data_4119252
loop_
_publ_author_name
'Jing Gao'
'Jun Yan'
'Sebastian Beeg'
'De-Liang Long'
'Leroy Cronin'

_publ_section_title
;
 One-Pot versus Sequential Reactions in the Self-Assembly of Gigantic
 Nanoscale Polyoxotungstates
;
_journal_name_full 'Journal of the American Chemical Society'
_journal_page_first 1796
_journal_page_last 1805
_journal_paper_doi 10.1021/ja309237x
_journal_volume 135
_journal_year 2013
_chemical_formula_moiety '28(K +),11(C2 H8 N +),0.25(Co 2+),(H10.5 Co Se8 W87 O303 39.5-) 98(H2 O)'
_chemical_formula_sum 'C22 H294.5 Co1.25 K28 N11 O402 Se8 W87'
_chemical_formula_weight 24942.28
_chemical_name_systematic
;
 ?
;
_space_group_IT_number 14
_symmetry_cell_setting monoclinic
_symmetry_space_group_name_Hall '-P 2yn'
_symmetry_space_group_name_H-M 'P 1 21/n 1'
_atom_sites_solution_hydrogens none
_atom_sites_solution_primary direct
_atom_sites_solution_secondary difmap
_audit_creation_method SHELXL-97
_cell_angle_alpha 90.00
_cell_angle_beta 107.3740(10)
_cell_angle_gamma 90.00
_cell_formula_units_Z 4
_cell_length_a 29.7948(8)
_cell_length_b 42.6071(13)
_cell_length_c 32.5874(9)
_cell_measurement_reflns_used 9907
_cell_measurement_temperature 150(2)
_cell_measurement_theta_max 26.4
_cell_measurement_theta_min 2.27
_cell_volume 39481(2)
_computing_cell_refinement Apex2
_computing_data_collection Apex2
_computing_data_reduction Apex2
_computing_molecular_graphics Diamond3
_computing_publication_material WinGX
_computing_structure_refinement 'SHELXL-97 (Sheldrick, 2008)'
_computing_structure_solution 'SHELXS-97 (Sheldrick, 2008)'
_diffrn_ambient_temperature 150(2)
_diffrn_measured_fraction_theta_full 0.999
_diffrn_measured_fraction_theta_max 0.999
_diffrn_measurement_device_type 'Bruker Apex II Quasar CCD'
_diffrn_measurement_method '\w & \p scans'
_diffrn_radiation_monochromator graphite
_diffrn_radiation_source 'fine-focus sealed tube'
_diffrn_radiation_type MoK\a
_diffrn_radiation_wavelength 0.71073
_diffrn_reflns_av_R_equivalents 0.0678
_diffrn_reflns_av_sigmaI/netI 0.0664
_diffrn_reflns_limit_h_max 36
_diffrn_reflns_limit_h_min -36
_diffrn_reflns_limit_k_max 31
_diffrn_reflns_limit_k_min -52
_diffrn_reflns_limit_l_max 40
_diffrn_reflns_limit_l_min -40
_diffrn_reflns_number 315612
_diffrn_reflns_theta_full 26.00
_diffrn_reflns_theta_max 26.00
_diffrn_reflns_theta_min 0.94
_diffrn_standards_decay_% none
_exptl_absorpt_coefficient_mu 26.435
_exptl_absorpt_correction_T_max 0.177
_exptl_absorpt_correction_T_min 0.177
_exptl_absorpt_correction_type empirical
_exptl_absorpt_process_details SADABS
_exptl_crystal_colour 'light pink'
_exptl_crystal_density_diffrn 4.196
_exptl_crystal_density_meas ?
_exptl_crystal_description block
_exptl_crystal_F_000 43981
_exptl_crystal_size_max 0.10
_exptl_crystal_size_mid 0.10
_exptl_crystal_size_min 0.10
_refine_diff_density_max 6.21
_refine_diff_density_min -5.16
_refine_diff_density_rms 0.46
_refine_ls_extinction_coef none
_refine_ls_extinction_method none
_refine_ls_goodness_of_fit_ref 1.098
_refine_ls_hydrogen_treatment none
_refine_ls_matrix_type full
_refine_ls_number_parameters 4198
_refine_ls_number_reflns 77563
_refine_ls_number_restraints 0
_refine_ls_restrained_S_all 1.098
_refine_ls_R_factor_all 0.0915
_refine_ls_R_factor_gt 0.0564
_refine_ls_shift/su_max 0.001
_refine_ls_shift/su_mean 0.000
_refine_ls_structure_factor_coef Fsqd
_refine_ls_weighting_details 'calc w=1/[\s^2^(Fo^2^)+(0.0435P)^2^+2915.2334P] where P=(Fo^2^+2Fc^2^)/3'
_refine_ls_weighting_scheme calc
_refine_ls_wR_factor_gt 0.1242
_refine_ls_wR_factor_ref 0.1493
_reflns_number_gt 56074
_reflns_number_total 77563
_reflns_threshold_expression >2\s(I)
_cod_data_source_file ja309237x_si_002_03.cif
_cod_data_source_block compound3
_cod_depositor_comments
;
The following automatic conversions were performed:

'_exptl_crystal_density_meas' value 'none' was changed to '?' - the
value is perceived as not measured.

Automatic conversion script
Id: cif_fix_values 3008 2015-01-20 13:52:24Z robertas 
;
_cod_original_cell_volume 39481.3(19)
_cod_original_formula_sum 'C22 H294.50 Co1.25 K28 N11 O402 Se8 W87'
_cod_database_code 4119252

loop_
_symmetry_equiv_pos_as_xyz
'x, y, z'
'-x+1/2, y+1/2, -z+1/2'
'-x, -y, -z'
'x-1/2, -y-1/2, z-1/2'

loop_
_atom_site_label
_atom_site_type_symbol
_atom_site_fract_x
_atom_site_fract_y
_atom_site_fract_z
_atom_site_U_iso_or_equiv
_atom_site_adp_type
_atom_site_occupancy
_atom_site_symmetry_multiplicity
_atom_site_calc_flag
_atom_site_refinement_flags
_atom_site_disorder_assembly
_atom_site_disorder_group
W1 W -0.06996(3) 0.107011(19) 0.59146(3) 0.01730(17) Uani 1 1 d . . 1
W2 W -0.02654(3) 0.287342(18) 0.72181(3) 0.01586(16) Uani 1 1 d . . 1
W3 W -0.16726(3) 0.09098(2) 0.63032(3) 0.02138(18) Uani 1 1 d . . 1
W4 W 0.04297(3) 0.306816(19) 0.81860(3) 0.01789(17) Uani 1 1 d . . 1
W5 W 0.02395(3) 0.097302(19) 0.54145(3) 0.01782(17) Uani 1 1 d . . 1
W6 W -0.04170(3) 0.234495(19) 0.64183(3) 0.01873(17) Uani 1 1 d . . 1
W7 W -0.07025(3) 0.034182(19) 0.65033(3) 0.02113(18) Uani 1 1 d . . 1
W8 W 0.13083(3) 0.24016(2) 0.86086(3) 0.02255(18) Uani 1 1 d . . 1
W9 W 0.19691(3) 0.260678(19) 0.59221(3) 0.02098(18) Uani 1 1 d . . 1
W10 W 0.06772(3) 0.017314(19) 0.57392(3) 0.01897(17) Uani 1 1 d . . 1
W11 W 0.01225(3) 0.03096(2) 0.74967(3) 0.02382(19) Uani 1 1 d . . 1
W12 W 0.17775(3) 0.08929(2) 0.72792(3) 0.02124(18) Uani 1 1 d . . 1
W13 W -0.13968(3) 0.340297(19) 0.79000(3) 0.02255(18) Uani 1 1 d . . 1
W14 W 0.16779(3) -0.02761(2) 0.58736(3) 0.02529(19) Uani 1 1 d . . 1
W15 W 0.20124(3) 0.09677(2) 0.50251(3) 0.02278(19) Uani 0.97 1 d P . 1
W16 W 0.19462(3) 0.01554(2) 0.49809(3) 0.0245(2) Uani 0.97 1 d P . 1
W17 W 0.09457(3) 0.05958(2) 0.48565(3) 0.01852(17) Uani 0.97 1 d P . 1
W15' W 0.1439(10) 0.1037(7) 0.5062(9) 0.021(6) Uiso 0.03 1 d P A 2
W16' W 0.1432(19) 0.0229(13) 0.5018(19) 0.071(13) Uiso 0.03 1 d P B 2
W17' W 0.2452(12) 0.0608(8) 0.5179(11) 0.037(8) Uiso 0.03 1 d P C 2
W18 W 0.10443(3) 0.215123(19) 0.56120(3) 0.01946(17) Uani 1 1 d . . 1
W19 W 0.29018(3) 0.09312(2) 0.60811(3) 0.0276(2) Uani 1 1 d . . 1
W20 W 0.32014(3) 0.29104(2) 0.52215(3) 0.0259(2) Uani 1 1 d . . 1
W21 W 0.08425(3) 0.10247(2) 0.77923(3) 0.02191(18) Uani 1 1 d . . 1
W22 W -0.17389(3) 0.14238(2) 0.70989(3) 0.02238(18) Uani 1 1 d . . 1
W23 W 0.15035(3) 0.01300(2) 0.67318(3) 0.02267(18) Uani 1 1 d . . 1
W24 W -0.10101(3) 0.00555(2) 0.73737(3) 0.02575(19) Uani 1 1 d . . 1
W25 W -0.14210(3) 0.41206(2) 0.84883(3) 0.02507(19) Uani 1 1 d . . 1
W26 W -0.19774(3) 0.06355(2) 0.71734(3) 0.02469(19) Uani 1 1 d . . 1
W27 W 0.04997(3) 0.230178(18) 0.75499(3) 0.01629(16) Uani 1 1 d . . 1
W28 W 0.10900(3) 0.38034(2) 0.87622(3) 0.02525(19) Uani 1 1 d . . 1
W29 W 0.19692(3) 0.212218(19) 0.67428(3) 0.02052(18) Uani 1 1 d . . 1
W30 W -0.10913(3) 0.40063(2) 0.62832(3) 0.0290(2) Uani 1 1 d . . 1
W31 W 0.11417(3) 0.14416(2) 0.63264(3) 0.02321(19) Uani 1 1 d . . 1
W32 W -0.04346(3) 0.363437(19) 0.73592(3) 0.02091(18) Uani 1 1 d . . 1
W33 W 0.20689(3) 0.16132(2) 0.58234(3) 0.02550(19) Uani 1 1 d . . 1
W34 W -0.16757(3) 0.49005(2) 0.82863(3) 0.0279(2) Uani 1 1 d . . 1
W35 W 0.01684(3) 0.156929(19) 0.68425(3) 0.02235(18) Uani 1 1 d . . 1
W36 W 0.23152(3) 0.24778(2) 0.44887(3) 0.0296(2) Uani 1 1 d . . 1
W37 W 0.28335(3) 0.01184(2) 0.60482(3) 0.0285(2) Uani 1 1 d . . 1
W38 W 0.02969(3) 0.43344(2) 0.79820(3) 0.0256(2) Uani 1 1 d . . 1
W39 W 0.18065(4) 0.40588(2) 0.50871(3) 0.0328(2) Uani 1 1 d . . 1
W40 W 0.19685(3) 0.26585(2) 0.96795(3) 0.0309(2) Uani 1 1 d . . 1
W41 W -0.05247(3) 0.46405(2) 0.85234(3) 0.0267(2) Uani 1 1 d . . 1
W42 W 0.20164(3) 0.28875(2) 0.34679(3) 0.0285(2) Uani 1 1 d . . 1
W43 W 0.13331(3) 0.28308(2) 0.49436(3) 0.0263(2) Uani 1 1 d . . 1
W44 W -0.06571(3) 0.19281(2) 0.73430(3) 0.02350(19) Uani 1 1 d . . 1
W45 W -0.01225(3) 0.24726(2) 0.96058(3) 0.0322(2) Uani 1 1 d . . 1
W46 W 0.07145(3) 0.38160(2) 0.97326(3) 0.0308(2) Uani 1 1 d . . 1
W47 W -0.15517(3) 0.52709(2) 0.72994(3) 0.0294(2) Uani 1 1 d . . 1
W48 W 0.23429(3) 0.33170(2) 0.57515(3) 0.0264(2) Uani 1 1 d . . 1
W49 W 0.26444(3) 0.05187(2) 0.68962(3) 0.0271(2) Uani 1 1 d . . 1
W50 W -0.06294(3) 0.29064(2) 0.86504(3) 0.02359(19) Uani 1 1 d . . 1
W51 W -0.04372(3) 0.49742(2) 0.75102(3) 0.0298(2) Uani 1 1 d . . 1
W52 W 0.34390(3) 0.35764(2) 0.46145(3) 0.0306(2) Uani 1 1 d . . 1
W53 W 0.08259(4) 0.24711(3) 1.05025(3) 0.0417(3) Uani 1 1 d . . 1
W54 W 0.09186(3) 0.21644(2) 0.95425(3) 0.0316(2) Uani 1 1 d . . 1
W55 W -0.12702(4) 0.48124(2) 0.65417(3) 0.0319(2) Uani 1 1 d . . 1
W56 W 0.18266(3) 0.34573(2) 0.97119(3) 0.0350(2) Uani 1 1 d . . 1
W57 W -0.03279(3) 0.25581(3) 0.34788(3) 0.0384(2) Uani 1 1 d . . 1
W58 W 0.11065(4) 0.29492(3) 0.25330(3) 0.0358(2) Uani 1 1 d . . 1
W59 W 0.02656(3) 0.22868(2) 0.45530(3) 0.0313(2) Uani 1 1 d . . 1
W60 W -0.21930(4) 0.42311(2) 0.65254(3) 0.0305(3) Uani 0.944(2) 1 d P . 1
W61 W -0.25338(3) 0.47247(2) 0.72244(3) 0.0292(3) Uani 0.944(2) 1 d P . 1
W62 W -0.23337(3) 0.39417(2) 0.74625(3) 0.0265(2) Uani 0.944(2) 1 d P . 1
W60' W -0.2446(8) 0.4326(5) 0.7594(7) 0.043(5) Uiso 0.056(2) 1 d P . 2
W61' W -0.2326(8) 0.4681(5) 0.6682(7) 0.043(5) Uiso 0.056(2) 1 d P . 2
W62' W -0.2071(6) 0.3886(4) 0.6851(6) 0.034(5) Uiso 0.056(2) 1 d P . 2
W63 W -0.02385(3) 0.33364(2) 0.96443(3) 0.0286(2) Uani 1 1 d . . 1
W64 W 0.30969(4) 0.36527(2) 0.68199(3) 0.0380(2) Uani 1 1 d . . 1
W65 W 0.08781(3) 0.36015(2) 0.43347(3) 0.0322(2) Uani 1 1 d . . 1
W66 W 0.26992(4) 0.42013(2) 0.45550(3) 0.0336(2) Uani 1 1 d . . 1
W67 W 0.18191(4) 0.30077(3) 1.05862(3) 0.0413(3) Uani 1 1 d . . 1
W68 W 0.00382(4) 0.33126(3) 0.33971(3) 0.0367(2) Uani 1 1 d . . 1
W69 W 0.12301(4) 0.34902(2) 0.33586(3) 0.0323(2) Uani 1 1 d . . 1
W70 W 0.42767(3) 0.33404(2) 0.56505(4) 0.0362(2) Uani 1 1 d . . 1
W71 W -0.08699(4) 0.13885(2) 0.81662(3) 0.0252(3) Uani 0.8789(18) 1 d P . 1
W72 W 0.00194(4) 0.08443(2) 0.83572(3) 0.0257(3) Uani 0.8789(18) 1 d P . 1
W73 W -0.11017(4) 0.05995(3) 0.82407(3) 0.0273(3) Uani 0.8789(18) 1 d P . 1
W71' W -0.0138(2) 0.13146(14) 0.8226(2) 0.0137(16) Uani 0.1211(18) 1 d P . 2
W72' W -0.0351(3) 0.05198(16) 0.8331(2) 0.0259(19) Uani 0.1211(18) 1 d P . 2
W73' W -0.1251(3) 0.10541(18) 0.8156(3) 0.0226(18) Uani 0.1211(18) 1 d P . 2
W74 W 0.38877(4) 0.43258(3) 0.47792(4) 0.0422(3) Uani 1 1 d . . 1
W75 W 0.34705(4) 0.44050(2) 0.65247(4) 0.0408(3) Uani 1 1 d . . 1
W76 W 0.42309(4) 0.37181(3) 0.65683(4) 0.0415(3) Uani 1 1 d . . 1
W77 W 0.26992(4) 0.46105(2) 0.55501(4) 0.0396(3) Uani 1 1 d . . 1
W78 W 0.06698(4) 0.33346(3) 1.05784(3) 0.0409(3) Uani 1 1 d . . 1
W79' W -0.10311(15) 0.31313(13) 0.63272(19) 0.0216(8) Uani 0.50 1 d P D 2
W79 W -0.08978(15) 0.31778(13) 0.62833(18) 0.0280(9) Uani 0.50 1 d P . 1
W80 W 0.07002(4) 0.21399(3) 0.26532(3) 0.0370(3) Uani 0.936(2) 1 d P . 1
W81 W 0.16610(4) 0.20647(2) 0.35463(3) 0.0301(3) Uani 0.936(2) 1 d P . 1
W82 W 0.05561(4) 0.19283(3) 0.36309(3) 0.0338(3) Uani 0.936(2) 1 d P . 1
W80' W 0.1246(8) 0.1949(5) 0.3969(8) 0.059(6) Uani 0.064(2) 1 d P . 2
W81' W 0.0346(11) 0.2012(7) 0.3024(9) 0.078(8) Uani 0.064(2) 1 d P . 2
W82' W 0.1459(9) 0.2154(6) 0.3021(8) 0.063(7) Uani 0.064(2) 1 d P . 2
W83 W -0.01145(4) 0.28095(3) 0.25467(3) 0.0401(3) Uani 1 1 d . . 1
W84 W 0.38779(4) 0.47644(2) 0.57594(4) 0.0455(3) Uani 1 1 d . . 1
W85 W 0.46961(4) 0.40990(3) 0.58472(4) 0.0454(3) Uani 1 1 d . . 1
W86 W -0.13342(11) 0.25604(11) 0.75803(10) 0.0281(6) Uani 0.50 1 d P . 1
W87 W 0.2880(3) 0.2120(2) 0.55816(13) 0.0378(9) Uani 0.50 1 d P . 1
W88 W 0.27501(4) 0.28326(3) 0.68262(3) 0.0494(3) Uani 1 1 d . . 1
Co1 Co -0.1231(5) 0.2577(4) 0.7681(5) 0.0281(6) Uani 0.50 1 d P E 2
Co2 Co 0.2848(11) 0.2124(8) 0.5484(6) 0.0378(9) Uani 0.50 1 d P F 2
Co4 Co -0.1349(5) 0.2559(3) 0.5490(4) 0.033(3) Uiso 0.25 1 d P G 2
Se1 Se 0.07985(7) 0.29962(5) 0.95112(7) 0.0243(5) Uani 1 1 d . . 1
Se2 Se -0.12666(7) 0.43716(5) 0.74978(7) 0.0217(4) Uani 1 1 d . . 1
Se3 Se 0.33532(8) 0.39105(5) 0.55911(8) 0.0297(5) Uani 1 1 d . . 1
Se4 Se 0.09113(8) 0.27193(5) 0.36232(7) 0.0278(5) Uani 1 1 d . . 1
Se5 Se 0.17185(7) 0.06379(5) 0.59282(6) 0.0193(4) Uani 1 1 d . . 1
Se6 Se -0.07119(7) 0.09366(5) 0.72765(6) 0.0182(4) Uani 1 1 d . . 1
Se7' Se 0.06492(17) 0.33524(11) 0.72342(15) 0.0242(10) Uani 0.45 1 d P H 2
Se8' Se 0.12098(17) 0.32117(11) 0.58897(15) 0.0317(10) Uani 0.50 1 d P I 2
Se7 Se 0.01692(12) 0.33954(8) 0.66641(11) 0.0176(7) Uani 0.55 1 d P . 1
Se8 Se 0.17120(15) 0.32182(10) 0.64618(14) 0.0238(9) Uani 0.50 1 d P . 1
O1 O -0.2015(5) 0.4054(3) 0.8020(4) 0.019(3) Uiso 1 1 d . . 1
O2 O -0.0627(5) 0.2768(3) 0.6600(4) 0.018(3) Uani 1 1 d . . 1
O3 O -0.0103(5) 0.0207(3) 0.6890(4) 0.019(3) Uani 1 1 d . . 1
O4 O -0.2126(5) 0.1068(3) 0.7165(4) 0.022(3) Uiso 1 1 d . . 1
O5 O 0.0245(4) 0.2717(3) 0.7716(4) 0.014(3) Uani 1 1 d . . 1
O6 O -0.0578(5) 0.1595(3) 0.7826(4) 0.025(3) Uani 1 1 d . . 1
O7 O -0.1883(5) 0.1292(3) 0.6500(4) 0.022(3) Uani 1 1 d . . 1
O8 O 0.2302(5) 0.2480(3) 0.6539(5) 0.023(3) Uani 1 1 d . . 1
O9 O 0.0796(4) 0.0895(3) 0.5213(4) 0.017(3) Uiso 1 1 d . . 1
O10 O 0.1366(4) 0.0886(3) 0.4706(4) 0.021(3) Uani 1 1 d . . 1
O11 O -0.0708(5) 0.2726(3) 0.7404(4) 0.020(3) Uani 1 1 d . . 1
O12 O 0.0591(4) 0.0588(3) 0.5821(4) 0.016(3) Uiso 1 1 d . . 1
O13 O -0.1133(5) 0.1126(3) 0.6268(4) 0.021(3) Uani 1 1 d . . 1
O14 O -0.0312(5) 0.1627(3) 0.7114(4) 0.021(3) Uiso 1 1 d . . 1
O15 O 0.1609(5) 0.1390(3) 0.6063(4) 0.019(3) Uiso 1 1 d . . 1
O16 O 0.1590(5) 0.1859(3) 0.5502(4) 0.020(3) Uani 1 1 d . . 1
O17 O 0.2486(5) 0.1237(3) 0.6110(5) 0.024(3) Uani 1 1 d . . 1
O18 O -0.1220(5) 0.1628(3) 0.7068(5) 0.023(3) Uani 1 1 d . . 1
O19 O -0.2014(5) 0.0897(4) 0.5786(5) 0.028(3) Uani 1 1 d . . 1
O20 O 0.0785(5) 0.2231(3) 0.8136(4) 0.022(3) Uani 1 1 d . . 1
O21 O -0.0628(5) 0.0546(3) 0.7202(5) 0.020(3) Uani 1 1 d . . 1
O22 O 0.2580(5) 0.0896(3) 0.5475(5) 0.027(3) Uiso 1 1 d . . 1
O23 O 0.0273(5) 0.3050(3) 0.6980(4) 0.020(3) Uiso 1 1 d . . 1
O24 O 0.2126(5) 0.0549(3) 0.4816(5) 0.026(3) Uiso 1 1 d . . 1
O25 O -0.0129(4) 0.0970(3) 0.5797(4) 0.016(3) Uiso 1 1 d . . 1
O26 O 0.1028(5) -0.0223(3) 0.5675(5) 0.027(3) Uiso 1 1 d . . 1
O27 O -0.1201(5) 0.3564(3) 0.6231(4) 0.026(3) Uani 1 1 d . . 1
O28 O 0.2513(5) 0.0156(3) 0.5452(5) 0.025(3) Uani 1 1 d . . 1
O29 O 0.1690(4) 0.0590(3) 0.5398(4) 0.021(3) Uani 1 1 d . . 1
O30 O -0.0114(4) 0.3912(3) 0.7739(4) 0.017(3) Uiso 1 1 d . . 1
O31 O 0.1699(5) -0.0124(3) 0.5322(5) 0.024(3) Uani 1 1 d . . 1
O32 O 0.2347(5) 0.2381(3) 0.5735(4) 0.020(3) Uani 1 1 d . . 1
O33 O 0.1307(5) 0.0265(3) 0.4695(5) 0.024(3) Uani 1 1 d . . 1
O34 O -0.0616(5) 0.3254(3) 0.6950(5) 0.026(3) Uani 1 1 d . . 1
O35 O -0.0987(5) 0.0028(3) 0.6803(5) 0.025(3) Uani 1 1 d . . 1
O36 O -0.0713(5) 0.0116(3) 0.6063(5) 0.027(3) Uani 1 1 d . . 1
O37 O 0.1655(5) -0.0247(3) 0.6434(5) 0.023(3) Uani 1 1 d . . 1
O38 O 0.3121(5) 0.0503(4) 0.6017(5) 0.028(4) Uani 1 1 d . . 1
O39 O 0.0868(5) 0.0081(3) 0.6343(4) 0.017(3) Uani 1 1 d . . 1
O40 O 0.0470(5) 0.0613(3) 0.4397(5) 0.025(3) Uani 1 1 d . . 1
O41 O -0.1912(6) 0.5149(4) 0.8571(5) 0.035(4) Uani 1 1 d . . 1
O42 O -0.1722(5) 0.4520(3) 0.8576(5) 0.028(3) Uani 1 1 d . . 1
O43 O 0.0517(5) 0.1931(3) 0.7282(4) 0.019(3) Uani 1 1 d . . 1
O44 O -0.1068(5) 0.2135(3) 0.7604(4) 0.023(3) Uani 1 1 d . . 1
O45 O 0.0659(4) 0.3733(3) 0.9175(4) 0.022(3) Uani 1 1 d . . 1
O46 O -0.0069(4) 0.3231(3) 0.7645(4) 0.017(3) Uani 1 1 d . . 1
O47 O -0.0818(5) 0.1436(3) 0.5668(5) 0.026(3) Uani 1 1 d . . 1
O48 O 0.1724(6) -0.0673(3) 0.5801(6) 0.035(4) Uani 1 1 d . . 1
O49 O -0.2494(5) 0.0467(4) 0.7184(5) 0.032(4) Uani 1 1 d . . 1
O50 O 0.0917(5) 0.1811(3) 0.5885(4) 0.020(3) Uani 1 1 d . . 1
O51 O -0.0136(5) 0.2121(3) 0.7663(4) 0.021(3) Uiso 1 1 d . . 1
O52 O -0.0786(5) 0.2154(3) 0.6871(5) 0.024(3) Uani 1 1 d . . 1
O53 O -0.1461(5) 0.1386(3) 0.7696(4) 0.025(3) Uani 1 1 d . . 1
O54 O -0.0886(4) 0.3547(3) 0.7585(5) 0.024(3) Uani 1 1 d . . 1
O55 O -0.0179(5) 0.1320(3) 0.6446(5) 0.019(3) Uani 1 1 d . . 1
O56 O -0.0009(5) 0.2969(3) 0.8434(4) 0.023(3) Uani 1 1 d . . 1
O57 O 0.0973(5) 0.2480(3) 0.7440(4) 0.019(3) Uani 1 1 d . . 1
O58 O 0.1592(5) 0.2272(3) 0.6108(4) 0.021(3) Uani 1 1 d . . 1
O59 O 0.1636(5) 0.2669(3) 0.9095(5) 0.029(4) Uani 1 1 d . . 1
O60 O 0.1797(5) 0.2235(3) 0.4108(5) 0.030(4) Uani 1 1 d . . 1
O61 O 0.3001(5) 0.0822(4) 0.6673(5) 0.035(4) Uani 1 1 d . . 1
O62 O 0.3114(5) 0.3355(3) 0.4903(5) 0.030(4) Uani 1 1 d . . 1
O63 O 0.0768(5) 0.0283(3) 0.5188(4) 0.023(3) Uani 1 1 d . . 1
O64 O 0.2212(5) 0.0831(3) 0.6920(4) 0.024(3) Uani 1 1 d . . 1
O65 O -0.2072(5) 0.0683(3) 0.6568(4) 0.023(3) Uani 1 1 d . . 1
O66 O 0.2464(5) 0.2001(3) 0.7161(4) 0.024(3) Uani 1 1 d . . 1
O67 O -0.2134(5) 0.1715(3) 0.7063(5) 0.029(3) Uani 1 1 d . . 1
O68 O 0.1217(5) 0.0913(3) 0.7430(5) 0.026(3) Uiso 1 1 d . . 1
O69 O 0.0064(5) 0.0476(3) 0.8030(5) 0.025(3) Uani 1 1 d . . 1
O70 O 0.0011(5) 0.2478(3) 0.7045(4) 0.019(3) Uani 1 1 d . . 1
O71 O 0.0121(5) 0.0021(3) 0.5596(5) 0.026(3) Uani 1 1 d . . 1
O72 O 0.0848(5) 0.2330(3) 0.9021(5) 0.026(3) Uani 1 1 d . . 1
O73 O -0.0133(5) 0.1954(3) 0.6508(4) 0.023(3) Uani 1 1 d . . 1
O74 O -0.0891(6) 0.5310(3) 0.7467(5) 0.034(4) Uani 1 1 d . . 1
O75 O 0.2257(5) 0.1841(3) 0.6298(5) 0.026(3) Uani 1 1 d . . 1
O76 O 0.1848(5) 0.1259(3) 0.5355(5) 0.026(3) Uani 1 1 d . . 1
O77 O 0.0737(5) 0.2078(3) 0.5034(5) 0.025(3) Uani 1 1 d . . 1
O78 O 0.1692(5) 0.2373(4) 0.7017(5) 0.031(4) Uani 1 1 d . . 1
O79 O -0.1691(5) 0.2569(4) 0.7022(5) 0.032(4) Uani 1 1 d . . 1
O80 O -0.1588(5) 0.0290(4) 0.7155(5) 0.029(4) Uani 1 1 d . . 1
O81 O -0.0464(5) 0.0711(3) 0.6402(5) 0.022(3) Uani 1 1 d . . 1
O82 O 0.2070(5) -0.0099(4) 0.4624(5) 0.032(4) Uani 1 1 d . . 1
O83 O -0.1304(5) 0.0952(3) 0.7063(4) 0.023(3) Uani 1 1 d . . 1
O84 O -0.0962(6) 0.0263(4) 0.7899(5) 0.030(4) Uani 1 1 d . . 1
O85 O 0.0284(5) 0.1081(3) 0.7991(5) 0.026(3) Uani 1 1 d . . 1
O86 O -0.0941(5) 0.2277(3) 0.6005(4) 0.026(3) Uani 1 1 d . . 1
O87 O -0.0240(5) 0.3241(3) 0.9105(5) 0.022(3) Uani 1 1 d . . 1
O88 O 0.0663(5) 0.1617(3) 0.6585(4) 0.021(3) Uani 1 1 d . . 1
O89 O 0.1417(5) 0.2501(3) 0.5425(4) 0.022(3) Uani 1 1 d . . 1
O90 O 0.2170(5) 0.0214(4) 0.6879(5) 0.029(4) Uani 1 1 d . . 1
O91 O -0.1318(5) 0.0533(3) 0.6344(5) 0.025(3) Uani 1 1 d . . 1
O92 O 0.3699(5) 0.3142(3) 0.5635(5) 0.029(4) Uani 1 1 d . . 1
O93 O 0.0028(5) 0.2562(4) 0.4054(5) 0.031(4) Uani 1 1 d . . 1
O94 O -0.1813(5) 0.3666(4) 0.7472(5) 0.031(4) Uani 1 1 d . . 1
O95 O 0.1872(5) 0.2951(3) 0.5476(4) 0.022(3) Uani 1 1 d . . 1
O96 O -0.0831(5) 0.4309(3) 0.8771(5) 0.027(3) Uani 1 1 d . . 1
O97 O 0.2055(5) 0.1234(4) 0.7513(5) 0.033(4) Uani 1 1 d . . 1
O98 O 0.1555(5) 0.2042(4) 0.8799(5) 0.032(4) Uani 1 1 d . . 1
O99 O 0.2594(5) 0.2903(4) 0.3505(5) 0.035(4) Uani 1 1 d . . 1
O100 O -0.0184(5) 0.2621(3) 0.9050(5) 0.025(3) Uani 1 1 d . . 1
O101 O -0.1028(6) 0.4914(3) 0.8597(5) 0.031(4) Uani 1 1 d . . 1
O102 O 0.1192(6) 0.1801(4) 0.3692(5) 0.040(4) Uani 1 1 d . . 1
O103 O -0.2197(5) 0.4771(4) 0.7820(5) 0.029(4) Uani 1 1 d . . 1
O104 O -0.1200(6) -0.0314(3) 0.7451(5) 0.035(4) Uani 1 1 d . . 1
O105 O -0.0389(5) 0.3008(5) 0.3506(5) 0.041(4) Uani 1 1 d . . 1
O106 O 0.0359(5) 0.0681(3) 0.7399(5) 0.026(3) Uani 1 1 d . . 1
O107 O 0.5253(8) 0.4228(5) 0.5907(7) 0.062(6) Uani 1 1 d . J 1
O108 O -0.1491(6) 0.4101(5) 0.5806(5) 0.055(6) Uani 1 1 d . . 1
O109 O -0.1174(5) 0.3842(3) 0.8201(4) 0.023(3) Uani 1 1 d . . 1
O110 O 0.1272(5) 0.3442(4) 0.3918(5) 0.031(4) Uani 1 1 d . . 1
O111 O 0.1042(6) 0.1775(4) 0.9492(6) 0.042(4) Uani 1 1 d . . 1
O112 O 0.2976(6) 0.0493(4) 0.7411(6) 0.042(4) Uani 1 1 d . . 1
O113 O -0.0481(5) 0.4922(3) 0.8080(5) 0.031(4) Uani 1 1 d . . 1
O114 O 0.2305(5) 0.0559(3) 0.6138(5) 0.025(3) Uani 1 1 d . . 1
O115 O 0.2510(5) 0.1732(3) 0.5561(5) 0.026(3) Uani 1 1 d . . 1
O116 O 0.1412(5) 0.0541(3) 0.6824(4) 0.023(3) Uiso 1 1 d . . 1
O117 O -0.0208(5) 0.4561(3) 0.7549(5) 0.028(3) Uani 1 1 d . . 1
O118 O 0.1562(5) 0.1788(3) 0.6669(4) 0.024(3) Uani 1 1 d . . 1
O119 O 0.0611(5) 0.3429(3) 0.8446(5) 0.023(3) Uani 1 1 d . . 1
O120 O 0.1503(5) 0.0277(3) 0.6024(5) 0.024(3) Uani 1 1 d . . 1
O121 O 0.2324(5) -0.0149(4) 0.6075(5) 0.033(4) Uani 1 1 d . . 1
O122 O 0.0936(6) 0.2357(4) 0.3410(5) 0.035(4) Uani 1 1 d . . 1
O123 O 0.1123(5) 0.1364(4) 0.8013(5) 0.033(4) Uani 1 1 d . . 1
O124 O 0.3840(6) 0.3935(4) 0.4531(5) 0.039(4) Uani 1 1 d . . 1
O125 O 0.2146(5) 0.3090(4) 0.9613(5) 0.034(4) Uani 1 1 d . . 1
O126 O -0.0216(6) 0.3186(5) 0.2790(5) 0.046(5) Uani 1 1 d . . 1
O127 O 0.3089(6) 0.3202(4) 0.6885(5) 0.036(4) Uani 1 1 d . . 1
O128 O 0.0887(5) 0.2815(3) 0.8459(5) 0.029(3) Uani 1 1 d . . 1
O129 O 0.2053(6) 0.3338(4) 1.0326(6) 0.041(4) Uiso 1 1 d . . 1
O130 O 0.1465(5) -0.0046(4) 0.7188(5) 0.030(4) Uani 1 1 d . . 1
O131 O 0.0877(5) 0.3201(4) 0.7783(5) 0.033(4) Uani 1 1 d . . 1
O132 O 0.1153(6) 0.3362(4) 0.2751(5) 0.037(4) Uani 1 1 d . . 1
O133 O 0.0619(6) 0.4262(4) 0.7627(6) 0.038(4) Uani 1 1 d . . 1
O134 O 0.1400(5) 0.3755(4) 0.8413(6) 0.041(4) Uani 1 1 d . . 1
O135 O 0.2053(5) 0.0613(4) 0.7657(5) 0.034(4) Uani 1 1 d . . 1
O136 O 0.0686(6) 0.2128(4) 0.4142(5) 0.034(4) Uiso 1 1 d . . 1
O137 O 0.0097(5) 0.1336(4) 0.5179(5) 0.033(4) Uani 1 1 d . . 1
O138 O -0.0690(5) 0.0925(3) 0.7804(5) 0.025(3) Uani 1 1 d . . 1
O139 O 0.0569(5) 0.4670(4) 0.8247(5) 0.036(4) Uani 1 1 d . . 1
O140 O -0.0985(5) 0.4413(3) 0.6569(6) 0.034(4) Uani 1 1 d . . 1
O141 O -0.1465(5) 0.3047(4) 0.7619(5) 0.031(4) Uani 1 1 d . . 1
O142 O 0.1266(6) 0.3195(3) 0.4664(4) 0.028(3) Uani 1 1 d . . 1
O143 O -0.1061(5) 0.0822(3) 0.5532(5) 0.028(3) Uani 1 1 d . . 1
O144 O 0.3375(6) 0.4290(4) 0.5782(6) 0.037(4) Uani 1 1 d . . 1
O145 O -0.0003(6) 0.2187(4) 0.3419(5) 0.042(4) Uani 1 1 d . . 1
O146 O 0.0435(5) 0.3291(4) 0.3952(5) 0.033(4) Uani 1 1 d . . 1
O147 O -0.0072(5) 0.2520(3) 0.6152(5) 0.028(3) Uani 1 1 d . . 1
O148 O 0.3280(5) -0.0138(4) 0.6062(5) 0.035(4) Uani 1 1 d . . 1
O149 O 0.1901(6) 0.2438(4) 0.3371(5) 0.033(4) Uani 1 1 d . . 1
O150 O 0.1131(6) 0.3009(4) 0.2022(5) 0.042(4) Uani 1 1 d . . 1
O151 O 0.3824(6) 0.4724(4) 0.6316(6) 0.042(4) Uani 1 1 d . . 1
O152 O 0.2458(6) 0.2450(4) 0.9684(5) 0.037(4) Uani 1 1 d . . 1
O153 O 0.1094(6) 0.0748(4) 0.8183(5) 0.040(4) Uani 1 1 d . . 1
O154 O -0.1661(6) 0.4012(4) 0.6579(5) 0.037(4) Uani 1 1 d . . 1
O155 O 0.0040(5) 0.3744(3) 0.9629(5) 0.027(3) Uani 1 1 d . . 1
O156 O 0.3173(6) 0.2572(4) 0.5534(5) 0.037(4) Uani 1 1 d . . 1
O157 O -0.1530(5) 0.5167(3) 0.7868(5) 0.032(4) Uani 1 1 d . . 1
O158 O 0.0432(6) 0.2973(4) 0.2464(5) 0.041(4) Uani 1 1 d . . 1
O159 O 0.3827(6) 0.4636(4) 0.5210(6) 0.043(4) Uani 1 1 d . . 1
O160 O -0.0802(6) 0.3438(4) 0.9591(5) 0.042(4) Uani 1 1 d . . 1
O161 O -0.1192(5) 0.4731(4) 0.7285(5) 0.028(3) Uani 1 1 d . . 1
O162 O -0.1861(5) 0.4350(4) 0.7271(5) 0.026(3) Uani 1 1 d . . 1
O163 O 0.1652(5) 0.2515(4) 0.8288(5) 0.034(4) Uani 1 1 d . . 1
O164 O -0.0645(6) 0.4963(4) 0.6899(5) 0.035(4) Uani 1 1 d . . 1
O165 O 0.0256(6) 0.2139(4) 0.9471(6) 0.037(4) Uani 1 1 d . . 1
O166 O -0.1511(6) 0.3902(4) 0.8899(5) 0.036(4) Uani 1 1 d . . 1
O167 O -0.0273(6) 0.1213(4) 0.8493(5) 0.039(4) Uiso 1 1 d . . 1
O168 O -0.0496(6) 0.2833(4) 0.2037(5) 0.044(4) Uani 1 1 d . . 1
O169 O -0.0819(5) 0.2636(3) 0.8225(5) 0.031(4) Uani 1 1 d . . 1
O170 O 0.1742(5) 0.2905(4) 0.2840(5) 0.035(4) Uani 1 1 d . . 1
O171 O -0.0081(6) 0.1960(4) 0.4367(5) 0.046(5) Uani 1 1 d . . 1
O172 O 0.3936(6) 0.3817(4) 0.5817(5) 0.038(4) Uani 1 1 d . . 1
O173 O -0.1652(5) 0.0678(4) 0.7754(5) 0.033(4) Uani 1 1 d . . 1
O174 O 0.1725(5) 0.2639(4) 0.4713(4) 0.030(4) Uani 1 1 d . . 1
O175 O -0.0353(5) 0.0000(3) 0.7558(5) 0.030(4) Uani 1 1 d . . 1
O176 O 0.1185(5) 0.2923(4) 0.3309(5) 0.035(4) Uani 1 1 d . . 1
O177 O 0.1435(5) 0.3457(4) 0.9155(5) 0.029(4) Uani 1 1 d . . 1
O178 O 0.2008(5) 0.2821(4) 0.4015(5) 0.031(4) Uani 1 1 d . . 1
O179 O 0.0023(6) 0.3360(4) 1.0274(5) 0.040(4) Uani 1 1 d . . 1
O180 O 0.0464(8) 0.1873(5) 0.2987(7) 0.047(6) Uiso 1 1 d . . 1
O181 O -0.2694(6) 0.4311(4) 0.7398(6) 0.037(4) Uiso 1 1 d . . 1
O182 O 0.3402(5) 0.1133(4) 0.6090(6) 0.041(4) Uani 1 1 d . . 1
O183 O -0.0134(5) 0.0730(4) 0.5038(5) 0.031(4) Uani 1 1 d . . 1
O184 O -0.1075(5) 0.2877(4) 0.8882(5) 0.036(4) Uani 1 1 d . . 1
O185 O 0.0474(6) 0.1292(3) 0.7225(5) 0.028(4) Uani 1 1 d . . 1
O186 O -0.0863(7) 0.2441(5) 0.3503(6) 0.062(6) Uani 1 1 d . . 1
O187 O 0.1420(7) 0.2648(4) 1.0594(5) 0.054(6) Uani 1 1 d . . 1
O188 O 0.2418(6) 0.2943(3) 0.6173(5) 0.031(4) Uani 1 1 d . . 1
O189 O 0.1539(5) 0.2349(4) 0.9750(5) 0.034(4) Uani 1 1 d . . 1
O190 O 0.4013(5) 0.3465(4) 0.5085(6) 0.039(4) Uani 1 1 d . . 1
O191 O 0.2911(6) 0.3827(4) 0.4318(5) 0.036(4) Uani 1 1 d . . 1
O192 O 0.0641(5) 0.2409(3) 0.5715(5) 0.028(3) Uani 1 1 d . . 1
O193 O -0.0828(5) 0.3273(3) 0.8325(5) 0.028(4) Uani 1 1 d . . 1
O194 O 0.2761(5) 0.3153(3) 0.5531(5) 0.031(4) Uani 1 1 d . . 1
O195 O 0.0794(6) 0.2639(4) 0.4693(5) 0.039(4) Uani 1 1 d . . 1
O196 O -0.1515(6) 0.5189(4) 0.6735(5) 0.033(4) Uani 1 1 d . . 1
O197 O 0.0340(5) 0.2812(4) 0.3335(5) 0.032(4) Uani 1 1 d . . 1
O198 O 0.0604(6) 0.0072(3) 0.7673(5) 0.034(4) Uani 1 1 d . . 1
O199 O 0.1396(6) 0.4101(4) 0.9086(6) 0.037(4) Uani 1 1 d . . 1
O200 O 0.3259(7) 0.4410(4) 0.4476(6) 0.044(4) Uani 1 1 d . . 1
O201 O 0.1359(6) 0.3695(4) 0.9878(6) 0.042(4) Uani 1 1 d . . 1
O202 O 0.0172(6) 0.2403(4) 0.2552(6) 0.047(5) Uani 1 1 d . . 1
O203 O 0.0586(5) 0.4048(4) 0.8439(5) 0.034(4) Uani 1 1 d . . 1
O204 O -0.0031(6) 0.2470(4) 0.4870(5) 0.038(4) Uani 1 1 d . . 1
O205 O 0.0563(6) 0.3463(4) 0.3222(5) 0.039(4) Uani 1 1 d . . 1
O206 O -0.2451(6) 0.3943(4) 0.6843(6) 0.041(4) Uani 1 1 d . . 1
O207 O -0.0256(5) 0.4343(3) 0.8279(5) 0.029(4) Uani 1 1 d . . 1
O208 O 0.2098(5) 0.3615(3) 0.5361(5) 0.029(4) Uani 1 1 d . . 1
O209 O 0.0998(6) 0.2163(4) 1.0178(6) 0.044(4) Uiso 1 1 d . . 1
O210 O 0.3239(7) 0.4883(4) 0.5583(6) 0.047(5) Uani 1 1 d . . 1
O211 O -0.0256(5) 0.2883(3) 0.9753(5) 0.031(4) Uani 1 1 d . . 1
O212 O 0.2142(7) 0.2737(4) 1.0293(6) 0.047(5) Uani 1 1 d . . 1
O213 O 0.0181(6) 0.2407(5) 1.0192(6) 0.053(5) Uani 1 1 d . . 1
O214 O 0.4699(6) 0.3976(4) 0.6388(5) 0.041(4) Uani 1 1 d . . 1
O215 O 0.3370(5) 0.3994(4) 0.5083(5) 0.034(4) Uani 1 1 d . . 1
O216 O 0.1360(5) 0.1167(3) 0.6743(5) 0.026(3) Uani 1 1 d . . 1
O217 O 0.0673(6) 0.2662(4) 0.9742(5) 0.031(4) Uani 1 1 d . . 1
O218 O 0.4002(6) 0.4143(4) 0.6622(6) 0.044(4) Uiso 1 1 d . . 1
O219 O 0.3524(7) 0.3738(4) 0.7291(6) 0.053(5) Uani 1 1 d . . 1
O220 O 0.3530(6) 0.2773(4) 0.4907(5) 0.038(4) Uani 1 1 d . . 1
O221 O 0.0962(6) 0.3070(4) 0.5347(5) 0.041(4) Uani 1 1 d . . 1
O222 O -0.1848(6) 0.4615(4) 0.6456(5) 0.035(4) Uani 1 1 d . . 1
O223 O -0.1254(5) 0.4490(3) 0.7998(5) 0.026(3) Uani 1 1 d . . 1
O224 O 0.1018(6) 0.2509(4) 0.2552(6) 0.045(5) Uani 1 1 d . . 1
O225 O 0.0057(6) 0.5189(4) 0.7601(6) 0.044(5) Uani 1 1 d . . 1
O226 O -0.0082(6) 0.4751(4) 0.8966(6) 0.044(5) Uani 1 1 d . . 1
O227 O 0.2361(6) 0.4239(4) 0.5528(5) 0.038(4) Uani 1 1 d . . 1
O228 O 0.1492(5) 0.2877(3) 0.6153(5) 0.029(4) Uani 1 1 d . . 1
O229 O 0.2733(6) 0.4513(4) 0.4992(6) 0.043(4) Uani 1 1 d . . 1
O230 O -0.2752(6) 0.3686(4) 0.7520(6) 0.043(4) Uani 1 1 d . . 1
O231 O -0.1284(6) 0.4948(4) 0.6039(6) 0.044(4) Uani 1 1 d . . 1
O232 O -0.0490(6) 0.2613(4) 0.2862(5) 0.045(5) Uani 1 1 d . . 1
O233 O 0.3108(7) 0.4049(4) 0.6522(6) 0.046(5) Uani 1 1 d . . 1
O234 O 0.2951(5) 0.0201(4) 0.6647(5) 0.033(4) Uani 1 1 d . . 1
O235 O 0.0754(6) 0.3723(5) 1.0341(6) 0.053(5) Uani 1 1 d . . 1
O236 O 0.0592(6) 0.3266(4) 0.9808(5) 0.037(4) Uani 1 1 d . . 1
O237 O 0.1330(7) 0.3257(4) 1.0645(5) 0.049(5) Uani 1 1 d . . 1
O238 O 0.1862(6) 0.3321(4) 0.3469(5) 0.033(4) Uani 1 1 d . . 1
O239 O 0.1322(6) 0.3879(4) 0.3318(5) 0.042(4) Uani 1 1 d . . 1
O240 O 0.2913(6) 0.4616(4) 0.6152(6) 0.043(4) Uani 1 1 d . . 1
O241 O 0.3353(6) 0.1902(4) 0.5366(6) 0.044(5) Uani 1 1 d . . 1
O242 O 0.1385(5) 0.3018(4) 0.9788(5) 0.034(4) Uani 1 1 d . . 1
O243 O -0.1140(7) 0.2995(4) 0.5817(5) 0.054(5) Uani 1 1 d . . 1
O244 O 0.3525(7) 0.4559(4) 0.7013(6) 0.047(5) Uani 1 1 d . K 1
O245 O 0.2195(7) 0.3014(5) 1.1097(6) 0.058(6) Uani 1 1 d . . 1
O246 O -0.2600(6) 0.4558(4) 0.6688(5) 0.039(4) Uani 1 1 d . . 1
O247 O 0.2596(5) 0.2837(4) 0.4797(5) 0.032(4) Uani 1 1 d . . 1
O248 O 0.0625(7) 0.2888(5) 1.0596(6) 0.051(5) Uani 1 1 d . . 1
O249 O 0.2444(5) 0.2215(4) 0.4921(5) 0.037(4) Uani 1 1 d . . 1
O250 O 0.0719(5) 0.1202(3) 0.5961(4) 0.023(3) Uiso 1 1 d . . 1
O251 O 0.4614(6) 0.3038(5) 0.5604(6) 0.053(5) Uani 1 1 d . . 1
O252 O 0.0745(6) 0.4216(4) 0.9749(5) 0.040(4) Uani 1 1 d . . 1
O253 O 0.3478(6) 0.3329(4) 0.4229(6) 0.045(5) Uani 1 1 d . . 1
O254 O 0.2226(6) 0.3742(4) 0.9707(6) 0.046(5) Uani 1 1 d . . 1
O255 O 0.0326(7) 0.1574(4) 0.3712(6) 0.057(5) Uani 1 1 d . . 1
O256 O -0.1770(6) 0.3345(4) 0.8214(6) 0.038(4) Uani 1 1 d . . 1
O257 O 0.1644(6) 0.4405(4) 0.4807(6) 0.041(4) Uani 1 1 d . . 1
O258 O 0.0486(7) 0.0801(4) 0.8805(6) 0.050(5) Uani 1 1 d . . 1
O259 O 0.0688(7) 0.3445(5) 1.1082(6) 0.058(6) Uani 1 1 d . . 1
O260 O -0.2127(6) 0.5040(4) 0.7124(5) 0.038(4) Uani 1 1 d . . 1
O261 O 0.4729(6) 0.3669(4) 0.5691(6) 0.045(5) Uani 1 1 d . . 1
O262 O -0.3037(5) 0.4917(4) 0.7149(6) 0.037(4) Uani 1 1 d . . 1
O263 O 0.2114(7) 0.1814(4) 0.3596(6) 0.048(5) Uani 1 1 d . . 1
O264 O 0.4376(7) 0.4165(4) 0.5244(6) 0.052(5) Uani 1 1 d . . 1
O265 O -0.1724(6) 0.5656(4) 0.7263(6) 0.037(4) Uani 1 1 d . . 1
O266 O -0.0275(6) 0.3649(4) 0.3389(6) 0.050(5) Uani 1 1 d . . 1
O267 O 0.3665(6) 0.3566(4) 0.6530(6) 0.042(4) Uani 1 1 d . . 1
O268 O 0.2586(7) 0.3740(4) 0.6937(5) 0.047(5) Uani 1 1 d . . 1
O269 O -0.0444(6) 0.0607(4) 0.8526(6) 0.040(4) Uiso 1 1 d . . 1
O270 O -0.1504(6) 0.3022(5) 0.6494(7) 0.054(5) Uani 1 1 d . . 1
O271 O 0.3240(6) 0.2095(4) 0.6159(6) 0.040(4) Uani 1 1 d . . 1
O272 O 0.2284(6) 0.4344(4) 0.4113(5) 0.040(4) Uani 1 1 d . . 1
O273 O 0.3223(8) 0.2622(5) 0.6622(7) 0.071(6) Uiso 1 1 d . . 1
O274 O -0.1330(6) 0.0406(4) 0.8595(6) 0.045(5) Uani 1 1 d . . 1
O275 O 0.2364(6) 0.3961(4) 0.4816(5) 0.036(4) Uani 1 1 d . . 1
O276 O 0.0583(6) 0.3615(5) 0.4715(6) 0.054(5) Uani 1 1 d . L 1
O277 O 0.4181(7) 0.4540(5) 0.4498(6) 0.057(5) Uani 1 1 d . . 1
O278 O -0.1774(6) 0.2431(4) 0.7877(7) 0.052(5) Uani 1 1 d . . 1
O279 O 0.2181(6) 0.1191(4) 0.4657(5) 0.041(4) Uani 1 1 d . . 1
O280 O -0.0579(7) 0.4015(4) 0.6150(6) 0.047(5) Uani 1 1 d . . 1
O281 O -0.0750(7) 0.3880(4) 0.6926(5) 0.048(5) Uani 1 1 d . . 1
O282 O -0.0646(6) 0.2290(4) 0.9534(6) 0.045(5) Uani 1 1 d . . 1
O283 O -0.2542(7) 0.4157(5) 0.6002(6) 0.056(5) Uani 1 1 d . . 1
O284 O 0.1308(8) 0.1980(5) 0.2955(7) 0.054(6) Uani 1 1 d . . 1
O285 O 0.2920(9) 0.2672(5) 0.7296(7) 0.079(8) Uani 1 1 d . . 1
O286 O 0.2233(7) 0.3063(5) 0.6929(9) 0.078(8) Uani 1 1 d . . 1
O287 O -0.0947(6) 0.1679(4) 0.8508(6) 0.044(4) Uani 1 1 d . . 1
O288 O 0.4387(7) 0.4477(4) 0.5943(6) 0.055(5) Uani 1 1 d . . 1
O289 O 0.1460(6) 0.3791(4) 0.4643(6) 0.040(4) Uani 1 1 d . . 1
O290 O -0.1146(6) 0.1028(4) 0.8364(6) 0.025(4) Uiso 1 1 d . . 1
O291 O 0.4551(8) 0.3643(5) 0.7082(6) 0.060(6) Uani 1 1 d . M 1
O292 O 0.0588(7) 0.1938(5) 0.2186(6) 0.057(5) Uani 1 1 d . . 1
O293 O 0.0647(6) 0.3922(4) 0.4014(6) 0.047(5) Uani 1 1 d . . 1
O294 O 0.1456(7) 0.4059(4) 0.5424(6) 0.048(5) Uani 1 1 d . . 1
O295 O 0.2735(6) 0.2380(4) 0.4247(6) 0.043(4) Uani 1 1 d . . 1
O296 O 0.4413(6) 0.3383(4) 0.6257(6) 0.045(5) Uani 1 1 d . . 1
O297 O 0.0873(7) 0.2292(5) 1.0972(6) 0.057(6) Uani 1 1 d . . 1
O298 O -0.0368(7) 0.3308(4) 0.6223(8) 0.061(6) Uani 1 1 d . . 1
O299 O 0.0122(7) 0.3644(5) 0.7077(6) 0.054(5) Uiso 1 1 d . . 1
O300 O 0.2276(7) 0.4885(4) 0.5450(6) 0.051(5) Uani 1 1 d . . 1
O301 O 0.1806(8) 0.3430(5) 0.6025(7) 0.064(6) Uiso 1 1 d . . 1
O302 O 0.2714(8) 0.3538(4) 0.6171(5) 0.055(6) Uani 1 1 d . . 1
O303 O 0.4158(8) 0.5115(5) 0.5788(8) 0.068(6) Uani 1 1 d . N 1
O304 O -0.1911(13) 0.2538(9) 0.5633(12) 0.060(9) Uiso 0.60 1 d P . 1
O305 O -0.0836(17) 0.2627(11) 0.5219(15) 0.074(13) Uiso 0.50 1 d P . 1
O308 O -0.2063(14) 0.2624(9) 0.5786(13) 0.030(9) Uiso 0.40 1 d P . 1
O306 O 0.1317(11) 0.3222(8) 0.6936(10) 0.035(8) Uiso 0.50 1 d P . 1
O307 O 0.1167(15) 0.3757(10) 0.7449(14) 0.065(12) Uiso 0.50 1 d P O 1
O309 O 0.0868(5) 0.1468(3) 0.4728(6) 0.034(4) Uani 1 1 d . . 1
O310 O 0.0462(7) 0.1672(5) 0.8463(6) 0.053(5) Uiso 1 1 d . . 1
O311 O -0.2653(12) 0.5084(8) 0.6140(11) 0.070(9) Uiso 0.70 1 d P P 1
O312 O -0.1923(7) 0.3555(4) 0.9746(7) 0.052(5) Uani 1 1 d . . 1
O313 O -0.1883(6) 0.2163(4) 0.6363(6) 0.055(5) Uani 1 1 d . . 1
O314 O -0.1453(8) -0.0396(5) 0.6153(7) 0.067(6) Uiso 1 1 d . . 1
O315 O -0.2773(9) -0.0411(6) 0.5808(8) 0.082(7) Uiso 1 1 d . . 1
O316 O -0.2090(9) -0.0454(6) 0.6769(9) 0.089(8) Uiso 1 1 d . . 1
O317 O -0.1233(8) 0.3998(6) 1.0022(8) 0.074(7) Uiso 1 1 d . . 1
O318 O 0.1798(9) 0.3313(6) 0.1702(8) 0.078(7) Uiso 1 1 d . Q 1
O319 O 0.3442(8) 0.1694(5) 0.6875(7) 0.071(6) Uiso 1 1 d . . 1
O320 O -0.0579(9) 0.4249(6) 0.9665(8) 0.078(7) Uiso 1 1 d . R 1
O321 O 0.4981(11) 0.4748(8) 0.4320(10) 0.113(10) Uiso 1 1 d . S 1
O322 O 0.3726(8) 0.2159(5) 0.4760(7) 0.067(6) Uiso 1 1 d . . 1
O323 O -0.1462(10) -0.0065(7) 0.9095(9) 0.094(8) Uiso 1 1 d . T 1
O324 O -0.0208(11) -0.0105(7) 0.8536(10) 0.104(9) Uiso 1 1 d . U 1
O325 O -0.0633(10) 0.5590(6) 0.8416(9) 0.091(8) Uiso 1 1 d . V 1
O326 O 0.1199(10) 0.1114(7) 0.3831(9) 0.101(9) Uiso 1 1 d . W 1
O327 O -0.1092(13) -0.0339(9) 0.8468(12) 0.050(10) Uiso 0.50 1 d P X 1
O328 O -0.0109(8) 0.3117(6) 0.4580(8) 0.072(6) Uiso 1 1 d . . 1
O329 O 0.1902(9) 0.3663(6) 0.2433(9) 0.088(8) Uiso 1 1 d . Y 1
O330 O 0.3563(8) 0.2137(5) 0.7535(7) 0.071(6) Uiso 1 1 d . Z 1
O331 O -0.2110(9) 0.2781(6) 0.8416(8) 0.084(7) Uiso 1 1 d . . 1
O332 O -0.2603(10) 0.2188(7) 0.7368(9) 0.094(8) Uiso 1 1 d . A 1
O333 O 0.1439(11) 0.4888(7) 0.9929(10) 0.105(9) Uiso 1 1 d . . 1
O334 O -0.2104(15) 0.4534(10) 0.5248(14) 0.062(11) Uiso 0.50 1 d P B 1
O335 O 0.1987(15) 0.0397(10) 0.8866(13) 0.060(11) Uiso 0.50 1 d P . 1
O336 O 0.3352(12) 0.1168(8) 0.7710(11) 0.118(11) Uiso 1 1 d . . 1
O337 O 0.0882(13) 0.5311(9) 0.9017(12) 0.050(10) Uiso 0.50 1 d P . 1
O338 O -0.0505(12) 0.3745(8) 1.0698(11) 0.121(11) Uiso 1 1 d . C 1
O339 O -0.0632(11) 0.1925(7) 0.2513(10) 0.108(10) Uiso 1 1 d . D 1
O340 O 0.0588(13) 0.1297(9) 0.1960(12) 0.131(12) Uiso 1 1 d . E 1
O341 O -0.0896(12) 0.1201(8) 0.4599(11) 0.039(8) Uiso 0.50 1 d P F 1
O342 O -0.2828(14) 0.0404(10) 0.5683(13) 0.058(11) Uiso 0.50 1 d P G 1
O343 O 0.1428(14) 0.0719(9) 0.9150(13) 0.055(10) Uiso 0.50 1 d P . 1
O344 O -0.2199(12) 0.3303(8) 0.6691(11) 0.123(11) Uiso 1 1 d . H 1
O345 O -0.1906(12) 0.1717(8) 0.5415(11) 0.042(9) Uiso 0.50 1 d P . 1
O346 O 0.0653(12) -0.0506(8) 0.7197(11) 0.123(11) Uiso 1 1 d . I 1
O347 O -0.0890(14) 0.3322(9) 1.1172(12) 0.053(10) Uiso 0.50 1 d P J 1
O348 O 0.2907(13) 0.5142(9) 0.4660(12) 0.138(13) Uiso 1 1 d . K 1
O349 O 0.0599(13) -0.0721(9) 0.6059(12) 0.131(12) Uiso 1 1 d . . 1
O350 O 0.213(2) 0.1699(14) 0.9601(19) 0.105(19) Uiso 0.50 1 d P . 1
O351 O 0.402(2) 0.0812(14) 0.7302(18) 0.097(17) Uiso 0.50 1 d P L 1
O352 O -0.2918(18) 0.2949(12) 0.5618(16) 0.080(14) Uiso 0.50 1 d P M 1
O353 O 0.4257(17) 0.1367(12) 0.6985(16) 0.077(14) Uiso 0.50 1 d P N 1
O354 O 0.227(2) 0.3522(15) 0.770(2) 0.11(2) Uiso 0.50 1 d P . 1
O355 O 0.354(2) 0.4175(13) 0.7985(18) 0.096(17) Uiso 0.50 1 d P O 1
O356 O 0.2253(16) 0.4194(10) 0.8968(16) 0.063(12) Uiso 0.50 1 d P . 1
O357 O 0.2109(14) 0.1865(10) 0.8234(13) 0.057(11) Uiso 0.50 1 d P . 1
O358 O 0.2455(11) 0.2378(7) 0.7893(10) 0.107(9) Uiso 1 1 d . . 1
O359 O 0.2458(15) 0.0003(10) 0.7955(14) 0.061(11) Uiso 0.50 1 d P . 1
O360 O 0.2898(16) 0.0816(11) 0.8252(14) 0.068(12) Uiso 0.50 1 d P P 1
O361 O 0.5617(15) 0.3443(10) 0.5373(14) 0.065(12) Uiso 0.50 1 d P Q 1
O362 O -0.0734(14) 0.1875(9) 0.4856(12) 0.053(10) Uiso 0.50 1 d P . 1
O364 O 0.3677(14) -0.0252(10) 0.7286(13) 0.057(10) Uiso 0.50 1 d P R 1
O365 O 0.1699(13) -0.1344(9) 0.5167(12) 0.051(10) Uiso 0.50 1 d P S 1
O367 O -0.1592(13) 0.5850(9) 0.8193(12) 0.051(10) Uiso 0.50 1 d P T 1
O368 O 0.2201(16) 0.4193(11) 0.8683(16) 0.066(12) Uiso 0.50 1 d P U 1
O369 O 0.1674(8) 0.2429(5) 0.7631(7) 0.065(6) Uiso 1 1 d . . 1
O370 O 0.2284(16) -0.1377(11) 0.6043(15) 0.072(13) Uiso 0.50 1 d P . 1
O371 O 0.245(2) 0.1225(13) 0.3590(18) 0.093(16) Uiso 0.50 1 d P . 1
O372 O 0.4049(16) 0.2823(11) 0.6515(14) 0.068(12) Uiso 0.50 1 d P V 1
O373 O 0.4541(15) 0.3774(10) 0.7959(13) 0.059(11) Uiso 0.50 1 d P W 1
O374 O -0.0379(16) 0.5437(11) 0.6465(15) 0.069(12) Uiso 0.50 1 d P X 1
O375 O -0.2741(17) 0.2798(12) 0.7008(16) 0.079(14) Uiso 0.50 1 d P Y 1
O376 O -0.2946(18) 0.0590(11) 0.4866(16) 0.073(13) Uiso 0.50 1 d P . 1
O377 O -0.0468(17) 0.4268(11) 0.3160(15) 0.073(13) Uiso 0.50 1 d P Z 1
O378 O -0.0428(18) 0.2667(12) 0.1212(16) 0.080(14) Uiso 0.50 1 d P A 1
O379 O 0.3568(16) 0.1713(11) 0.8207(15) 0.072(13) Uiso 0.50 1 d P B 1
O380 O -0.274(2) 0.0591(13) 0.4679(19) 0.090(16) Uiso 0.50 1 d P . 1
O381 O -0.1285(16) 0.1886(11) 0.2842(15) 0.069(12) Uiso 0.50 1 d P C 1
O382 O 0.2739(16) -0.0439(11) 0.6988(15) 0.069(12) Uiso 0.50 1 d P D 1
O383 O -0.0545(19) 0.2675(13) 0.0738(18) 0.091(16) Uiso 0.50 1 d P A 1
O384 O -0.098(3) 0.5344(17) 0.461(2) 0.13(2) Uiso 0.50 1 d P E 1
O385 O 0.178(2) 0.4726(16) 0.622(2) 0.13(2) Uiso 0.50 1 d P . 1
O386 O -0.0462(18) 0.3559(12) 0.5341(16) 0.082(15) Uiso 0.50 1 d P . 1
O387 O -0.0766(16) 0.1603(11) 0.3644(15) 0.071(13) Uiso 0.50 1 d P F 1
O388 O -0.050(3) -0.0775(17) 0.755(2) 0.047(18) Uiso 0.25 1 d P G 1
O389 O 0.0543(16) 0.3219(11) 0.6157(14) 0.066(12) Uiso 0.50 1 d P . 1
C1 C -0.2132(12) 0.1442(8) 0.8289(11) 0.067(9) Uiso 1 1 d . H 1
C2 C -0.2310(11) 0.0867(7) 0.8335(10) 0.057(8) Uiso 1 1 d . H 1
C3 C 0.4670(13) 0.3500(8) 0.4426(12) 0.070(10) Uiso 1 1 d . I 1
C4 C -0.0323(15) 0.5962(10) 0.7483(13) 0.087(12) Uiso 1 1 d . J 1
C5 C -0.039(2) 0.6335(13) 0.8098(18) 0.048(14) Uiso 0.50 1 d P J 1
C6 C 0.504(2) 0.3989(15) 0.461(2) 0.055(15) Uiso 0.50 1 d P I 1
C7 C -0.303(2) 0.1130(15) 0.599(2) 0.059(16) Uiso 0.50 1 d P K 1
N1 N -0.2238(9) 0.1126(6) 0.8043(8) 0.061(7) Uiso 1 1 d . H 1
N2 N 0.4860(10) 0.3692(7) 0.4816(9) 0.065(7) Uiso 1 1 d . I 1
N3 N -0.0234(17) 0.6306(12) 0.7700(16) 0.054(13) Uiso 0.50 1 d P J 1
N4 N -0.3046(18) 0.0997(12) 0.5617(16) 0.147(17) Uiso 1 1 d . K 1
K1 K 0.05033(15) 0.07706(10) 0.66104(14) 0.0205(9) Uani 1 1 d . . 1
K2 K 0.08467(17) 0.26487(12) 0.65791(16) 0.0312(11) Uani 1 1 d . . 1
K3 K -0.0086(2) 0.18319(15) 0.5659(2) 0.0478(15) Uani 1 1 d . . 1
K4 K 0.2675(2) 0.14014(13) 0.69960(19) 0.0387(13) Uani 1 1 d . . 1
K5 K 0.1451(2) 0.17433(16) 0.7487(2) 0.0517(16) Uani 1 1 d . . 1
K6 K -0.0095(2) 0.21670(14) 0.84915(18) 0.0440(14) Uani 1 1 d . . 1
K7 K 0.1581(2) 0.18552(15) 0.46895(18) 0.0483(16) Uani 1 1 d . . 1
K8 K 0.07327(16) -0.02905(11) 0.47591(15) 0.0246(10) Uani 1 1 d . . 1
K9 K -0.1303(2) 0.56347(14) 0.6114(2) 0.0470(15) Uani 1 1 d . . 1
K10 K 0.3457(2) 0.52125(14) 0.6977(2) 0.0472(15) Uani 1 1 d . . 1
K11 K -0.02068(15) 0.37471(11) 0.85803(16) 0.0255(10) Uani 1 1 d . . 1
K12 K 0.09008(19) 0.46600(13) 0.9135(2) 0.0420(14) Uani 1 1 d . . 1
K13 K 0.21413(18) 0.33715(12) 0.45132(18) 0.0346(12) Uani 1 1 d . . 1
K14 K -0.12994(19) 0.17416(12) 0.61980(18) 0.0343(12) Uani 1 1 d . . 1
K15 K 0.0063(2) -0.03290(15) 0.6377(2) 0.0612(19) Uani 1 1 d . . 1
K16 K -0.1742(3) 0.32494(18) 0.9077(2) 0.0614(19) Uani 1 1 d . . 1
K17 K -0.1533(2) 0.22960(19) 0.8978(3) 0.082(3) Uani 1 1 d . . 1
K18 K 0.1297(4) 0.1399(3) 0.8905(3) 0.076(3) Uiso 0.80 1 d P . 1
K19 K 0.2027(3) -0.0796(2) 0.5038(3) 0.085(3) Uiso 1 1 d . . 1
K20 K -0.0044(3) 0.1251(2) 0.4266(3) 0.056(2) Uani 0.80 1 d P . 1
K21 K -0.1400(4) 0.4970(2) 0.5155(3) 0.036(3) Uani 0.50 1 d P . 1
K22 K 0.2066(4) 0.4103(2) 0.6274(3) 0.040(3) Uani 0.50 1 d P . 1
K23 K -0.2145(3) 0.00657(19) 0.6212(3) 0.071(2) Uiso 1 1 d . . 1
K24 K 0.3993(5) 0.0214(3) 0.6888(4) 0.051(3) Uiso 0.50 1 d P . 1
K25 K -0.1623(10) 0.2413(7) 0.5269(9) 0.078(8) Uiso 0.30 1 d P . 1
K26 K 0.0023(5) 0.4343(3) 0.6796(4) 0.051(3) Uiso 0.50 1 d P . 1
K27 K 0.0242(5) -0.0450(3) 0.8081(4) 0.053(3) Uiso 0.50 1 d P . 1
K28 K -0.0033(5) 0.2902(4) 0.5421(5) 0.064(4) Uiso 0.50 1 d P . 1
K29 K 0.3231(7) 0.0497(5) 0.5082(6) 0.092(5) Uiso 0.50 1 d P . 1
K30 K 0.2055(5) 0.0827(3) 0.3902(5) 0.062(4) Uiso 0.50 1 d P . 1
K31' K 0.1768(9) 0.3184(6) 0.8235(8) 0.060(6) Uiso 0.30 1 d P . 1
K31 K 0.1927(8) 0.3174(6) 0.8580(8) 0.059(6) Uiso 0.30 1 d P . 1
K32 K 0.1827(5) 0.2853(3) 0.7689(4) 0.053(3) Uiso 0.50 1 d P . 1

loop_
_atom_site_aniso_label
_atom_site_aniso_U_11
_atom_site_aniso_U_22
_atom_site_aniso_U_33
_atom_site_aniso_U_23
_atom_site_aniso_U_13
_atom_site_aniso_U_12
W1 0.0167(4) 0.0160(4) 0.0220(4) -0.0012(3) 0.0101(3) -0.0002(3)
W2 0.0146(4) 0.0135(4) 0.0199(4) -0.0022(3) 0.0058(3) 0.0008(3)
W3 0.0181(4) 0.0240(4) 0.0245(4) -0.0037(4) 0.0101(3) -0.0050(3)
W4 0.0170(4) 0.0158(4) 0.0199(4) -0.0026(3) 0.0041(3) 0.0012(3)
W5 0.0184(4) 0.0168(4) 0.0213(4) -0.0012(3) 0.0105(3) 0.0019(3)
W6 0.0175(4) 0.0165(4) 0.0231(4) -0.0043(3) 0.0075(3) 0.0011(3)
W7 0.0255(4) 0.0160(4) 0.0243(4) -0.0021(3) 0.0111(4) -0.0049(3)
W8 0.0182(4) 0.0236(4) 0.0245(4) -0.0004(4) 0.0043(3) 0.0038(3)
W9 0.0226(4) 0.0172(4) 0.0249(4) -0.0003(3) 0.0099(4) -0.0048(3)
W10 0.0191(4) 0.0147(4) 0.0252(4) -0.0023(3) 0.0097(3) 0.0014(3)
W11 0.0262(4) 0.0177(4) 0.0278(5) 0.0027(4) 0.0084(4) -0.0015(4)
W12 0.0182(4) 0.0216(4) 0.0243(4) -0.0011(3) 0.0069(3) 0.0014(3)
W13 0.0195(4) 0.0167(4) 0.0303(5) -0.0027(4) 0.0058(4) 0.0025(3)
W14 0.0227(4) 0.0190(4) 0.0350(5) -0.0043(4) 0.0101(4) 0.0057(4)
W15 0.0197(4) 0.0260(5) 0.0275(5) -0.0061(4) 0.0144(4) -0.0039(4)
W16 0.0195(4) 0.0261(5) 0.0316(5) -0.0092(4) 0.0131(4) 0.0016(4)
W17 0.0173(4) 0.0191(4) 0.0222(4) -0.0047(3) 0.0105(3) -0.0006(3)
W18 0.0198(4) 0.0187(4) 0.0221(4) 0.0018(3) 0.0096(3) -0.0036(3)
W19 0.0164(4) 0.0293(5) 0.0391(5) -0.0061(4) 0.0111(4) 0.0008(4)
W20 0.0264(5) 0.0196(4) 0.0317(5) -0.0020(4) 0.0086(4) -0.0047(4)
W21 0.0209(4) 0.0255(5) 0.0210(4) -0.0025(3) 0.0088(3) -0.0023(3)
W22 0.0184(4) 0.0236(4) 0.0286(5) -0.0040(4) 0.0124(4) -0.0049(3)
W23 0.0239(4) 0.0177(4) 0.0264(4) 0.0002(3) 0.0075(4) 0.0036(3)
W24 0.0327(5) 0.0192(4) 0.0281(5) 0.0012(4) 0.0133(4) -0.0057(4)
W25 0.0276(5) 0.0197(4) 0.0316(5) 0.0014(4) 0.0145(4) 0.0061(4)
W26 0.0241(4) 0.0252(5) 0.0293(5) -0.0036(4) 0.0150(4) -0.0078(4)
W27 0.0150(4) 0.0149(4) 0.0204(4) -0.0031(3) 0.0074(3) 0.0006(3)
W28 0.0190(4) 0.0208(4) 0.0337(5) -0.0033(4) 0.0043(4) -0.0017(3)
W29 0.0199(4) 0.0193(4) 0.0239(4) -0.0009(3) 0.0089(3) -0.0037(3)
W30 0.0374(5) 0.0229(5) 0.0266(5) 0.0051(4) 0.0093(4) 0.0086(4)
W31 0.0257(4) 0.0171(4) 0.0248(4) 0.0036(3) 0.0043(4) -0.0066(3)
W32 0.0251(4) 0.0147(4) 0.0230(4) -0.0003(3) 0.0073(4) 0.0046(3)
W33 0.0310(5) 0.0159(4) 0.0266(5) -0.0011(4) 0.0040(4) -0.0020(4)
W34 0.0307(5) 0.0210(4) 0.0345(5) -0.0004(4) 0.0135(4) 0.0082(4)
W35 0.0253(4) 0.0128(4) 0.0264(4) -0.0046(3) 0.0038(4) 0.0008(3)
W36 0.0307(5) 0.0256(5) 0.0293(5) 0.0014(4) 0.0043(4) -0.0081(4)
W37 0.0183(4) 0.0294(5) 0.0394(5) -0.0042(4) 0.0110(4) 0.0072(4)
W38 0.0213(4) 0.0177(4) 0.0382(5) 0.0003(4) 0.0094(4) -0.0001(3)
W39 0.0367(5) 0.0212(5) 0.0442(6) 0.0005(4) 0.0180(5) 0.0024(4)
W40 0.0237(5) 0.0356(5) 0.0277(5) -0.0022(4) -0.0010(4) 0.0076(4)
W41 0.0265(5) 0.0195(4) 0.0337(5) -0.0034(4) 0.0086(4) 0.0022(4)
W42 0.0277(5) 0.0318(5) 0.0284(5) 0.0030(4) 0.0120(4) -0.0041(4)
W43 0.0262(5) 0.0265(5) 0.0264(5) 0.0055(4) 0.0083(4) -0.0078(4)
W44 0.0218(4) 0.0165(4) 0.0299(5) 0.0004(4) 0.0042(4) -0.0048(3)
W45 0.0317(5) 0.0311(5) 0.0396(6) 0.0110(4) 0.0192(4) 0.0075(4)
W46 0.0322(5) 0.0282(5) 0.0275(5) -0.0081(4) 0.0021(4) 0.0042(4)
W47 0.0311(5) 0.0184(4) 0.0397(5) 0.0045(4) 0.0122(4) 0.0068(4)
W48 0.0339(5) 0.0184(4) 0.0301(5) -0.0026(4) 0.0146(4) -0.0075(4)
W49 0.0184(4) 0.0293(5) 0.0325(5) -0.0034(4) 0.0059(4) 0.0053(4)
W50 0.0201(4) 0.0185(4) 0.0315(5) -0.0013(4) 0.0067(4) 0.0014(3)
W51 0.0285(5) 0.0182(4) 0.0445(6) 0.0046(4) 0.0137(4) 0.0017(4)
W52 0.0299(5) 0.0285(5) 0.0385(5) -0.0039(4) 0.0179(4) -0.0077(4)
W53 0.0471(6) 0.0480(7) 0.0319(5) 0.0128(5) 0.0150(5) 0.0167(5)
W54 0.0323(5) 0.0283(5) 0.0371(5) 0.0066(4) 0.0146(4) 0.0082(4)
W55 0.0412(6) 0.0217(5) 0.0349(5) 0.0082(4) 0.0146(4) 0.0086(4)
W56 0.0235(5) 0.0345(5) 0.0378(6) -0.0048(4) -0.0051(4) 0.0009(4)
W57 0.0257(5) 0.0522(7) 0.0338(5) 0.0116(5) 0.0037(4) -0.0073(5)
W58 0.0358(5) 0.0444(6) 0.0278(5) 0.0064(4) 0.0106(4) -0.0043(5)
W59 0.0255(5) 0.0367(5) 0.0301(5) 0.0072(4) 0.0059(4) -0.0081(4)
W60 0.0309(5) 0.0268(5) 0.0305(5) 0.0011(4) 0.0041(4) 0.0041(4)
W61 0.0223(5) 0.0252(5) 0.0399(6) 0.0040(4) 0.0092(4) 0.0078(4)
W62 0.0188(5) 0.0234(5) 0.0381(6) 0.0028(4) 0.0096(4) 0.0030(4)
W63 0.0310(5) 0.0306(5) 0.0265(5) -0.0005(4) 0.0119(4) 0.0090(4)
W64 0.0514(6) 0.0278(5) 0.0357(6) -0.0105(4) 0.0144(5) -0.0127(5)
W65 0.0311(5) 0.0300(5) 0.0385(5) 0.0055(4) 0.0147(4) 0.0017(4)
W66 0.0387(5) 0.0246(5) 0.0409(6) 0.0031(4) 0.0171(5) -0.0054(4)
W67 0.0396(6) 0.0485(6) 0.0268(5) -0.0047(5) -0.0038(4) 0.0146(5)
W68 0.0301(5) 0.0431(6) 0.0365(6) 0.0111(5) 0.0095(4) 0.0042(4)
W69 0.0351(5) 0.0309(5) 0.0341(5) 0.0095(4) 0.0152(4) -0.0004(4)
W70 0.0279(5) 0.0346(5) 0.0456(6) -0.0104(5) 0.0104(4) -0.0047(4)
W71 0.0263(5) 0.0292(6) 0.0245(5) -0.0048(4) 0.0142(4) -0.0060(4)
W72 0.0264(5) 0.0294(6) 0.0226(5) 0.0015(4) 0.0093(4) -0.0052(4)
W73 0.0290(6) 0.0314(6) 0.0260(5) 0.0008(4) 0.0148(4) -0.0069(4)
W71' 0.020(3) 0.008(3) 0.018(3) 0.000(2) 0.013(3) -0.001(2)
W72' 0.050(5) 0.012(3) 0.022(4) -0.001(3) 0.020(4) 0.000(3)
W73' 0.029(4) 0.026(4) 0.016(4) -0.002(3) 0.012(3) -0.009(3)
W74 0.0435(6) 0.0368(6) 0.0521(7) -0.0030(5) 0.0233(5) -0.0182(5)
W75 0.0553(7) 0.0222(5) 0.0448(6) -0.0115(4) 0.0147(5) -0.0110(5)
W76 0.0473(6) 0.0323(6) 0.0421(6) -0.0085(5) 0.0089(5) -0.0074(5)
W77 0.0512(6) 0.0194(5) 0.0509(6) -0.0043(4) 0.0195(5) -0.0036(4)
W78 0.0476(6) 0.0493(7) 0.0238(5) -0.0018(5) 0.0078(5) 0.0187(5)
W79' 0.0175(18) 0.0166(16) 0.0261(16) -0.0012(11) -0.0003(13) -0.0003(13)
W79 0.034(3) 0.0199(19) 0.0229(15) -0.0021(12) -0.0026(17) 0.0079(17)
W80 0.0386(6) 0.0422(7) 0.0275(6) -0.0034(5) 0.0057(5) -0.0100(5)
W81 0.0315(6) 0.0285(6) 0.0295(5) -0.0039(4) 0.0076(4) -0.0058(4)
W82 0.0341(6) 0.0341(6) 0.0298(6) 0.0015(4) 0.0042(4) -0.0127(5)
W80' 0.058(13) 0.058(13) 0.061(14) 0.007(11) 0.020(11) -0.006(10)
W81' 0.085(19) 0.069(18) 0.064(16) -0.019(13) -0.001(13) -0.010(15)
W82' 0.073(16) 0.062(16) 0.066(15) -0.019(12) 0.038(13) -0.001(13)
W83 0.0331(5) 0.0526(7) 0.0305(5) 0.0083(5) 0.0033(4) -0.0060(5)
W84 0.0523(7) 0.0272(5) 0.0586(7) -0.0081(5) 0.0191(6) -0.0168(5)
W85 0.0368(6) 0.0400(6) 0.0590(7) -0.0114(5) 0.0135(5) -0.0150(5)
W86 0.0201(18) 0.0325(10) 0.030(2) -0.0033(14) 0.0052(12) 0.0009(13)
W87 0.0352(15) 0.0441(10) 0.034(3) -0.006(2) 0.011(2) -0.0017(10)
W88 0.0643(8) 0.0385(6) 0.0311(6) 0.0055(5) -0.0077(5) -0.0300(6)
Co1 0.0201(18) 0.0325(10) 0.030(2) -0.0033(14) 0.0052(12) 0.0009(13)
Co2 0.0352(15) 0.0441(10) 0.034(3) -0.006(2) 0.011(2) -0.0017(10)
Se1 0.0240(11) 0.0242(11) 0.0243(11) 0.0004(9) 0.0064(9) 0.0057(9)
Se2 0.0231(10) 0.0165(10) 0.0262(11) 0.0023(8) 0.0084(9) 0.0022(8)
Se3 0.0338(12) 0.0211(11) 0.0357(13) -0.0043(10) 0.0130(10) -0.0057(9)
Se4 0.0252(11) 0.0305(12) 0.0279(12) 0.0044(10) 0.0080(9) -0.0043(9)
Se5 0.0160(9) 0.0201(10) 0.0234(10) -0.0024(8) 0.0083(8) 0.0005(8)
Se6 0.0193(10) 0.0168(10) 0.0204(10) -0.0010(8) 0.0087(8) -0.0026(8)
Se7' 0.028(2) 0.021(2) 0.028(3) 0.000(2) 0.016(2) -0.001(2)
Se8' 0.035(3) 0.030(2) 0.035(3) 0.000(2) 0.018(2) -0.002(2)
Se7 0.0167(17) 0.0170(18) 0.0227(18) 0.0034(15) 0.0111(15) 0.0008(14)
Se8 0.028(2) 0.016(2) 0.034(2) -0.0045(18) 0.0192(19) -0.0022(17)
O2 0.030(8) 0.014(7) 0.012(7) 0.002(5) 0.010(6) 0.006(6)
O3 0.030(8) 0.006(6) 0.020(7) 0.003(5) 0.007(6) 0.002(6)
O5 0.011(6) 0.016(7) 0.012(6) -0.009(5) -0.001(5) 0.003(5)
O6 0.044(9) 0.014(7) 0.021(8) -0.001(6) 0.015(7) -0.003(7)
O7 0.015(7) 0.023(8) 0.026(8) 0.000(6) 0.003(6) 0.000(6)
O8 0.014(7) 0.025(8) 0.030(8) -0.006(6) 0.008(6) -0.006(6)
O10 0.012(7) 0.022(8) 0.028(8) 0.000(6) 0.006(6) 0.004(6)
O11 0.019(7) 0.011(7) 0.030(8) -0.008(6) 0.005(6) 0.000(6)
O13 0.024(7) 0.016(7) 0.027(8) -0.003(6) 0.015(6) -0.004(6)
O16 0.026(8) 0.019(7) 0.018(7) -0.001(6) 0.014(6) -0.005(6)
O17 0.018(7) 0.027(8) 0.029(8) -0.002(6) 0.010(6) -0.004(6)
O18 0.016(7) 0.019(7) 0.033(8) -0.013(6) 0.007(6) -0.009(6)
O19 0.019(7) 0.038(9) 0.029(8) 0.002(7) 0.013(7) -0.001(7)
O20 0.023(7) 0.018(7) 0.025(8) 0.002(6) 0.007(6) 0.010(6)
O21 0.020(7) 0.010(7) 0.032(8) -0.001(6) 0.011(6) 0.003(6)
O27 0.033(8) 0.025(8) 0.019(7) 0.000(6) 0.004(6) 0.008(7)
O28 0.021(8) 0.023(8) 0.031(8) -0.007(6) 0.009(6) 0.003(6)
O29 0.013(7) 0.025(8) 0.029(8) -0.004(6) 0.013(6) 0.001(6)
O31 0.018(7) 0.021(8) 0.035(8) -0.007(6) 0.012(6) 0.008(6)
O32 0.016(7) 0.014(7) 0.028(8) 0.000(6) 0.006(6) 0.005(6)
O33 0.018(7) 0.030(8) 0.028(8) -0.007(7) 0.012(6) 0.004(6)
O34 0.033(8) 0.019(8) 0.023(8) -0.002(6) 0.004(7) -0.001(6)
O35 0.023(8) 0.022(8) 0.035(9) -0.002(7) 0.015(7) -0.009(6)
O36 0.026(8) 0.028(8) 0.026(8) 0.003(7) 0.007(7) 0.003(7)
O37 0.018(7) 0.015(7) 0.037(9) -0.003(6) 0.012(6) 0.006(6)
O38 0.013(7) 0.036(9) 0.039(9) -0.009(7) 0.014(7) 0.003(6)
O39 0.022(7) 0.008(6) 0.023(7) -0.002(5) 0.009(6) -0.003(5)
O40 0.036(9) 0.016(7) 0.029(8) -0.001(6) 0.018(7) -0.002(6)
O41 0.042(10) 0.026(9) 0.040(10) 0.006(7) 0.018(8) 0.019(7)
O42 0.024(8) 0.018(8) 0.040(9) 0.007(7) 0.005(7) 0.004(6)
O43 0.022(7) 0.014(7) 0.024(7) -0.002(6) 0.014(6) -0.004(6)
O44 0.022(7) 0.018(7) 0.026(8) -0.004(6) 0.003(6) 0.008(6)
O45 0.009(6) 0.034(8) 0.024(8) -0.001(6) 0.008(6) -0.004(6)
O46 0.014(7) 0.019(7) 0.020(7) -0.006(6) 0.008(6) -0.004(5)
O47 0.030(8) 0.026(8) 0.030(8) 0.009(7) 0.019(7) 0.014(7)
O48 0.044(10) 0.015(8) 0.052(11) -0.001(7) 0.022(9) 0.008(7)
O49 0.032(9) 0.032(9) 0.031(9) -0.004(7) 0.008(7) -0.012(7)
O50 0.026(8) 0.018(7) 0.020(7) -0.003(6) 0.014(6) -0.010(6)
O52 0.017(7) 0.025(8) 0.031(8) -0.006(6) 0.010(6) -0.001(6)
O53 0.028(8) 0.030(8) 0.021(7) -0.006(6) 0.013(6) -0.005(7)
O54 0.011(7) 0.014(7) 0.043(9) -0.010(6) 0.004(6) 0.002(5)
O55 0.020(7) 0.008(6) 0.038(8) 0.006(6) 0.021(6) 0.005(5)
O56 0.031(8) 0.019(7) 0.023(8) 0.002(6) 0.012(6) -0.004(6)
O57 0.020(7) 0.018(7) 0.019(7) 0.001(6) 0.007(6) -0.001(6)
O58 0.022(7) 0.018(7) 0.019(7) 0.005(6) 0.003(6) -0.010(6)
O59 0.021(8) 0.028(8) 0.035(9) 0.004(7) 0.005(7) 0.000(6)
O60 0.035(9) 0.024(8) 0.031(9) 0.004(7) 0.011(7) -0.007(7)
O61 0.020(8) 0.032(9) 0.049(10) -0.004(8) 0.005(7) 0.004(7)
O62 0.029(8) 0.021(8) 0.047(10) -0.007(7) 0.021(8) -0.008(7)
O63 0.018(7) 0.026(8) 0.026(8) -0.013(6) 0.005(6) 0.003(6)
O64 0.019(7) 0.027(8) 0.023(8) -0.005(6) 0.004(6) -0.004(6)
O65 0.031(8) 0.021(8) 0.027(8) -0.009(6) 0.022(7) -0.006(6)
O66 0.026(8) 0.023(8) 0.021(7) -0.003(6) 0.005(6) -0.003(6)
O67 0.026(8) 0.027(8) 0.035(9) -0.002(7) 0.012(7) 0.001(7)
O69 0.029(8) 0.027(8) 0.027(8) -0.002(6) 0.020(7) -0.004(7)
O70 0.017(7) 0.019(7) 0.020(7) 0.001(6) 0.004(6) 0.004(6)
O71 0.034(8) 0.014(7) 0.025(8) 0.001(6) 0.003(7) 0.001(6)
O72 0.022(8) 0.023(8) 0.032(8) -0.001(7) 0.006(7) -0.003(6)
O73 0.022(7) 0.026(8) 0.024(8) -0.003(6) 0.014(6) -0.003(6)
O74 0.038(9) 0.021(8) 0.042(10) 0.007(7) 0.010(8) -0.008(7)
O75 0.024(8) 0.027(8) 0.029(8) -0.004(7) 0.011(7) -0.008(6)
O76 0.031(8) 0.026(8) 0.024(8) 0.000(6) 0.013(7) -0.001(7)
O77 0.026(8) 0.017(7) 0.032(8) 0.003(6) 0.010(7) -0.005(6)
O78 0.028(8) 0.033(9) 0.039(9) 0.004(7) 0.020(7) -0.001(7)
O79 0.024(8) 0.031(9) 0.033(9) 0.006(7) -0.005(7) 0.005(7)
O80 0.032(8) 0.033(9) 0.026(8) 0.000(7) 0.014(7) -0.016(7)
O81 0.021(7) 0.012(7) 0.031(8) 0.002(6) 0.005(6) -0.004(6)
O82 0.028(8) 0.046(10) 0.026(8) -0.008(7) 0.013(7) 0.005(7)
O83 0.024(8) 0.022(8) 0.025(8) -0.003(6) 0.009(6) -0.011(6)
O84 0.043(10) 0.034(9) 0.020(8) 0.000(7) 0.020(7) 0.000(7)
O85 0.023(8) 0.029(8) 0.033(8) -0.010(7) 0.018(7) -0.010(6)
O86 0.028(8) 0.026(8) 0.017(7) -0.006(6) -0.005(6) -0.007(6)
O87 0.021(7) 0.020(7) 0.028(8) 0.004(6) 0.012(6) 0.010(6)
O88 0.031(8) 0.014(7) 0.019(7) 0.000(6) 0.009(6) -0.003(6)
O89 0.022(7) 0.022(8) 0.026(8) -0.001(6) 0.011(6) -0.005(6)
O90 0.028(8) 0.032(9) 0.027(8) -0.004(7) 0.008(7) 0.010(7)
O91 0.033(8) 0.008(7) 0.038(9) 0.002(6) 0.018(7) -0.004(6)
O92 0.031(8) 0.027(8) 0.030(8) -0.004(7) 0.009(7) 0.005(7)
O93 0.022(8) 0.032(9) 0.036(9) 0.017(7) 0.002(7) -0.002(7)
O94 0.020(8) 0.037(9) 0.042(9) 0.007(8) 0.017(7) 0.001(7)
O95 0.029(8) 0.020(7) 0.021(7) 0.009(6) 0.014(6) -0.008(6)
O96 0.039(9) 0.019(8) 0.031(8) -0.005(6) 0.021(7) -0.008(7)
O97 0.027(8) 0.039(10) 0.034(9) -0.014(7) 0.009(7) 0.003(7)
O98 0.025(8) 0.031(9) 0.035(9) 0.001(7) 0.004(7) 0.014(7)
O99 0.030(9) 0.039(10) 0.040(10) -0.004(8) 0.019(8) 0.001(7)
O100 0.019(7) 0.020(8) 0.042(9) 0.003(7) 0.020(7) 0.006(6)
O101 0.040(9) 0.019(8) 0.037(9) 0.000(7) 0.015(8) 0.012(7)
O102 0.055(12) 0.037(10) 0.029(9) -0.018(8) 0.011(8) -0.025(9)
O103 0.028(8) 0.029(9) 0.035(9) -0.001(7) 0.017(7) 0.005(7)
O104 0.046(10) 0.017(8) 0.049(10) -0.001(7) 0.028(9) -0.010(7)
O105 0.017(8) 0.072(13) 0.033(9) 0.009(9) 0.005(7) -0.007(8)
O106 0.030(8) 0.022(8) 0.026(8) 0.000(6) 0.007(7) -0.004(6)
O107 0.077(15) 0.053(13) 0.056(13) -0.031(10) 0.019(11) -0.030(11)
O108 0.035(10) 0.108(17) 0.019(9) -0.003(10) 0.005(8) -0.010(11)
O109 0.024(8) 0.025(8) 0.023(8) -0.004(6) 0.014(6) -0.002(6)
O110 0.024(8) 0.026(8) 0.040(9) 0.005(7) 0.005(7) 0.006(7)
O111 0.052(11) 0.033(10) 0.053(11) 0.010(8) 0.036(9) 0.010(8)
O112 0.034(9) 0.029(9) 0.068(13) -0.011(9) 0.020(9) 0.001(8)
O113 0.021(8) 0.016(8) 0.056(11) 0.006(7) 0.012(7) 0.009(6)
O114 0.016(7) 0.027(8) 0.033(8) -0.005(7) 0.009(6) -0.004(6)
O115 0.026(8) 0.014(7) 0.036(9) -0.008(6) 0.006(7) -0.005(6)
O117 0.026(8) 0.025(8) 0.033(9) 0.007(7) 0.007(7) 0.004(7)
O118 0.022(7) 0.033(8) 0.024(8) 0.005(6) 0.019(6) 0.009(6)
O119 0.020(7) 0.018(7) 0.028(8) -0.005(6) 0.005(6) 0.000(6)
O120 0.020(7) 0.021(8) 0.036(9) -0.002(7) 0.016(7) 0.001(6)
O121 0.018(8) 0.036(9) 0.043(10) -0.005(8) 0.004(7) 0.015(7)
O122 0.042(10) 0.040(10) 0.028(9) -0.008(7) 0.018(8) -0.003(8)
O123 0.029(9) 0.040(10) 0.041(10) -0.010(8) 0.026(8) -0.009(7)
O124 0.040(10) 0.045(10) 0.041(10) 0.000(8) 0.025(8) -0.012(8)
O125 0.026(8) 0.040(10) 0.025(8) 0.002(7) -0.006(7) -0.002(7)
O126 0.044(11) 0.063(13) 0.033(10) 0.023(9) 0.016(8) -0.006(9)
O127 0.043(10) 0.031(9) 0.037(9) -0.010(7) 0.015(8) -0.009(8)
O128 0.037(9) 0.021(8) 0.029(8) -0.003(6) 0.012(7) 0.010(7)
O130 0.027(8) 0.038(9) 0.021(8) 0.005(7) 0.000(6) -0.002(7)
O131 0.030(9) 0.041(10) 0.035(9) -0.003(7) 0.019(7) -0.018(7)
O132 0.036(9) 0.043(10) 0.030(9) 0.012(8) 0.009(7) -0.005(8)
O133 0.038(10) 0.024(9) 0.055(11) 0.003(8) 0.017(8) -0.008(7)
O134 0.023(8) 0.026(9) 0.066(12) 0.006(8) 0.000(8) 0.000(7)
O135 0.025(8) 0.033(9) 0.040(9) 0.012(7) 0.005(7) 0.007(7)
O137 0.030(9) 0.035(9) 0.040(9) 0.006(7) 0.018(8) 0.013(7)
O138 0.027(8) 0.022(8) 0.026(8) 0.003(6) 0.010(7) 0.002(6)
O139 0.030(9) 0.023(8) 0.048(10) 0.007(7) 0.003(8) -0.009(7)
O140 0.033(9) 0.019(8) 0.056(11) -0.006(7) 0.021(8) 0.000(7)
O141 0.027(8) 0.028(9) 0.036(9) -0.001(7) 0.008(7) -0.005(7)
O142 0.045(10) 0.026(8) 0.012(7) 0.006(6) 0.009(7) 0.001(7)
O143 0.030(8) 0.019(8) 0.035(9) -0.005(7) 0.013(7) 0.008(6)
O144 0.036(9) 0.028(9) 0.049(11) -0.008(8) 0.015(8) -0.002(7)
O145 0.033(9) 0.054(11) 0.036(10) 0.003(8) 0.008(8) -0.010(8)
O146 0.028(8) 0.044(10) 0.032(9) 0.016(8) 0.017(7) 0.001(7)
O147 0.018(7) 0.027(8) 0.037(9) -0.006(7) 0.007(7) 0.001(6)
O148 0.022(8) 0.046(10) 0.039(9) -0.005(8) 0.011(7) 0.010(7)
O149 0.037(9) 0.034(9) 0.031(9) 0.005(7) 0.017(7) -0.006(7)
O150 0.037(10) 0.058(12) 0.027(9) 0.005(8) 0.003(7) 0.007(9)
O151 0.049(11) 0.021(8) 0.050(11) -0.011(8) 0.007(9) -0.019(8)
O152 0.031(9) 0.038(10) 0.033(9) 0.001(8) -0.005(7) 0.007(7)
O153 0.050(11) 0.045(11) 0.026(9) 0.004(8) 0.013(8) -0.011(9)
O154 0.049(10) 0.026(9) 0.038(10) -0.002(7) 0.016(8) 0.004(8)
O155 0.034(9) 0.022(8) 0.026(8) -0.013(6) 0.010(7) 0.004(7)
O156 0.052(11) 0.021(8) 0.040(10) 0.007(7) 0.016(8) 0.000(8)
O157 0.028(8) 0.023(8) 0.048(10) 0.004(7) 0.015(8) 0.003(7)
O158 0.040(10) 0.050(11) 0.031(9) 0.007(8) 0.010(8) 0.004(8)
O159 0.026(9) 0.035(10) 0.069(13) 0.013(9) 0.017(9) -0.008(7)
O160 0.053(11) 0.044(11) 0.035(10) 0.017(8) 0.023(9) 0.011(9)
O161 0.025(8) 0.030(9) 0.027(8) 0.006(7) 0.005(7) 0.000(7)
O162 0.015(7) 0.035(9) 0.027(8) 0.010(7) 0.004(6) 0.008(6)
O163 0.032(9) 0.038(10) 0.031(9) -0.003(7) 0.007(7) -0.001(7)
O164 0.040(10) 0.030(9) 0.040(10) -0.003(7) 0.018(8) 0.004(7)
O165 0.038(10) 0.030(9) 0.048(10) 0.006(8) 0.020(8) 0.010(8)
O166 0.033(9) 0.038(10) 0.039(10) 0.012(8) 0.014(8) 0.006(8)
O168 0.043(10) 0.061(12) 0.025(9) 0.002(8) 0.007(8) -0.005(9)
O169 0.028(8) 0.021(8) 0.039(9) 0.005(7) 0.005(7) -0.004(7)
O170 0.026(8) 0.040(10) 0.038(9) 0.002(8) 0.008(7) -0.009(7)
O171 0.041(10) 0.047(11) 0.033(9) 0.017(8) -0.016(8) -0.009(8)
O172 0.046(10) 0.027(9) 0.038(10) -0.009(7) 0.010(8) -0.011(8)
O173 0.033(9) 0.044(10) 0.030(9) 0.001(7) 0.021(7) -0.006(8)
O174 0.037(9) 0.031(9) 0.015(7) 0.005(6) -0.002(6) -0.016(7)
O175 0.034(9) 0.018(8) 0.035(9) 0.004(7) 0.007(7) -0.005(7)
O176 0.029(9) 0.044(10) 0.029(9) 0.002(8) 0.007(7) -0.006(8)
O177 0.017(7) 0.030(9) 0.040(9) -0.013(7) 0.009(7) 0.001(6)
O178 0.018(7) 0.036(9) 0.041(9) 0.003(7) 0.010(7) -0.005(7)
O179 0.045(10) 0.042(10) 0.039(10) 0.007(8) 0.020(8) 0.013(8)
O182 0.024(8) 0.045(11) 0.051(11) -0.004(9) 0.009(8) -0.007(8)
O183 0.025(8) 0.039(9) 0.033(9) -0.011(7) 0.017(7) 0.004(7)
O184 0.027(9) 0.032(9) 0.048(10) -0.001(8) 0.009(8) -0.004(7)
O185 0.045(10) 0.018(8) 0.029(8) -0.004(6) 0.021(7) -0.009(7)
O186 0.050(12) 0.097(17) 0.040(11) 0.007(11) 0.012(9) -0.046(12)
O187 0.089(15) 0.044(11) 0.024(9) 0.010(8) 0.011(9) 0.044(11)
O188 0.054(10) 0.020(8) 0.019(8) 0.006(6) 0.011(7) -0.004(7)
O189 0.031(9) 0.034(9) 0.035(9) 0.001(7) 0.008(7) 0.012(7)
O190 0.026(9) 0.040(10) 0.055(11) -0.006(8) 0.019(8) -0.012(7)
O191 0.041(10) 0.038(10) 0.037(9) -0.011(8) 0.025(8) -0.016(8)
O192 0.031(8) 0.024(8) 0.040(9) 0.001(7) 0.026(7) 0.002(7)
O193 0.031(8) 0.014(7) 0.031(8) -0.007(6) -0.002(7) 0.003(6)
O194 0.035(9) 0.019(8) 0.037(9) 0.004(7) 0.008(7) -0.010(7)
O195 0.037(10) 0.041(10) 0.036(9) 0.019(8) 0.007(8) -0.010(8)
O196 0.038(9) 0.025(8) 0.033(9) 0.001(7) 0.006(7) 0.011(7)
O197 0.020(8) 0.043(10) 0.033(9) 0.002(7) 0.008(7) -0.006(7)
O198 0.048(10) 0.019(8) 0.034(9) 0.003(7) 0.014(8) -0.001(7)
O199 0.030(9) 0.025(9) 0.050(11) -0.005(8) 0.001(8) 0.007(7)
O200 0.061(12) 0.028(9) 0.051(11) 0.010(8) 0.031(10) -0.006(8)
O201 0.031(9) 0.029(9) 0.059(12) -0.008(8) 0.005(8) 0.009(7)
O202 0.048(11) 0.048(11) 0.050(11) -0.012(9) 0.025(9) -0.019(9)
O203 0.013(7) 0.052(11) 0.035(9) -0.003(8) 0.003(7) -0.006(7)
O204 0.040(10) 0.045(10) 0.031(9) 0.011(8) 0.012(8) -0.005(8)
O205 0.036(9) 0.048(11) 0.031(9) 0.007(8) 0.008(8) 0.004(8)
O206 0.026(9) 0.028(9) 0.072(13) 0.004(9) 0.021(9) -0.001(7)
O207 0.033(9) 0.019(8) 0.043(9) 0.003(7) 0.027(8) 0.001(7)
O208 0.027(8) 0.024(8) 0.038(9) -0.009(7) 0.013(7) -0.006(7)
O210 0.057(12) 0.026(9) 0.061(12) 0.005(9) 0.025(10) -0.004(8)
O211 0.037(9) 0.021(8) 0.045(10) 0.011(7) 0.025(8) 0.019(7)
O212 0.079(14) 0.026(9) 0.036(10) 0.005(8) 0.017(10) 0.014(9)
O213 0.044(11) 0.088(15) 0.037(10) 0.012(10) 0.024(9) 0.023(11)
O214 0.037(10) 0.043(10) 0.029(9) -0.011(8) -0.011(7) -0.020(8)
O215 0.026(8) 0.035(9) 0.042(10) -0.011(8) 0.009(7) -0.011(7)
O216 0.021(8) 0.032(9) 0.032(8) -0.006(7) 0.018(7) 0.001(6)
O217 0.043(10) 0.028(9) 0.031(9) 0.003(7) 0.026(8) 0.008(7)
O219 0.081(15) 0.035(10) 0.041(11) -0.020(9) 0.016(10) -0.018(10)
O220 0.032(9) 0.025(9) 0.046(10) -0.002(8) -0.005(8) -0.003(7)
O221 0.044(10) 0.047(11) 0.038(10) 0.012(8) 0.022(8) 0.015(8)
O222 0.041(10) 0.032(9) 0.034(9) 0.004(7) 0.016(8) 0.017(8)
O223 0.027(8) 0.021(8) 0.030(8) -0.003(6) 0.007(7) 0.008(6)
O224 0.040(10) 0.054(12) 0.037(10) -0.002(9) 0.005(8) -0.012(9)
O225 0.049(11) 0.017(8) 0.071(13) 0.017(8) 0.023(10) 0.001(8)
O226 0.040(10) 0.032(10) 0.054(11) -0.013(8) 0.004(9) -0.007(8)
O227 0.046(10) 0.028(9) 0.046(10) 0.004(8) 0.024(9) 0.012(8)
O228 0.035(9) 0.022(8) 0.042(9) 0.001(7) 0.029(8) 0.001(7)
O229 0.045(10) 0.025(9) 0.061(12) 0.016(8) 0.019(9) 0.000(8)
O230 0.043(10) 0.034(10) 0.058(12) 0.001(9) 0.025(9) 0.007(8)
O231 0.057(12) 0.031(10) 0.051(11) 0.010(8) 0.026(9) 0.017(9)
O232 0.031(9) 0.056(12) 0.037(10) 0.005(9) -0.009(8) -0.012(8)
O233 0.070(13) 0.021(9) 0.045(11) -0.013(8) 0.017(10) -0.016(9)
O234 0.014(7) 0.032(9) 0.046(10) -0.003(8) -0.001(7) 0.008(6)
O235 0.040(11) 0.075(14) 0.040(11) -0.026(10) 0.007(9) 0.005(10)
O236 0.037(9) 0.037(10) 0.036(9) -0.001(8) 0.010(8) 0.007(8)
O237 0.068(13) 0.042(11) 0.020(9) 0.000(8) -0.012(8) 0.017(9)
O238 0.048(10) 0.029(9) 0.028(9) 0.003(7) 0.021(8) -0.004(8)
O239 0.036(10) 0.052(11) 0.040(10) 0.011(9) 0.015(8) -0.009(8)
O240 0.044(10) 0.023(9) 0.066(12) -0.014(8) 0.020(9) -0.001(8)
O241 0.057(12) 0.030(9) 0.048(11) -0.004(8) 0.019(9) -0.023(8)
O242 0.032(9) 0.027(9) 0.035(9) -0.002(7) -0.001(7) 0.006(7)
O243 0.076(14) 0.042(11) 0.025(9) -0.007(8) -0.014(9) 0.009(10)
O244 0.053(11) 0.039(10) 0.043(11) -0.012(8) 0.002(9) -0.014(9)
O245 0.053(12) 0.066(14) 0.037(11) -0.009(10) -0.017(9) 0.017(10)
O246 0.024(9) 0.051(11) 0.040(10) 0.023(8) 0.005(8) 0.015(8)
O247 0.033(9) 0.035(9) 0.024(8) 0.009(7) 0.001(7) -0.004(7)
O248 0.052(12) 0.061(13) 0.040(11) 0.017(9) 0.014(9) 0.021(10)
O249 0.027(9) 0.043(10) 0.036(9) -0.005(8) 0.004(7) -0.010(8)
O251 0.041(11) 0.062(13) 0.060(13) -0.016(10) 0.020(10) -0.017(10)
O252 0.040(10) 0.041(10) 0.034(9) -0.016(8) 0.001(8) 0.004(8)
O253 0.027(9) 0.035(10) 0.074(13) 0.001(9) 0.016(9) -0.013(8)
O254 0.028(9) 0.043(11) 0.059(12) -0.021(9) -0.002(8) 0.000(8)
O255 0.055(12) 0.045(12) 0.059(13) -0.005(10) 0.001(10) -0.024(10)
O256 0.032(9) 0.031(9) 0.049(11) -0.003(8) 0.008(8) -0.008(7)
O257 0.047(11) 0.026(9) 0.057(12) 0.007(8) 0.028(9) 0.008(8)
O258 0.067(13) 0.044(11) 0.049(11) 0.007(9) 0.035(10) 0.008(10)
O259 0.053(12) 0.083(15) 0.034(10) 0.004(10) 0.005(9) 0.032(11)
O260 0.034(9) 0.039(10) 0.038(10) 0.009(8) 0.009(8) 0.015(8)
O261 0.049(11) 0.038(10) 0.063(12) -0.005(9) 0.040(10) 0.002(9)
O262 0.019(8) 0.038(10) 0.052(11) 0.012(8) 0.008(7) 0.009(7)
O263 0.059(12) 0.034(10) 0.048(11) -0.013(9) 0.012(10) -0.009(9)
O264 0.065(13) 0.044(11) 0.064(13) -0.029(10) 0.043(11) -0.036(10)
O265 0.040(10) 0.022(8) 0.051(11) 0.014(8) 0.018(8) 0.011(7)
O266 0.039(10) 0.054(12) 0.050(11) 0.009(9) 0.002(9) 0.004(9)
O267 0.055(11) 0.030(9) 0.043(10) -0.012(8) 0.016(9) -0.011(8)
O268 0.068(13) 0.039(10) 0.029(9) -0.004(8) 0.008(9) -0.003(9)
O270 0.038(10) 0.053(12) 0.072(14) 0.035(11) 0.016(10) 0.005(9)
O271 0.046(10) 0.023(9) 0.058(12) -0.002(8) 0.024(9) -0.002(8)
O272 0.047(10) 0.027(9) 0.043(10) 0.004(8) 0.009(8) -0.002(8)
O274 0.047(11) 0.052(12) 0.044(11) -0.004(9) 0.026(9) -0.002(9)
O275 0.039(10) 0.034(9) 0.038(9) -0.005(8) 0.015(8) 0.000(8)
O276 0.038(10) 0.079(15) 0.041(11) -0.004(10) 0.004(9) 0.001(10)
O277 0.049(12) 0.072(14) 0.055(12) 0.003(11) 0.023(10) -0.025(11)
O278 0.029(9) 0.052(12) 0.086(15) -0.026(11) 0.032(10) -0.006(9)
O279 0.045(10) 0.052(11) 0.030(9) -0.003(8) 0.017(8) -0.005(9)
O280 0.057(12) 0.034(10) 0.060(12) -0.011(9) 0.033(10) -0.002(9)
O281 0.077(14) 0.028(9) 0.025(9) -0.003(7) -0.006(9) 0.008(9)
O282 0.046(11) 0.040(10) 0.068(13) 0.010(9) 0.044(10) 0.015(8)
O283 0.066(14) 0.061(13) 0.047(12) 0.017(10) 0.024(10) 0.008(11)
O284 0.065(14) 0.032(11) 0.060(14) -0.020(10) 0.012(11) -0.024(11)
O285 0.099(18) 0.052(13) 0.052(13) 0.014(10) -0.030(12) -0.037(13)
O286 0.035(11) 0.068(15) 0.14(2) -0.060(15) 0.048(13) -0.023(10)
O287 0.032(9) 0.061(12) 0.043(10) -0.011(9) 0.017(8) -0.005(9)
O288 0.071(14) 0.044(11) 0.060(13) -0.017(10) 0.033(11) -0.031(10)
O289 0.051(11) 0.027(9) 0.051(11) 0.001(8) 0.028(9) 0.002(8)
O291 0.072(14) 0.060(13) 0.044(12) -0.011(10) 0.011(10) -0.007(11)
O292 0.047(12) 0.071(14) 0.048(12) -0.015(10) 0.010(9) -0.017(10)
O293 0.046(11) 0.030(10) 0.061(12) -0.005(9) 0.010(9) -0.001(8)
O294 0.061(12) 0.042(11) 0.049(11) -0.003(9) 0.027(10) 0.002(9)
O295 0.040(10) 0.031(9) 0.057(12) 0.002(8) 0.014(9) -0.001(8)
O296 0.045(11) 0.027(9) 0.060(12) -0.005(8) 0.011(9) 0.000(8)
O297 0.075(14) 0.065(14) 0.040(11) 0.024(10) 0.030(10) 0.018(11)
O298 0.045(11) 0.044(12) 0.104(17) 0.032(12) 0.039(12) 0.017(9)
O300 0.068(13) 0.035(10) 0.050(11) -0.012(9) 0.016(10) 0.008(9)
O302 0.091(16) 0.038(11) 0.026(9) -0.003(8) 0.003(10) -0.024(10)
O303 0.067(14) 0.041(12) 0.097(18) -0.018(12) 0.028(13) -0.021(11)
O309 0.032(9) 0.012(7) 0.069(12) -0.006(7) 0.033(9) -0.007(6)
O312 0.050(11) 0.037(10) 0.082(15) 0.016(10) 0.042(11) 0.012(9)
O313 0.036(10) 0.049(12) 0.066(13) -0.025(10) -0.005(9) -0.002(9)
K1 0.017(2) 0.023(2) 0.022(2) -0.0027(18) 0.0071(18) -0.0009(18)
K2 0.030(3) 0.034(3) 0.032(3) 0.002(2) 0.013(2) -0.002(2)
K3 0.045(3) 0.053(4) 0.056(4) -0.023(3) 0.032(3) -0.015(3)
K4 0.039(3) 0.029(3) 0.046(3) 0.002(2) 0.011(3) -0.002(2)
K5 0.043(3) 0.062(4) 0.059(4) 0.014(3) 0.029(3) 0.012(3)
K6 0.059(4) 0.038(3) 0.036(3) -0.004(2) 0.016(3) 0.013(3)
K7 0.058(4) 0.055(4) 0.031(3) 0.000(3) 0.014(3) -0.025(3)
K8 0.026(2) 0.024(2) 0.026(2) -0.0028(19) 0.010(2) 0.0033(19)
K9 0.048(3) 0.034(3) 0.058(4) 0.009(3) 0.014(3) 0.000(3)
K10 0.045(3) 0.039(3) 0.059(4) 0.001(3) 0.016(3) 0.005(3)
K11 0.017(2) 0.024(2) 0.034(3) 0.005(2) 0.006(2) 0.0000(18)
K12 0.033(3) 0.039(3) 0.053(4) -0.008(3) 0.011(3) -0.006(2)
K13 0.031(3) 0.031(3) 0.042(3) -0.002(2) 0.012(2) -0.002(2)
K14 0.040(3) 0.023(3) 0.042(3) -0.006(2) 0.015(2) -0.004(2)
K15 0.053(4) 0.041(4) 0.078(5) -0.003(3) 0.002(4) 0.001(3)
K16 0.059(4) 0.071(5) 0.065(4) 0.013(4) 0.035(4) 0.025(4)
K17 0.041(4) 0.071(5) 0.116(7) 0.055(5) -0.005(4) -0.016(3)
K20 0.051(5) 0.069(6) 0.043(4) 0.018(4) 0.004(4) -0.018(4)
K21 0.059(7) 0.024(5) 0.024(5) 0.003(4) 0.010(5) 0.017(5)
K22 0.062(7) 0.030(6) 0.036(6) 0.007(5) 0.026(5) 0.025(5)

loop_
_atom_type_symbol
_atom_type_description
_atom_type_scat_dispersion_real
_atom_type_scat_dispersion_imag
_atom_type_scat_source
W W -0.8490 6.8722 'International Tables Vol C Tables 4.2.6.8 and 6.1.1.4'
Se Se -0.0929 2.2259 'International Tables Vol C Tables 4.2.6.8 and 6.1.1.4'
Co Co 0.3494 0.9721 'International Tables Vol C Tables 4.2.6.8 and 6.1.1.4'
K K 0.2009 0.2494 'International Tables Vol C Tables 4.2.6.8 and 6.1.1.4'
O O 0.0106 0.0060 'International Tables Vol C Tables 4.2.6.8 and 6.1.1.4'
N N 0.0061 0.0033 'International Tables Vol C Tables 4.2.6.8 and 6.1.1.4'
C C 0.0033 0.0016 'International Tables Vol C Tables 4.2.6.8 and 6.1.1.4'
H H 0.0000 0.0000 'International Tables Vol C Tables 4.2.6.8 and 6.1.1.4'

loop_
_geom_angle_atom_site_label_1
_geom_angle_atom_site_label_2
_geom_angle_atom_site_label_3
_geom_angle
_geom_angle_site_symmetry_1
_geom_angle_site_symmetry_3
O47 W1 O143 102.4(7) . .
O47 W1 O25 100.2(6) . .
O143 W1 O25 96.9(6) . .
O47 W1 O13 94.8(6) . .
O143 W1 O13 96.7(6) . .
O25 W1 O13 157.0(6) . .
O47 W1 O81 161.4(6) . .
O143 W1 O81 95.3(6) . .
O25 W1 O81 82.8(5) . .
O13 W1 O81 77.5(5) . .
O47 W1 O55 85.9(6) . .
O143 W1 O55 171.2(6) . .
O25 W1 O55 78.8(5) . .
O13 W1 O55 85.1(5) . .
O81 W1 O55 76.7(5) . .
O47 W1 K14 50.7(5) . .
O143 W1 K14 114.4(5) . .
O25 W1 K14 139.9(4) . .
O13 W1 K14 45.9(4) . .
O81 W1 K14 116.5(4) . .
O55 W1 K14 72.9(3) . .
O47 W1 K1 126.5(5) . .
O143 W1 K1 119.3(5) . .
O25 W1 K1 46.4(4) . .
O13 W1 K1 110.6(4) . .
O81 W1 K1 44.9(4) . .
O55 W1 K1 52.3(3) . .
K14 W1 K1 123.65(11) . .
O47 W1 K3 37.5(5) . .
O143 W1 K3 125.2(5) . .
O25 W1 K3 69.0(4) . .
O13 W1 K3 116.6(4) . .
O81 W1 K3 132.0(4) . .
O55 W1 K3 60.6(3) . .
K14 W1 K3 72.51(12) . .
K1 W1 K3 89.33(12) . .
O47 W1 K8 121.7(5) . 3_556
O143 W1 K8 35.7(5) . 3_556
O25 W1 K8 64.9(4) . 3_556
O13 W1 K8 120.6(4) . 3_556
O81 W1 K8 76.3(4) . 3_556
O55 W1 K8 136.8(3) . 3_556
K14 W1 K8 150.08(11) . 3_556
K1 W1 K8 85.02(9) . 3_556
K3 W1 K8 120.66(11) . 3_556
O11 W2 O5 94.0(6) . .
O11 W2 O34 95.5(6) . .
O5 W2 O34 144.2(5) . .
O11 W2 O70 102.1(6) . .
O5 W2 O70 70.8(5) . .
O34 W2 O70 139.5(6) . .
O11 W2 O46 97.3(6) . .
O5 W2 O46 72.4(5) . .
O34 W2 O46 72.2(5) . .
O70 W2 O46 139.2(5) . .
O11 W2 O2 91.9(6) . .
O5 W2 O2 142.2(5) . .
O34 W2 O2 71.9(5) . .
O70 W2 O2 71.4(5) . .
O46 W2 O2 143.6(5) . .
O11 W2 O23 179.0(6) . .
O5 W2 O23 86.5(5) . .
O34 W2 O23 84.6(6) . .
O70 W2 O23 77.3(5) . .
O46 W2 O23 83.7(5) . .
O2 W2 O23 87.2(5) . .
O19 W3 O13 102.9(6) . .
O19 W3 O91 101.5(7) . .
O13 W3 O91 87.1(6) . .
O19 W3 O7 101.6(7) . .
O13 W3 O7 88.6(6) . .
O91 W3 O7 156.9(6) . .
O19 W3 O65 99.4(7) . .
O13 W3 O65 157.6(6) . .
O91 W3 O65 87.1(6) . .
O7 W3 O65 88.3(6) . .
O19 W3 O83 170.6(6) . .
O13 W3 O83 83.7(5) . .
O91 W3 O83 85.3(6) . .
O7 W3 O83 71.6(5) . .
O65 W3 O83 74.3(5) . .
O19 W3 K14 92.6(5) . .
O13 W3 K14 41.7(4) . .
O91 W3 K14 128.8(4) . .
O7 W3 K14 50.7(4) . .
O65 W3 K14 138.9(4) . .
O83 W3 K14 88.1(3) . .
O19 W3 K23 78.2(5) . .
O13 W3 K23 138.7(4) . .
O91 W3 K23 53.1(4) . .
O7 W3 K23 132.1(4) . .
O65 W3 K23 45.8(4) . .
O83 W3 K23 101.2(3) . .
K14 W3 K23 170.71(15) . .
O128 W4 O119 102.2(7) . .
O128 W4 O56 100.8(7) . .
O119 W4 O56 98.7(6) . .
O128 W4 O46 153.4(6) . .
O119 W4 O46 99.0(6) . .
O56 W4 O46 91.6(6) . .
O128 W4 O5 85.8(6) . .
O119 W4 O5 162.2(6) . .
O56 W4 O5 95.4(6) . .
O46 W4 O5 69.5(5) . .
O128 W4 O131 86.7(7) . .
O119 W4 O131 84.8(6) . .
O56 W4 O131 170.8(6) . .
O46 W4 O131 79.3(6) . .
O5 W4 O131 79.7(5) . .
O128 W4 K11 132.2(5) . .
O119 W4 K11 45.6(5) . .
O56 W4 K11 62.0(5) . .
O46 W4 K11 74.5(4) . .
O5 W4 K11 136.6(3) . .
O131 W4 K11 116.6(4) . .
O128 W4 K31' 55.8(6) . .
O119 W4 K31' 73.2(6) . .
O56 W4 K31' 151.0(6) . .
O46 W4 K31' 116.9(5) . .
O5 W4 K31' 99.2(5) . .
O131 W4 K31' 38.2(6) . .
K11 W4 K31' 118.5(4) . .
O137 W5 O183 101.6(8) . .
O137 W5 O25 100.7(6) . .
O183 W5 O25 95.0(6) . .
O137 W5 O9 97.0(6) . .
O183 W5 O9 95.1(6) . .
O25 W5 O9 157.4(5) . .
O137 W5 O250 88.6(7) . .
O183 W5 O250 169.5(7) . .
O25 W5 O250 80.2(5) . .
O9 W5 O250 86.3(5) . .
O137 W5 O12 163.8(6) . .
O183 W5 O12 94.1(6) . .
O25 W5 O12 82.1(5) . .
O9 W5 O12 77.1(5) . .
O250 W5 O12 76.0(5) . .
O137 W5 K20 47.4(6) . .
O183 W5 K20 65.1(6) . .
O25 W5 K20 130.8(4) . .
O9 W5 K20 71.8(4) . .
O250 W5 K20 125.0(4) . .
O12 W5 K20 140.1(4) . .
O137 W5 K1 127.1(5) . .
O183 W5 K1 118.6(5) . .
O25 W5 K1 46.5(4) . .
O9 W5 K1 111.1(4) . .
O250 W5 K1 51.6(4) . .
O12 W5 K1 45.2(3) . .
K20 W5 K1 174.50(16) . .
O137 W5 K3 37.9(5) . .
O183 W5 K3 123.8(5) . .
O25 W5 K3 69.3(4) . .
O9 W5 K3 120.3(4) . .
O250 W5 K3 63.4(4) . .
O12 W5 K3 133.1(4) . .
K20 W5 K3 84.99(18) . .
K1 W5 K3 89.52(12) . .
O137 W5 K8 121.0(5) . 3_556
O183 W5 K8 35.4(5) . 3_556
O25 W5 K8 63.4(4) . 3_556
O9 W5 K8 118.0(4) . 3_556
O250 W5 K8 135.7(4) . 3_556
O12 W5 K8 74.7(3) . 3_556
K20 W5 K8 98.56(14) . 3_556
K1 W5 K8 84.31(9) . 3_556
K3 W5 K8 119.41(11) . 3_556
O147 W6 O86 102.5(7) . .
O147 W6 O73 99.0(6) . .
O86 W6 O73 103.5(6) . .
O147 W6 O2 92.6(6) . .
O86 W6 O2 95.0(6) . .
O73 W6 O2 155.4(6) . .
O147 W6 O70 95.3(6) . .
O86 W6 O70 156.5(6) . .
O73 W6 O70 88.5(6) . .
O2 W6 O70 68.8(5) . .
O147 W6 O52 170.0(6) . .
O86 W6 O52 86.9(6) . .
O73 W6 O52 82.0(5) . .
O2 W6 O52 83.0(5) . .
O70 W6 O52 74.7(5) . .
O147 W6 K14 136.8(5) . .
O86 W6 K14 45.5(5) . .
O73 W6 K14 70.2(4) . .
O2 W6 K14 114.7(4) . .
O70 W6 K14 124.9(4) . .
O52 W6 K14 52.9(4) . .
O147 W6 K3 65.8(5) . .
O86 W6 K3 75.0(5) . .
O73 W6 K3 50.6(4) . .
O2 W6 K3 152.7(4) . .
O70 W6 K3 127.0(4) . .
O52 W6 K3 120.9(4) . .
K14 W6 K3 76.47(13) . .
O147 W6 K2 37.9(5) . .
O86 W6 K2 140.1(5) . .
O73 W6 K2 84.2(4) . .
O2 W6 K2 92.0(4) . .
O70 W6 K2 60.2(4) . .
O52 W6 K2 133.0(4) . .
K14 W6 K2 153.06(12) . .
K3 W6 K2 80.96(12) . .
O36 W7 O81 104.3(7) . .
O36 W7 O91 103.5(6) . .
O81 W7 O91 88.6(6) . .
O36 W7 O3 99.2(6) . .
O81 W7 O3 92.3(6) . .
O91 W7 O3 156.3(6) . .
O36 W7 O35 97.4(6) . .
O81 W7 O35 158.3(6) . .
O91 W7 O35 84.7(6) . .
O3 W7 O35 85.8(6) . .
O36 W7 O21 166.8(6) . .
O81 W7 O21 85.8(6) . .
O91 W7 O21 85.0(5) . .
O3 W7 O21 71.5(5) . .
O35 W7 O21 73.1(5) . .
O36 W7 K15 48.9(5) . .
O81 W7 K15 111.1(5) . .
O91 W7 K15 148.4(4) . .
O3 W7 K15 51.3(4) . .
O35 W7 K15 84.4(4) . .
O21 W7 K15 119.7(3) . .
O36 W7 K1 97.0(5) . .
O81 W7 K1 38.0(4) . .
O91 W7 K1 126.4(4) . .
O3 W7 K1 56.1(4) . .
O35 W7 K1 141.0(4) . .
O21 W7 K1 85.7(3) . .
K15 W7 K1 78.22(13) . .
O36 W7 K8 31.0(5) . 3_556
O81 W7 K8 75.7(5) . 3_556
O91 W7 K8 91.0(4) . 3_556
O3 W7 K8 112.1(4) . 3_556
O35 W7 K8 124.9(4) . 3_556
O21 W7 K8 161.2(3) . 3_556
K15 W7 K8 71.42(14) . 3_556
K1 W7 K8 81.95(9) . 3_556
O98 W8 O163 101.5(8) . .
O98 W8 O59 99.7(7) . .
O163 W8 O59 94.8(7) . .
O98 W8 O20 96.1(6) . .
O163 W8 O20 95.9(7) . .
O59 W8 O20 158.7(6) . .
O98 W8 O128 165.9(7) . .
O163 W8 O128 92.6(7) . .
O59 W8 O128 79.7(6) . .
O20 W8 O128 81.5(6) . .
O98 W8 O72 86.2(7) . .
O163 W8 O72 171.8(7) . .
O59 W8 O72 80.7(6) . .
O20 W8 O72 86.2(6) . .
O128 W8 O72 79.9(6) . .
O98 W8 K31 128.3(6) . .
O163 W8 K31 50.5(6) . .
O59 W8 K31 52.1(6) . .
O20 W8 K31 125.3(5) . .
O128 W8 K31 62.2(6) . .
O72 W8 K31 122.1(5) . .
O98 W8 K31' 135.3(6) . .
O163 W8 K31' 41.9(6) . .
O59 W8 K31' 67.8(6) . .
O20 W8 K31' 109.7(5) . .
O128 W8 K31' 57.6(6) . .
O72 W8 K31' 130.0(5) . .
K31 W8 K31' 16.0(4) . .
O32 W9 O188 96.8(7) . .
O32 W9 O89 93.1(6) . .
O188 W9 O89 143.2(6) . .
O32 W9 O58 101.1(6) . .
O188 W9 O58 139.6(6) . .
O89 W9 O58 71.6(5) . .
O32 W9 O95 96.8(6) . .
O188 W9 O95 72.8(6) . .
O89 W9 O95 70.8(6) . .
O58 W9 O95 139.0(5) . .
O32 W9 O8 91.4(6) . .
O188 W9 O8 73.2(6) . .
O89 W9 O8 142.0(5) . .
O58 W9 O8 70.5(5) . .
O95 W9 O8 145.8(6) . .
O32 W9 O228 178.7(6) . .
O188 W9 O228 84.4(6) . .
O89 W9 O228 86.1(6) . .
O58 W9 O228 77.7(6) . .
O95 W9 O228 84.0(6) . .
O8 W9 O228 88.6(6) . .
O71 W10 O12 104.0(6) . .
O71 W10 O39 99.7(6) . .
O12 W10 O39 93.6(5) . .
O71 W10 O63 103.2(6) . .
O12 W10 O63 88.1(6) . .
O39 W10 O63 155.9(6) . .
O71 W10 O26 98.2(6) . .
O12 W10 O26 157.5(6) . .
O39 W10 O26 86.0(6) . .
O63 W10 O26 83.5(6) . .
O71 W10 O120 167.0(6) . .
O12 W10 O120 86.5(5) . .
O39 W10 O120 71.6(5) . .
O63 W10 O120 84.6(5) . .
O26 W10 O120 72.0(5) . .
O71 W10 K8 81.6(5) . .
O12 W10 K8 132.2(4) . .
O39 W10 K8 132.9(4) . .
O63 W10 K8 45.4(4) . .
O26 W10 K8 47.8(4) . .
O120 W10 K8 97.1(3) . .
O71 W10 K15 49.6(5) . .
O12 W10 K15 110.8(4) . .
O39 W10 K15 50.9(4) . .
O63 W10 K15 149.0(4) . .
O26 W10 K15 86.3(4) . .
O120 W10 K15 119.7(4) . .
K8 W10 K15 108.38(13) . .
O71 W10 K1 96.7(5) . .
O12 W10 K1 38.3(4) . .
O39 W10 K1 57.3(4) . .
O63 W10 K1 126.1(4) . .
O26 W10 K1 142.2(4) . .
O120 W10 K1 86.7(3) . .
K8 W10 K1 169.81(10) . .
K15 W10 K1 77.44(13) . .
O71 W10 K8 30.1(5) . 3_556
O12 W10 K8 76.3(4) . 3_556
O39 W10 K8 113.0(4) . 3_556
O63 W10 K8 90.8(4) . 3_556
O26 W10 K8 124.4(4) . 3_556
O120 W10 K8 162.3(3) . 3_556
K8 W10 K8 91.58(9) . 3_556
K15 W10 K8 71.27(12) . 3_556
K1 W10 K8 82.31(9) . 3_556
O198 W11 O106 104.3(7) . .
O198 W11 O69 101.9(7) . .
O106 W11 O69 89.0(6) . .
O198 W11 O3 102.1(7) . .
O106 W11 O3 93.0(6) . .
O69 W11 O3 154.6(6) . .
O198 W11 O175 97.2(7) . .
O106 W11 O175 158.4(6) . .
O69 W11 O175 83.9(6) . .
O3 W11 O175 85.1(6) . .
O198 W11 O21 168.7(6) . .
O106 W11 O21 85.8(6) . .
O69 W11 O21 83.3(6) . .
O3 W11 O21 71.7(5) . .
O175 W11 O21 73.1(5) . .
O198 W11 K27 51.0(6) . .
O106 W11 K27 150.9(5) . .
O69 W11 K27 83.0(5) . .
O3 W11 K27 106.1(4) . .
O175 W11 K27 48.2(5) . .
O21 W11 K27 120.7(4) . .
O198 W11 K1 98.4(5) . .
O106 W11 K1 38.4(5) . .
O69 W11 K1 127.0(4) . .
O3 W11 K1 56.7(4) . .
O175 W11 K1 140.9(4) . .
O21 W11 K1 86.2(3) . .
K27 W11 K1 143.8(2) . .
O198 W11 K10 30.5(5) . 2_546
O106 W11 K10 75.6(5) . 2_546
O69 W11 K10 91.1(4) . 2_546
O3 W11 K10 113.9(4) . 2_546
O175 W11 K10 124.7(4) . 2_546
O21 W11 K10 160.7(3) . 2_546
K27 W11 K10 76.6(2) . 2_546
K1 W11 K10 82.49(11) . 2_546
O97 W12 O135 101.7(8) . .
O97 W12 O68 101.1(7) . .
O135 W12 O68 96.6(7) . .
O97 W12 O64 93.4(6) . .
O135 W12 O64 94.2(7) . .
O68 W12 O64 159.8(6) . .
O97 W12 O216 89.1(7) . .
O135 W12 O216 169.1(7) . .
O68 W12 O216 81.1(6) . .
O64 W12 O216 85.1(5) . .
O97 W12 O116 163.8(7) . .
O135 W12 O116 92.5(7) . .
O68 W12 O116 84.7(6) . .
O64 W12 O116 77.8(5) . .
O216 W12 O116 76.7(5) . .
O97 W12 K4 49.0(5) . .
O135 W12 K4 110.5(5) . .
O68 W12 K4 142.2(5) . .
O64 W12 K4 45.8(4) . .
O216 W12 K4 76.7(4) . .
O116 W12 K4 118.7(4) . .
O97 W12 K1 129.0(5) . .
O135 W12 K1 119.4(5) . .
O68 W12 K1 49.0(4) . .
O64 W12 K1 110.8(4) . .
O216 W12 K1 51.4(4) . .
O116 W12 K1 45.6(4) . .
K4 W12 K1 126.75(11) . .
O97 W12 K5 41.2(5) . .
O135 W12 K5 127.7(6) . .
O68 W12 K5 67.7(5) . .
O64 W12 K5 117.8(4) . .
O216 W12 K5 61.3(4) . .
O116 W12 K5 132.1(4) . .
K4 W12 K5 74.78(13) . .
K1 W12 K5 88.19(12) . .
O97 W12 K10 119.5(6) . 2_546
O135 W12 K10 36.6(5) . 2_546
O68 W12 K10 62.7(5) . 2_546
O64 W12 K10 121.5(4) . 2_546
O216 W12 K10 136.4(4) . 2_546
O116 W12 K10 76.6(4) . 2_546
K4 W12 K10 146.83(12) . 2_546
K1 W12 K10 85.54(11) . 2_546
K5 W12 K10 118.55(13) . 2_546
O256 W13 O141 100.9(7) . .
O256 W13 O193 96.6(7) . .
O141 W13 O193 93.8(6) . .
O256 W13 O94 97.0(7) . .
O141 W13 O94 100.2(7) . .
O193 W13 O94 158.2(6) . .
O256 W13 O109 91.2(6) . .
O141 W13 O109 167.2(6) . .
O193 W13 O109 80.5(6) . .
O94 W13 O109 82.3(6) . .
O256 W13 O54 169.6(6) . .
O141 W13 O54 89.2(6) . .
O193 W13 O54 80.3(6) . .
O94 W13 O54 83.3(6) . .
O109 W13 O54 78.6(5) . .
O256 W13 K11 110.8(5) . .
O141 W13 K11 124.8(5) . .
O193 W13 K11 40.2(4) . .
O94 W13 K11 118.5(5) . .
O109 W13 K11 45.1(4) . .
O54 W13 K11 60.7(4) . .
O48 W14 O37 103.3(7) . .
O48 W14 O26 101.0(7) . .
O37 W14 O26 89.6(6) . .
O48 W14 O121 102.2(7) . .
O37 W14 O121 88.4(7) . .
O26 W14 O121 156.6(6) . .
O48 W14 O31 100.2(7) . .
O37 W14 O31 156.5(6) . .
O26 W14 O31 87.5(6) . .
O121 W14 O31 85.2(7) . .
O48 W14 O120 170.7(6) . .
O37 W14 O120 70.7(5) . .
O26 W14 O120 72.3(5) . .
O121 W14 O120 85.0(6) . .
O31 W14 O120 86.2(5) . .
O48 W14 K8 85.5(6) . .
O37 W14 K8 134.0(4) . .
O26 W14 K8 44.6(5) . .
O121 W14 K8 134.5(5) . .
O31 W14 K8 49.4(4) . .
O120 W14 K8 93.6(3) . .
O48 W14 K19 45.1(6) . .
O37 W14 K19 145.7(4) . .
O26 W14 K19 107.1(5) . .
O121 W14 K19 87.1(5) . .
O31 W14 K19 56.5(4) . .
O120 W14 K19 142.4(4) . .
K8 W14 K19 66.79(15) . .
O279 W15 O76 103.0(7) . .
O279 W15 O22 104.4(7) . .
O76 W15 O22 89.4(6) . .
O279 W15 O10 100.2(7) . .
O76 W15 O10 92.3(6) . .
O22 W15 O10 154.3(6) . .
O279 W15 O24 98.3(7) . .
O76 W15 O24 158.7(6) . .
O22 W15 O24 85.1(6) . .
O10 W15 O24 84.1(6) . .
O279 W15 O29 167.2(7) . .
O76 W15 O29 86.3(6) . .
O22 W15 O29 84.2(6) . .
O10 W15 O29 70.3(5) . .
O24 W15 O29 72.7(5) . .
O279 W15 K30 46.0(6) . .
O76 W15 K30 142.0(5) . .
O22 W15 K30 116.4(5) . .
O10 W15 K30 76.3(5) . .
O24 W15 K30 57.3(5) . .
O29 W15 K30 121.8(4) . .
O279 W15 K7 55.1(6) . .
O76 W15 K7 52.9(5) . .
O22 W15 K7 119.8(5) . .
O10 W15 K7 80.7(4) . .
O24 W15 K7 145.7(4) . .
O29 W15 K7 128.7(3) . .
K30 W15 K7 89.2(2) . .
O279 W15 K29 82.1(7) . .
O76 W15 K29 134.7(5) . .
O22 W15 K29 46.8(5) . .
O10 W15 K29 131.6(5) . .
O24 W15 K29 48.2(5) . .
O29 W15 K29 97.7(4) . .
K30 W15 K29 71.2(4) . .
K7 W15 K29 132.5(3) . .
O82 W16 O24 103.5(7) . .
O82 W16 O33 102.0(7) . .
O24 W16 O33 88.4(6) . .
O82 W16 O28 103.2(7) . .
O24 W16 O28 88.2(6) . .
O33 W16 O28 154.6(6) . .
O82 W16 O31 101.4(7) . .
O24 W16 O31 155.1(6) . .
O33 W16 O31 86.3(6) . .
O28 W16 O31 86.3(6) . .
O82 W16 K8 86.6(5) . .
O24 W16 K8 134.2(4) . .
O33 W16 K8 45.9(5) . .
O28 W16 K8 133.4(5) . .
O31 W16 K8 47.2(4) . .
O82 W16 K29 83.8(6) . .
O24 W16 K29 49.9(5) . .
O33 W16 K29 137.6(5) . .
O28 W16 K29 48.8(5) . .
O31 W16 K29 134.3(5) . .
K8 W16 K29 170.4(3) . .
O82 W16 K19 51.3(6) . .
O24 W16 K19 151.9(5) . .
O33 W16 K19 107.6(5) . .
O28 W16 K19 86.5(4) . .
O31 W16 K19 51.8(4) . .
K8 W16 K19 64.37(15) . .
K29 W16 K19 108.4(3) . .
O40 W17 O9 103.0(6) . .
O40 W17 O63 103.1(6) . .
O9 W17 O63 88.1(6) . .
O40 W17 O10 100.4(6) . .
O9 W17 O10 90.8(6) . .
O63 W17 O10 156.1(6) . .
O40 W17 O33 100.0(6) . .
O9 W17 O33 157.0(6) . .
O63 W17 O33 85.1(6) . .
O10 W17 O33 86.6(6) . .
O40 W17 O29 168.9(6) . .
O9 W17 O29 83.5(5) . .
O63 W17 O29 85.9(5) . .
O10 W17 O29 70.3(5) . .
O33 W17 O29 74.1(5) . .
O40 W17 K8 84.1(5) . .
O9 W17 K8 131.4(4) . .
O63 W17 K8 44.2(4) . .
O10 W17 K8 135.8(4) . .
O33 W17 K8 49.6(4) . .
O29 W17 K8 98.4(3) . .
O40 W17 K20 43.6(5) . .
O9 W17 K20 63.6(4) . .
O63 W17 K20 117.6(4) . .
O10 W17 K20 82.8(4) . .
O33 W17 K20 138.4(5) . .
O29 W17 K20 137.1(4) . .
K8 W17 K20 123.71(13) . .
O192 W18 O50 98.9(7) . .
O192 W18 O77 98.2(7) . .
O50 W18 O77 104.7(6) . .
O192 W18 O58 97.3(7) . .
O50 W18 O58 92.9(6) . .
O77 W18 O58 154.5(6) . .
O192 W18 O89 93.7(6) . .
O50 W18 O89 160.4(6) . .
O77 W18 O89 88.2(6) . .
O58 W18 O89 70.6(5) . .
O192 W18 O16 175.3(6) . .
O50 W18 O16 84.1(6) . .
O77 W18 O16 84.4(6) . .
O58 W18 O16 79.0(5) . .
O89 W18 O16 82.5(5) . .
O192 W18 K3 62.0(5) . .
O50 W18 K3 49.5(5) . .
O77 W18 K3 78.5(4) . .
O58 W18 K3 126.9(4) . .
O89 W18 K3 149.6(4) . .
O16 W18 K3 122.5(4) . .
O192 W18 K2 40.1(5) . .
O50 W18 K2 86.3(4) . .
O77 W18 K2 138.3(5) . .
O58 W18 K2 60.0(4) . .
O89 W18 K2 93.9(4) . .
O16 W18 K2 137.2(4) . .
K3 W18 K2 79.07(11) . .
O192 W18 K7 143.1(5) . .
O50 W18 K7 107.9(4) . .
O77 W18 K7 51.2(5) . .
O58 W18 K7 106.0(4) . .
O89 W18 K7 68.6(4) . .
O16 W18 K7 37.4(4) . .
K3 W18 K7 119.37(12) . .
K2 W18 K7 161.27(11) . .
O182 W19 O17 104.1(7) . .
O182 W19 O61 103.5(7) . .
O17 W19 O61 91.4(6) . .
O182 W19 O22 102.7(7) . .
O17 W19 O22 88.3(6) . .
O61 W19 O22 153.0(6) . .
O182 W19 O38 98.7(7) . .
O17 W19 O38 157.1(6) . .
O61 W19 O38 85.7(6) . .
O22 W19 O38 84.2(6) . .
O182 W19 O114 168.1(7) . .
O17 W19 O114 86.4(5) . .
O61 W19 O114 70.2(6) . .
O22 W19 O114 82.8(6) . .
O38 W19 O114 71.2(5) . .
O182 W19 K4 94.6(6) . .
O17 W19 K4 45.7(5) . .
O61 W19 K4 49.7(5) . .
O22 W19 K4 133.8(4) . .
O38 W19 K4 135.3(5) . .
O114 W19 K4 88.8(3) . .
O182 W19 K29 80.0(7) . .
O17 W19 K29 133.6(5) . .
O61 W19 K29 133.3(5) . .
O22 W19 K29 46.8(5) . .
O38 W19 K29 48.3(5) . .
O114 W19 K29 96.9(4) . .
K4 W19 K29 174.3(3) . .
O220 W20 O156 101.4(8) . .
O220 W20 O247 95.4(7) . .
O156 W20 O247 94.8(7) . .
O220 W20 O92 97.7(7) . .
O156 W20 O92 99.9(7) . .
O247 W20 O92 157.9(6) . .
O220 W20 O62 91.1(7) . .
O156 W20 O62 167.1(7) . .
O247 W20 O62 81.1(6) . .
O92 W20 O62 81.0(6) . .
O220 W20 O194 169.3(7) . .
O156 W20 O194 88.9(7) . .
O247 W20 O194 81.0(6) . .
O92 W20 O194 82.9(6) . .
O62 W20 O194 78.4(6) . .
O220 W20 K13 109.1(5) . .
O156 W20 K13 125.8(6) . .
O247 W20 K13 40.0(5) . .
O92 W20 K13 118.3(4) . .
O62 W20 K13 45.4(4) . .
O194 W20 K13 61.9(4) . .
O123 W21 O153 102.4(8) . .
O123 W21 O68 99.6(7) . .
O153 W21 O68 94.6(7) . .
O123 W21 O85 96.5(6) . .
O153 W21 O85 93.7(7) . .
O68 W21 O85 159.9(6) . .
O123 W21 O185 88.5(7) . .
O153 W21 O185 168.8(7) . .
O68 W21 O185 81.1(6) . .
O85 W21 O185 87.3(6) . .
O123 W21 O106 164.8(7) . .
O153 W21 O106 92.3(7) . .
O68 W21 O106 82.8(6) . .
O85 W21 O106 78.5(6) . .
O185 W21 O106 77.0(5) . .
O123 W21 K18 42.3(6) . .
O153 W21 K18 68.5(6) . .
O68 W21 K18 125.7(5) . .
O85 W21 K18 74.5(4) . .
O185 W21 K18 122.4(4) . .
O106 W21 K18 145.3(4) . .
O123 W21 K1 127.4(5) . .
O153 W21 K1 118.2(6) . .
O68 W21 K1 48.5(4) . .
O85 W21 K1 111.6(4) . .
O185 W21 K1 51.5(4) . .
O106 W21 K1 44.8(4) . .
K18 W21 K1 169.67(18) . .
O123 W21 K5 39.5(5) . .
O153 W21 K5 126.8(6) . .
O68 W21 K5 68.3(4) . .
O85 W21 K5 119.8(4) . .
O185 W21 K5 61.2(4) . .
O106 W21 K5 131.6(4) . .
K18 W21 K5 81.53(19) . .
K1 W21 K5 88.16(12) . .
O123 W21 K10 119.3(6) . 2_546
O153 W21 K10 35.4(6) . 2_546
O68 W21 K10 62.1(4) . 2_546
O85 W21 K10 119.3(5) . 2_546
O185 W21 K10 135.9(4) . 2_546
O106 W21 K10 75.2(4) . 2_546
K18 W21 K10 99.52(19) . 2_546
K1 W21 K10 84.89(12) . 2_546
K5 W21 K10 118.65(13) . 2_546
O67 W22 O18 103.4(7) . .
O67 W22 O53 102.5(7) . .
O18 W22 O53 88.9(6) . .
O67 W22 O7 101.6(6) . .
O18 W22 O7 91.1(6) . .
O53 W22 O7 155.2(6) . .
O67 W22 O4 98.9(6) . .
O18 W22 O4 157.6(6) . .
O53 W22 O4 84.9(6) . .
O7 W22 O4 85.8(6) . .
O67 W22 O83 168.8(6) . .
O18 W22 O83 85.3(5) . .
O53 W22 O83 84.4(6) . .
O7 W22 O83 70.9(5) . .
O4 W22 O83 72.7(5) . .
O67 W22 K14 94.5(5) . .
O18 W22 K14 44.4(5) . .
O53 W22 K14 133.1(4) . .
O7 W22 K14 49.8(4) . .
O4 W22 K14 135.4(4) . .
O83 W22 K14 86.9(3) . .
O130 W23 O116 103.3(7) . .
O130 W23 O90 101.4(7) . .
O116 W23 O90 88.4(6) . .
O130 W23 O39 102.4(6) . .
O116 W23 O39 92.7(6) . .
O90 W23 O39 155.2(6) . .
O130 W23 O37 98.9(7) . .
O116 W23 O37 157.7(6) . .
O90 W23 O37 84.6(6) . .
O39 W23 O37 85.0(5) . .
O130 W23 O120 168.3(6) . .
O116 W23 O120 87.1(6) . .
O90 W23 O120 84.0(6) . .
O39 W23 O120 71.3(5) . .
O37 W23 O120 71.1(5) . .
O130 W23 K1 98.4(5) . .
O116 W23 K1 37.5(4) . .
O90 W23 K1 125.6(4) . .
O39 W23 K1 57.0(4) . .
O37 W23 K1 140.9(4) . .
O120 W23 K1 86.5(3) . .
O104 W24 O175 101.2(7) . .
O104 W24 O35 101.4(7) . .
O175 W24 O35 88.1(6) . .
O104 W24 O84 103.6(7) . .
O175 W24 O84 88.8(7) . .
O35 W24 O84 155.0(6) . .
O104 W24 O80 103.4(7) . .
O175 W24 O80 155.4(6) . .
O35 W24 O80 87.7(6) . .
O84 W24 O80 84.9(7) . .
O104 W24 O21 169.4(6) . .
O175 W24 O21 71.4(5) . .
O35 W24 O21 71.4(5) . .
O84 W24 O21 84.1(6) . .
O80 W24 O21 84.3(5) . .
O166 W25 O109 103.4(7) . .
O166 W25 O96 100.9(7) . .
O109 W25 O96 93.9(6) . .
O166 W25 O42 99.8(7) . .
O109 W25 O42 156.0(6) . .
O96 W25 O42 87.7(6) . .
O166 W25 O1 102.1(7) . .
O109 W25 O1 85.2(6) . .
O96 W25 O1 156.5(6) . .
O42 W25 O1 84.0(6) . .
O166 W25 O223 171.0(7) . .
O109 W25 O223 83.5(6) . .
O96 W25 O223 72.6(6) . .
O42 W25 O223 74.1(6) . .
O1 W25 O223 84.0(5) . .
O166 W25 K11 94.4(5) . .
O109 W25 K11 41.7(5) . .
O96 W25 K11 55.3(4) . .
O42 W25 K11 142.3(4) . .
O1 W25 K11 126.8(4) . .
O223 W25 K11 86.9(3) . .
O49 W26 O173 102.7(7) . .
O49 W26 O80 103.8(7) . .
O173 W26 O80 88.2(7) . .
O49 W26 O4 101.6(7) . .
O173 W26 O4 88.2(7) . .
O80 W26 O4 154.5(6) . .
O49 W26 O65 102.0(7) . .
O173 W26 O65 155.2(6) . .
O80 W26 O65 87.2(6) . .
O4 W26 O65 85.6(6) . .
O49 W26 K23 81.5(5) . .
O173 W26 K23 141.7(5) . .
O80 W26 K23 54.3(5) . .
O4 W26 K23 128.7(4) . .
O65 W26 K23 44.8(4) . .
O57 W27 O43 98.0(6) . .
O57 W27 O20 97.6(6) . .
O43 W27 O20 106.4(6) . .
O57 W27 O70 96.0(6) . .
O43 W27 O70 92.8(6) . .
O20 W27 O70 154.5(6) . .
O57 W27 O5 93.7(6) . .
O43 W27 O5 160.1(5) . .
O20 W27 O5 87.7(5) . .
O70 W27 O5 69.9(5) . .
O57 W27 O51 174.1(6) . .
O43 W27 O51 85.8(5) . .
O20 W27 O51 85.6(6) . .
O70 W27 O51 79.2(5) . .
O5 W27 O51 81.4(5) . .
O57 W27 K5 65.9(5) . .
O43 W27 K5 44.8(4) . .
O20 W27 K5 80.4(4) . .
O70 W27 K5 124.9(4) . .
O5 W27 K5 154.5(4) . .
O51 W27 K5 119.7(4) . .
O57 W27 K2 40.2(4) . .
O43 W27 K2 83.5(4) . .
O20 W27 K2 137.7(4) . .
O70 W27 K2 59.5(4) . .
O5 W27 K2 95.5(4) . .
O51 W27 K2 136.6(4) . .
K5 W27 K2 78.96(12) . .
O57 W27 K6 142.5(4) . .
O43 W27 K6 109.1(4) . .
O20 W27 K6 50.7(4) . .
O70 W27 K6 107.7(4) . .
O5 W27 K6 68.9(4) . .
O51 W27 K6 38.3(4) . .
K5 W27 K6 117.64(13) . .
K2 W27 K6 163.33(11) . .
O134 W28 O199 101.9(8) . .
O134 W28 O203 101.5(7) . .
O199 W28 O203 97.1(7) . .
O134 W28 O177 93.4(7) . .
O199 W28 O177 94.3(7) . .
O203 W28 O177 158.9(6) . .
O134 W28 O45 164.5(7) . .
O199 W28 O45 91.5(7) . .
O203 W28 O45 84.2(6) . .
O177 W28 O45 77.8(6) . .
O134 W28 O119 90.3(7) . .
O199 W28 O119 167.8(7) . .
O203 W28 O119 80.8(6) . .
O177 W28 O119 84.4(5) . .
O45 W28 O119 76.3(5) . .
O134 W28 K11 129.5(6) . .
O199 W28 K11 118.5(5) . .
O203 W28 K11 47.8(5) . .
O177 W28 K11 111.1(4) . .
O45 W28 K11 45.9(4) . .
O119 W28 K11 51.6(4) . .
O134 W28 K31 45.0(7) . .
O199 W28 K31 111.1(6) . .
O203 W28 K31 138.8(6) . .
O177 W28 K31 49.8(6) . .
O45 W28 K31 122.7(5) . .
O119 W28 K31 77.2(5) . .
K11 W28 K31 128.4(4) . .
O134 W28 K12 118.8(5) . .
O199 W28 K12 39.5(5) . .
O203 W28 K12 59.6(5) . .
O177 W28 K12 125.0(4) . .
O45 W28 K12 76.6(4) . .
O119 W28 K12 133.6(4) . .
K11 W28 K12 82.64(11) . .
K31 W28 K12 149.0(4) . .
O134 W28 K31' 34.8(6) . .
O199 W28 K31' 120.2(6) . .
O203 W28 K31' 123.2(6) . .
O177 W28 K31' 64.2(5) . .
O45 W28 K31' 130.7(5) . .
O119 W28 K31' 70.0(5) . .
K11 W28 K31' 121.3(4) . .
K31 W28 K31' 15.7(4) . .
K12 W28 K31' 151.5(4) . .
O78 W29 O66 101.4(7) . .
O78 W29 O118 98.4(6) . .
O66 W29 O118 103.9(6) . .
O78 W29 O8 93.5(6) . .
O66 W29 O8 95.6(6) . .
O118 W29 O8 154.6(6) . .
O78 W29 O58 96.9(6) . .
O66 W29 O58 156.2(6) . .
O118 W29 O58 88.2(6) . .
O8 W29 O58 68.1(5) . .
O78 W29 O75 170.9(6) . .
O66 W29 O75 87.2(6) . .
O118 W29 O75 82.3(5) . .
O8 W29 O75 82.6(5) . .
O58 W29 O75 74.1(5) . .
O78 W29 K5 64.5(5) . .
O66 W29 K5 77.0(5) . .
O118 W29 K5 49.2(4) . .
O8 W29 K5 154.1(4) . .
O58 W29 K5 125.2(4) . .
O75 W29 K5 121.2(4) . .
O78 W29 K4 136.1(5) . .
O66 W29 K4 44.7(5) . .
O118 W29 K4 72.1(4) . .
O8 W29 K4 113.4(4) . .
O58 W29 K4 124.6(4) . .
O75 W29 K4 52.7(4) . .
K5 W29 K4 78.85(13) . .
O78 W29 K2 37.7(5) . .
O66 W29 K2 139.0(5) . .
O118 W29 K2 85.6(4) . .
O8 W29 K2 90.4(4) . .
O58 W29 K2 61.2(4) . .
O75 W29 K2 133.8(4) . .
K5 W29 K2 80.18(12) . .
K4 W29 K2 156.14(12) . .
O108 W30 O280 101.4(9) . .
O108 W30 O27 95.7(9) . .
O280 W30 O27 98.1(7) . .
O108 W30 O140 101.2(9) . .
O280 W30 O140 94.1(7) . .
O27 W30 O140 156.8(7) . .
O108 W30 O281 165.4(8) . .
O280 W30 O281 93.2(9) . .
O27 W30 O281 81.7(6) . .
O140 W30 O281 78.0(7) . .
O108 W30 O154 88.7(7) . .
O280 W30 O154 169.0(8) . .
O27 W30 O154 85.2(6) . .
O140 W30 O154 79.4(6) . .
O281 W30 O154 76.8(7) . .
O108 W30 K26 129.5(7) . .
O280 W30 K26 47.8(7) . .
O27 W30 K26 123.5(5) . .
O140 W30 K26 54.4(5) . .
O281 W30 K26 61.9(6) . .
O154 W30 K26 121.8(5) . .
O216 W31 O250 99.2(7) . .
O216 W31 O15 97.0(6) . .
O250 W31 O15 95.8(6) . .
O216 W31 O88 93.9(6) . .
O250 W31 O88 92.6(6) . .
O15 W31 O88 165.0(6) . .
O216 W31 O118 91.9(6) . .
O250 W31 O118 168.6(6) . .
O15 W31 O118 85.2(5) . .
O88 W31 O118 84.2(5) . .
O216 W31 O50 173.1(6) . .
O250 W31 O50 87.4(6) . .
O15 W31 O50 84.3(5) . .
O88 W31 O50 83.6(5) . .
O118 W31 O50 81.4(5) . .
O216 W31 K1 52.7(5) . .
O250 W31 K1 53.8(5) . .
O15 W31 K1 122.5(4) . .
O88 W31 K1 72.5(4) . .
O118 W31 K1 134.4(4) . .
O50 W31 K1 131.8(4) . .
O216 W31 K5 62.5(5) . .
O250 W31 K5 140.1(5) . .
O15 W31 K5 120.3(4) . .
O88 W31 K5 56.8(4) . .
O118 W31 K5 44.8(4) . .
O50 W31 K5 110.9(4) . .
K1 W31 K5 90.14(12) . .
O216 W31 K3 139.4(5) . .
O250 W31 K3 61.7(5) . .
O15 W31 K3 119.1(4) . .
O88 W31 K3 55.0(4) . .
O118 W31 K3 107.9(4) . .
O50 W31 K3 42.9(4) . .
K1 W31 K3 90.14(11) . .
K5 W31 K3 107.87(12) . .
O54 W32 O30 99.9(6) . .
O54 W32 O281 99.6(8) . .
O30 W32 O281 102.0(7) . .
O54 W32 O34 91.0(6) . .
O30 W32 O34 163.2(6) . .
O281 W32 O34 88.5(7) . .
O54 W32 O46 90.1(6) . .
O30 W32 O46 97.8(5) . .
O281 W32 O46 156.0(6) . .
O34 W32 O46 69.3(5) . .
O54 W32 O299 168.9(7) . .
O30 W32 O299 87.7(7) . .
O281 W32 O299 86.6(9) . .
O34 W32 O299 79.9(7) . .
O46 W32 O299 80.8(6) . .
O54 W32 K11 61.0(5) . .
O30 W32 K11 46.0(4) . .
O281 W32 K11 129.2(6) . .
O34 W32 K11 134.0(4) . .
O46 W32 K11 74.7(4) . .
O299 W32 K11 121.6(5) . .
O54 W32 K26 139.9(5) . .
O30 W32 K26 68.1(5) . .
O281 W32 K26 50.3(7) . .
O34 W32 K26 110.9(5) . .
O46 W32 K26 128.5(4) . .
O299 W32 K26 50.6(6) . .
K11 W32 K26 113.7(2) . .
O75 W33 O16 100.2(6) . .
O75 W33 O115 99.8(6) . .
O16 W33 O115 96.9(6) . .
O75 W33 O15 89.8(6) . .
O16 W33 O15 89.3(6) . .
O115 W33 O15 167.5(6) . .
O75 W33 O17 92.3(6) . .
O16 W33 O17 164.2(6) . .
O115 W33 O17 90.4(6) . .
O15 W33 O17 81.1(5) . .
O75 W33 O76 167.1(6) . .
O16 W33 O76 88.5(6) . .
O115 W33 O76 88.5(6) . .
O15 W33 O76 80.7(5) . .
O17 W33 O76 77.7(6) . .
O75 W33 K7 130.5(5) . .
O16 W33 K7 42.2(4) . .
O115 W33 K7 65.2(5) . .
O15 W33 K7 114.3(4) . .
O17 W33 K7 132.1(4) . .
O76 W33 K7 62.0(4) . .
O75 W33 K4 47.4(5) . .
O16 W33 K4 139.9(4) . .
O115 W33 K4 109.9(5) . .
O15 W33 K4 70.9(4) . .
O17 W33 K4 47.6(4) . .
O76 W33 K4 120.5(4) . .
K7 W33 K4 174.84(13) . .
O41 W34 O101 102.3(7) . .
O41 W34 O103 104.3(7) . .
O101 W34 O103 153.4(6) . .
O41 W34 O42 99.1(7) . .
O101 W34 O42 88.5(6) . .
O103 W34 O42 89.2(6) . .
O41 W34 O157 103.8(7) . .
O101 W34 O157 87.2(7) . .
O103 W34 O157 84.7(7) . .
O42 W34 O157 157.1(7) . .
O41 W34 O223 169.4(6) . .
O101 W34 O223 71.0(5) . .
O103 W34 O223 82.9(5) . .
O42 W34 O223 73.0(6) . .
O157 W34 O223 84.3(6) . .
O55 W35 O185 100.5(6) . .
O55 W35 O88 95.9(6) . .
O185 W35 O88 94.4(6) . .
O55 W35 O14 93.4(6) . .
O185 W35 O14 93.4(6) . .
O88 W35 O14 166.5(6) . .
O55 W35 O73 91.4(6) . .
O185 W35 O73 167.7(6) . .
O88 W35 O73 87.4(6) . .
O14 W35 O73 82.7(6) . .
O55 W35 O43 171.1(6) . .
O185 W35 O43 87.9(6) . .
O88 W35 O43 86.2(5) . .
O14 W35 O43 83.1(5) . .
O73 W35 O43 80.0(5) . .
O55 W35 K1 55.0(4) . .
O185 W35 K1 54.0(5) . .
O88 W35 K1 73.5(4) . .
O14 W35 K1 119.9(4) . .
O73 W35 K1 137.8(4) . .
O43 W35 K1 133.8(4) . .
O55 W35 K5 142.4(4) . .
O185 W35 K5 61.5(5) . .
O88 W35 K5 56.5(4) . .
O14 W35 K5 118.9(4) . .
O73 W35 K5 110.3(4) . .
O43 W35 K5 45.0(4) . .
K1 W35 K5 90.24(12) . .
O55 W35 K3 62.8(4) . .
O185 W35 K3 143.7(5) . .
O88 W35 K3 58.6(4) . .
O14 W35 K3 118.3(4) . .
O73 W35 K3 46.0(4) . .
O43 W35 K3 111.6(4) . .
K1 W35 K3 92.69(11) . .
K5 W35 K3 110.83(13) . .
O295 W36 O249 101.5(8) . .
O295 W36 O247 100.0(8) . .
O249 W36 O247 97.8(7) . .
O295 W36 O60 97.2(7) . .
O249 W36 O60 96.5(7) . .
O247 W36 O60 154.9(7) . .
O295 W36 O178 92.8(7) . .
O249 W36 O178 165.6(7) . .
O247 W36 O178 81.6(6) . .
O60 W36 O178 79.4(6) . .
O295 W36 O174 171.8(7) . .
O249 W36 O174 86.5(7) . .
O247 W36 O174 80.9(6) . .
O60 W36 O174 79.5(6) . .
O178 W36 O174 79.3(5) . .
O295 W36 K7 117.8(6) . .
O249 W36 K7 52.0(5) . .
O247 W36 K7 134.0(5) . .
O60 W36 K7 47.5(4) . .
O178 W36 K7 118.9(4) . .
O174 W36 K7 65.4(4) . .
O295 W36 K13 111.8(6) . .
O249 W36 K13 128.0(6) . .
O247 W36 K13 39.3(5) . .
O60 W36 K13 116.7(5) . .
O178 W36 K13 45.8(4) . .
O174 W36 K13 63.9(4) . .
K7 W36 K13 128.99(14) . .
O148 W37 O38 101.3(7) . .
O148 W37 O28 103.4(7) . .
O38 W37 O28 88.2(6) . .
O148 W37 O234 100.7(7) . .
O38 W37 O234 86.9(7) . .
O28 W37 O234 155.9(6) . .
O148 W37 O121 103.8(7) . .
O38 W37 O121 154.9(6) . .
O28 W37 O121 86.3(7) . .
O234 W37 O121 88.2(7) . .
O148 W37 O114 168.2(6) . .
O38 W37 O114 70.4(5) . .
O28 W37 O114 85.2(5) . .
O234 W37 O114 71.0(5) . .
O121 W37 O114 84.7(5) . .
O148 W37 K24 60.5(6) . .
O38 W37 K24 66.7(5) . .
O28 W37 K24 144.3(5) . .
O234 W37 K24 52.0(5) . .
O121 W37 K24 127.0(5) . .
O114 W37 K24 107.8(4) . .
O148 W37 K29 82.5(6) . .
O38 W37 K29 50.0(5) . .
O28 W37 K29 48.7(5) . .
O234 W37 K29 136.0(6) . .
O121 W37 K29 134.1(6) . .
O114 W37 K29 97.6(4) . .
K24 W37 K29 96.1(3) . .
O133 W38 O139 102.1(8) . .
O133 W38 O203 101.2(7) . .
O139 W38 O203 96.0(7) . .
O133 W38 O117 93.7(7) . .
O139 W38 O117 95.4(7) . .
O203 W38 O117 158.9(6) . .
O133 W38 O207 162.6(7) . .
O139 W38 O207 94.0(7) . .
O203 W38 O207 83.6(6) . .
O117 W38 O207 77.9(6) . .
O133 W38 O30 88.4(6) . .
O139 W38 O30 169.4(7) . .
O203 W38 O30 80.2(6) . .
O117 W38 O30 85.3(6) . .
O207 W38 O30 75.8(5) . .
O133 W38 K26 45.6(6) . .
O139 W38 K26 115.7(6) . .
O203 W38 K26 136.4(5) . .
O117 W38 K26 50.7(5) . .
O207 W38 K26 120.7(5) . .
O30 W38 K26 72.8(4) . .
O133 W38 K11 127.9(5) . .
O139 W38 K11 119.3(6) . .
O203 W38 K11 47.8(4) . .
O117 W38 K11 111.0(4) . .
O207 W38 K11 45.3(4) . .
O30 W38 K11 51.1(3) . .
K26 W38 K11 123.5(2) . .
O133 W38 K12 121.2(6) . .
O139 W38 K12 38.6(5) . .
O203 W38 K12 60.5(5) . .
O117 W38 K12 123.2(5) . .
O207 W38 K12 75.9(4) . .
O30 W38 K12 133.5(3) . .
K26 W38 K12 153.5(2) . .
K11 W38 K12 82.98(12) . .
O294 W39 O257 102.1(8) . .
O294 W39 O289 100.9(8) . .
O257 W39 O289 96.2(8) . .
O294 W39 O227 94.1(8) . .
O257 W39 O227 95.3(8) . .
O289 W39 O227 158.6(7) . .
O294 W39 O275 162.4(8) . .
O257 W39 O275 94.4(7) . .
O289 W39 O275 83.2(7) . .
O227 W39 O275 78.1(6) . .
O294 W39 O208 89.0(7) . .
O257 W39 O208 168.9(7) . .
O289 W39 O208 81.3(6) . .
O227 W39 O208 83.9(6) . .
O275 W39 O208 74.6(6) . .
O294 W39 K22 46.8(7) . .
O257 W39 K22 116.5(6) . .
O289 W39 K22 136.4(5) . .
O227 W39 K22 50.2(5) . .
O275 W39 K22 119.5(5) . .
O208 W39 K22 71.4(4) . .
O294 W39 K13 128.0(6) . .
O257 W39 K13 118.4(6) . .
O289 W39 K13 46.8(5) . .
O227 W39 K13 111.8(5) . .
O275 W39 K13 44.9(4) . .
O208 W39 K13 52.5(4) . .
K22 W39 K13 123.53(17) . .
O294 W39 K9 120.3(6) . 3_566
O257 W39 K9 40.0(6) . 3_566
O289 W39 K9 59.0(5) . 3_566
O227 W39 K9 124.9(5) . 3_566
O275 W39 K9 76.6(5) . 3_566
O208 W39 K9 133.0(4) . 3_566
K22 W39 K9 155.42(18) . 3_566
K13 W39 K9 81.05(12) . 3_566
O152 W40 O59 102.3(7) . .
O152 W40 O189 104.1(7) . .
O59 W40 O189 88.2(7) . .
O152 W40 O212 96.7(8) . .
O59 W40 O212 160.9(7) . .
O189 W40 O212 88.7(8) . .
O152 W40 O125 103.5(8) . .
O59 W40 O125 86.7(6) . .
O189 W40 O125 152.4(7) . .
O212 W40 O125 87.3(7) . .
O152 W40 O242 168.1(7) . .
O59 W40 O242 87.1(6) . .
O189 W40 O242 83.2(6) . .
O212 W40 O242 73.9(6) . .
O125 W40 O242 69.4(6) . .
O152 W40 K25 36.6(7) . 4_666
O59 W40 K25 129.9(6) . 4_666
O189 W40 K25 121.8(6) . 4_666
O212 W40 K25 66.8(7) . 4_666
O125 W40 K25 81.2(6) . 4_666
O242 W40 K25 131.5(6) . 4_666
O226 W41 O207 103.5(8) . .
O226 W41 O113 104.9(8) . .
O207 W41 O113 88.2(6) . .
O226 W41 O101 99.2(8) . .
O207 W41 O101 157.3(7) . .
O113 W41 O101 86.9(6) . .
O226 W41 O96 100.7(8) . .
O207 W41 O96 89.9(6) . .
O113 W41 O96 154.1(6) . .
O101 W41 O96 85.0(6) . .
O226 W41 O223 167.8(7) . .
O207 W41 O223 85.6(6) . .
O113 W41 O223 83.1(6) . .
O101 W41 O223 71.8(6) . .
O96 W41 O223 71.0(6) . .
O226 W41 K11 96.5(6) . .
O207 W41 K11 37.4(5) . .
O113 W41 K11 125.2(5) . .
O101 W41 K11 138.8(5) . .
O96 W41 K11 54.6(4) . .
O223 W41 K11 85.9(3) . .
O226 W41 K12 32.8(6) . .
O207 W41 K12 72.5(5) . .
O113 W41 K12 93.5(4) . .
O101 W41 K12 129.9(5) . .
O96 W41 K12 110.5(5) . .
O223 W41 K12 158.0(3) . .
K11 W41 K12 78.27(10) . .
O99 W42 O178 104.4(7) . .
O99 W42 O238 101.8(7) . .
O178 W42 O238 94.3(7) . .
O99 W42 O149 100.1(7) . .
O178 W42 O149 87.3(7) . .
O238 W42 O149 156.9(7) . .
O99 W42 O170 99.9(7) . .
O178 W42 O170 155.0(6) . .
O238 W42 O170 86.6(7) . .
O149 W42 O170 82.6(7) . .
O99 W42 O176 170.0(7) . .
O178 W42 O176 84.5(6) . .
O238 W42 O176 72.7(6) . .
O149 W42 O176 84.6(6) . .
O170 W42 O176 71.9(6) . .
O99 W42 K13 95.0(5) . .
O178 W42 K13 41.4(5) . .
O238 W42 K13 56.3(5) . .
O149 W42 K13 128.7(5) . .
O170 W42 K13 142.2(5) . .
O176 W42 K13 88.7(4) . .
O174 W43 O195 102.3(8) . .
O174 W43 O142 100.0(7) . .
O195 W43 O142 102.6(7) . .
O174 W43 O95 91.5(6) . .
O195 W43 O95 151.8(6) . .
O142 W43 O95 99.0(6) . .
O174 W43 O89 93.6(6) . .
O195 W43 O89 85.7(6) . .
O142 W43 O89 162.1(6) . .
O95 W43 O89 68.8(5) . .
O174 W43 O221 168.8(6) . .
O195 W43 O221 86.7(8) . .
O142 W43 O221 84.4(6) . .
O95 W43 O221 77.6(6) . .
O89 W43 O221 80.2(6) . .
O174 W43 K13 64.0(5) . .
O195 W43 K13 133.0(5) . .
O142 W43 K13 44.4(5) . .
O95 W43 K13 75.2(4) . .
O89 W43 K13 136.9(4) . .
O221 W43 K13 114.6(5) . .
O52 W44 O51 100.6(6) . .
O52 W44 O44 97.8(6) . .
O51 W44 O44 95.0(6) . .
O52 W44 O14 91.7(6) . .
O51 W44 O14 93.6(6) . .
O44 W44 O14 165.8(6) . .
O52 W44 O6 169.1(6) . .
O51 W44 O6 89.4(6) . .
O44 W44 O6 85.4(6) . .
O14 W44 O6 83.4(6) . .
O52 W44 O18 91.2(6) . .
O51 W44 O18 167.9(6) . .
O44 W44 O18 86.2(6) . .
O14 W44 O18 83.0(5) . .
O6 W44 O18 78.6(6) . .
O52 W44 K14 47.8(5) . .
O51 W44 K14 140.9(4) . .
O44 W44 K14 109.8(4) . .
O14 W44 K14 69.2(4) . .
O6 W44 K14 121.3(4) . .
O18 W44 K14 48.2(4) . .
O52 W44 K6 129.8(5) . .
O51 W44 K6 40.9(5) . .
O44 W44 K6 65.4(4) . .
O14 W44 K6 115.8(4) . .
O6 W44 K6 60.9(4) . .
O18 W44 K6 131.0(4) . .
K14 W44 K6 174.96(12) . .
O282 W45 O100 101.6(8) . .
O282 W45 O213 102.5(9) . .
O100 W45 O213 155.9(8) . .
O282 W45 O211 101.8(7) . .
O100 W45 O211 88.0(6) . .
O213 W45 O211 87.4(8) . .
O282 W45 O165 101.9(8) . .
O100 W45 O165 85.7(6) . .
O213 W45 O165 89.1(8) . .
O211 W45 O165 156.2(7) . .
O282 W45 O217 172.0(7) . .
O100 W45 O217 82.7(6) . .
O213 W45 O217 73.4(7) . .
O211 W45 O217 85.0(6) . .
O165 W45 O217 71.5(6) . .
O282 W45 K6 89.6(6) . .
O100 W45 K6 39.9(4) . .
O213 W45 K6 139.9(6) . .
O211 W45 K6 127.8(5) . .
O165 W45 K6 50.8(5) . .
O217 W45 K6 89.5(4) . .
O252 W46 O45 102.4(7) . .
O252 W46 O201 102.7(8) . .
O45 W46 O201 88.9(7) . .
O252 W46 O155 101.8(7) . .
O45 W46 O155 90.8(6) . .
O201 W46 O155 155.0(7) . .
O252 W46 O235 100.3(8) . .
O45 W46 O235 157.2(7) . .
O201 W46 O235 86.7(8) . .
O155 W46 O235 83.9(7) . .
O252 W46 O236 169.1(7) . .
O45 W46 O236 86.6(6) . .
O201 W46 O236 83.3(6) . .
O155 W46 O236 71.7(6) . .
O235 W46 O236 70.7(7) . .
O252 W46 K11 96.9(5) . .
O45 W46 K11 36.9(4) . .
O201 W46 K11 125.4(6) . .
O155 W46 K11 55.8(4) . .
O235 W46 K11 138.7(5) . .
O236 W46 K11 86.6(4) . .
O265 W47 O157 102.5(7) . .
O265 W47 O74 101.5(7) . .
O157 W47 O74 90.5(7) . .
O265 W47 O196 102.1(7) . .
O157 W47 O196 155.3(6) . .
O74 W47 O196 86.6(7) . .
O265 W47 O260 104.5(7) . .
O157 W47 O260 86.4(7) . .
O74 W47 O260 153.9(7) . .
O196 W47 O260 85.4(7) . .
O302 W48 O194 100.0(9) . .
O302 W48 O208 101.6(8) . .
O194 W48 O208 100.3(7) . .
O302 W48 O188 88.7(7) . .
O194 W48 O188 90.9(7) . .
O208 W48 O188 163.1(7) . .
O302 W48 O301 85.9(9) . .
O194 W48 O301 169.8(8) . .
O208 W48 O301 86.5(8) . .
O188 W48 O301 80.8(8) . .
O302 W48 O95 155.8(7) . .
O194 W48 O95 89.7(6) . .
O208 W48 O95 98.3(6) . .
O188 W48 O95 68.9(6) . .
O301 W48 O95 81.8(7) . .
O302 W48 K13 129.9(6) . .
O194 W48 K13 60.7(5) . .
O208 W48 K13 47.1(5) . .
O188 W48 K13 133.2(4) . .
O301 W48 K13 121.4(6) . .
O95 W48 K13 74.2(4) . .
O302 W48 K22 51.2(8) . .
O194 W48 K22 141.0(5) . .
O208 W48 K22 67.2(5) . .
O188 W48 K22 111.1(4) . .
O301 W48 K22 48.8(6) . .
O95 W48 K22 127.7(4) . .
K13 W48 K22 114.03(17) . .
O112 W49 O64 102.2(7) . .
O112 W49 O90 101.2(7) . .
O64 W49 O90 88.4(6) . .
O112 W49 O234 99.4(7) . .
O64 W49 O234 158.4(6) . .
O90 W49 O234 87.2(6) . .
O112 W49 O61 101.2(8) . .
O64 W49 O61 90.2(6) . .
O90 W49 O61 157.4(6) . .
O234 W49 O61 85.9(7) . .
O112 W49 O114 169.7(7) . .
O64 W49 O114 84.7(5) . .
O90 W49 O114 86.4(6) . .
O234 W49 O114 73.9(6) . .
O61 W49 O114 70.9(6) . .
O112 W49 K4 89.3(6) . .
O64 W49 K4 44.4(4) . .
O90 W49 K4 132.7(4) . .
O234 W49 K4 136.8(5) . .
O61 W49 K4 50.9(5) . .
O114 W49 K4 90.5(4) . .
O184 W50 O169 101.0(7) . .
O184 W50 O193 98.8(7) . .
O169 W50 O193 97.3(6) . .
O184 W50 O100 97.0(7) . .
O169 W50 O100 96.4(6) . .
O193 W50 O100 156.8(6) . .
O184 W50 O87 94.3(7) . .
O169 W50 O87 164.7(6) . .
O193 W50 O87 81.4(6) . .
O100 W50 O87 80.5(6) . .
O184 W50 O56 172.6(7) . .
O169 W50 O56 86.0(6) . .
O193 W50 O56 82.7(6) . .
O100 W50 O56 79.6(5) . .
O87 W50 O56 78.8(5) . .
O184 W50 K6 115.4(5) . .
O169 W50 K6 51.1(5) . .
O193 W50 K6 135.8(5) . .
O100 W50 K6 47.5(4) . .
O87 W50 K6 120.5(4) . .
O56 W50 K6 67.1(4) . .
O184 W50 K11 113.9(5) . .
O169 W50 K11 126.8(5) . .
O193 W50 K11 40.8(4) . .
O100 W50 K11 116.6(4) . .
O87 W50 K11 45.1(4) . .
O56 W50 K11 62.7(4) . .
K6 W50 K11 129.56(13) . .
O184 W50 K17 35.6(6) . .
O169 W50 K17 73.1(5) . .
O193 W50 K17 123.5(5) . .
O100 W50 K17 78.6(4) . .
O87 W50 K17 120.4(4) . .
O56 W50 K17 147.7(4) . .
K6 W50 K17 80.64(17) . .
K11 W50 K17 149.45(16) . .
O225 W51 O117 102.5(7) . .
O225 W51 O164 101.0(8) . .
O117 W51 O164 92.5(7) . .
O225 W51 O113 101.7(8) . .
O117 W51 O113 87.5(6) . .
O164 W51 O113 156.7(7) . .
O225 W51 O74 99.5(7) . .
O117 W51 O74 157.7(6) . .
O164 W51 O74 86.7(7) . .
O113 W51 O74 84.7(6) . .
O225 W51 O161 170.3(7) . .
O117 W51 O161 84.4(6) . .
O164 W51 O161 71.6(6) . .
O113 W51 O161 85.2(6) . .
O74 W51 O161 74.2(6) . .
O225 W51 K26 91.9(7) . .
O117 W51 K26 40.4(5) . .
O164 W51 K26 56.0(5) . .
O113 W51 K26 127.8(5) . .
O74 W51 K26 142.5(5) . .
O161 W51 K26 89.1(4) . .
O253 W52 O62 103.3(7) . .
O253 W52 O191 101.8(8) . .
O62 W52 O191 93.8(7) . .
O253 W52 O190 101.2(8) . .
O62 W52 O190 86.9(7) . .
O191 W52 O190 156.2(7) . .
O253 W52 O124 101.6(7) . .
O62 W52 O124 154.4(7) . .
O191 W52 O124 86.5(7) . .
O190 W52 O124 82.9(7) . .
O253 W52 O215 171.0(7) . .
O62 W52 O215 83.9(6) . .
O191 W52 O215 72.1(6) . .
O190 W52 O215 84.4(6) . .
O124 W52 O215 71.9(6) . .
O253 W52 K13 94.9(5) . .
O62 W52 K13 41.4(5) . .
O191 W52 K13 55.5(5) . .
O190 W52 K13 128.3(5) . .
O124 W52 K13 141.1(5) . .
O215 W52 K13 87.0(4) . .
O297 W53 O209 103.7(9) . .
O297 W53 O187 102.8(9) . .
O209 W53 O187 88.0(8) . .
O297 W53 O213 102.4(9) . .
O209 W53 O213 90.1(8) . .
O187 W53 O213 154.5(8) . .
O297 W53 O248 102.8(9) . .
O209 W53 O248 153.5(8) . .
O187 W53 O248 85.9(8) . .
O213 W53 O248 84.5(9) . .
O297 W53 O217 170.4(9) . .
O209 W53 O217 70.5(6) . .
O187 W53 O217 84.9(6) . .
O213 W53 O217 70.5(6) . .
O248 W53 O217 83.3(6) . .
O111 W54 O72 104.9(7) . .
O111 W54 O165 100.2(8) . .
O72 W54 O165 94.7(7) . .
O111 W54 O189 102.5(8) . .
O72 W54 O189 90.1(7) . .
O165 W54 O189 154.8(7) . .
O111 W54 O209 97.7(8) . .
O72 W54 O209 157.0(7) . .
O165 W54 O209 85.7(7) . .
O189 W54 O209 80.5(7) . .
O111 W54 O217 166.5(6) . .
O72 W54 O217 87.2(6) . .
O165 W54 O217 72.3(6) . .
O189 W54 O217 83.3(6) . .
O209 W54 O217 71.0(6) . .
O111 W54 K6 93.0(6) . .
O72 W54 K6 46.6(5) . .
O165 W54 K6 52.0(5) . .
O189 W54 K6 136.6(5) . .
O209 W54 K6 137.6(5) . .
O217 W54 K6 91.0(4) . .
O231 W55 O222 104.5(8) . .
O231 W55 O140 103.2(8) . .
O222 W55 O140 89.1(7) . .
O231 W55 O196 97.3(7) . .
O222 W55 O196 90.0(7) . .
O140 W55 O196 159.1(7) . .
O231 W55 O164 101.6(8) . .
O222 W55 O164 154.0(7) . .
O140 W55 O164 86.1(7) . .
O196 W55 O164 85.5(7) . .
O231 W55 O161 168.1(7) . .
O222 W55 O161 83.9(6) . .
O140 W55 O161 85.1(6) . .
O196 W55 O161 74.0(6) . .
O164 W55 O161 70.2(6) . .
O231 W55 K9 49.1(6) . .
O222 W55 K9 116.3(5) . .
O140 W55 K9 144.7(5) . .
O196 W55 K9 51.7(5) . .
O164 W55 K9 80.4(5) . .
O161 W55 K9 119.7(4) . .
O254 W56 O177 103.4(8) . .
O254 W56 O125 101.4(8) . .
O177 W56 O125 91.9(6) . .
O254 W56 O201 101.1(8) . .
O177 W56 O201 88.9(7) . .
O125 W56 O201 156.6(7) . .
O254 W56 O129 99.4(8) . .
O177 W56 O129 157.1(7) . .
O125 W56 O129 85.6(7) . .
O201 W56 O129 84.7(7) . .
O254 W56 O242 170.4(7) . .
O177 W56 O242 83.9(6) . .
O125 W56 O242 71.7(6) . .
O201 W56 O242 85.2(6) . .
O129 W56 O242 73.7(6) . .
O254 W56 K31 87.8(7) . .
O177 W56 K31 44.4(6) . .
O125 W56 K31 54.2(6) . .
O201 W56 K31 133.0(6) . .
O129 W56 K31 139.7(6) . .
O242 W56 K31 93.2(5) . .
O186 W57 O93 102.6(8) . .
O186 W57 O145 106.0(10) . .
O93 W57 O145 87.5(7) . .
O186 W57 O105 100.9(10) . .
O93 W57 O105 88.7(7) . .
O145 W57 O105 153.1(7) . .
O186 W57 O232 97.9(8) . .
O93 W57 O232 159.5(7) . .
O145 W57 O232 88.3(8) . .
O105 W57 O232 86.0(7) . .
O186 W57 O197 167.4(8) . .
O93 W57 O197 86.3(6) . .
O145 W57 O197 83.0(6) . .
O105 W57 O197 70.1(6) . .
O232 W57 O197 73.3(6) . .
O150 W58 O170 101.9(8) . .
O150 W58 O132 102.1(8) . .
O170 W58 O132 86.8(7) . .
O150 W58 O224 103.0(8) . .
O170 W58 O224 90.7(7) . .
O132 W58 O224 154.8(7) . .
O150 W58 O158 102.8(7) . .
O170 W58 O158 155.3(7) . .
O132 W58 O158 87.3(7) . .
O224 W58 O158 84.6(8) . .
O150 W58 O176 170.4(7) . .
O170 W58 O176 71.2(6) . .
O132 W58 O176 71.5(6) . .
O224 W58 O176 84.0(7) . .
O158 W58 O176 84.2(6) . .
O204 W59 O171 102.3(9) . .
O204 W59 O93 95.9(7) . .
O171 W59 O93 99.3(7) . .
O204 W59 O77 95.6(7) . .
O171 W59 O77 97.1(6) . .
O93 W59 O77 157.4(6) . .
O204 W59 O195 91.8(7) . .
O171 W59 O195 165.9(8) . .
O93 W59 O195 79.4(6) . .
O77 W59 O195 80.9(6) . .
O204 W59 O136 171.0(7) . .
O171 W59 O136 86.0(8) . .
O93 W59 O136 78.9(6) . .
O77 W59 O136 86.9(6) . .
O195 W59 O136 80.0(6) . .
O283 W60 O154 104.7(9) . .
O283 W60 O206 101.2(9) . .
O154 W60 O206 95.7(7) . .
O283 W60 O222 102.5(8) . .
O154 W60 O222 88.2(7) . .
O206 W60 O222 154.2(7) . .
O283 W60 O246 98.7(8) . .
O154 W60 O246 155.7(7) . .
O206 W60 O246 86.1(7) . .
O222 W60 O246 80.3(7) . .
O283 W60 O162 168.5(8) . .
O154 W60 O162 85.7(6) . .
O206 W60 O162 72.3(7) . .
O222 W60 O162 82.6(6) . .
O246 W60 O162 71.7(6) . .
O262 W61 O246 102.4(8) . .
O262 W61 O260 102.7(7) . .
O246 W61 O260 90.1(8) . .
O262 W61 O103 106.1(7) . .
O246 W61 O103 151.4(6) . .
O260 W61 O103 86.2(7) . .
O262 W61 O181 101.5(8) . .
O246 W61 O181 87.7(8) . .
O260 W61 O181 155.6(7) . .
O103 W61 O181 84.2(7) . .
O230 W62 O1 103.6(8) . .
O230 W62 O181 97.7(8) . .
O1 W62 O181 90.1(7) . .
O230 W62 O94 102.7(7) . .
O1 W62 O94 88.2(6) . .
O181 W62 O94 159.4(7) . .
O230 W62 O206 101.9(8) . .
O1 W62 O206 154.5(6) . .
O181 W62 O206 87.8(7) . .
O94 W62 O206 85.0(7) . .
O230 W62 O162 168.9(7) . .
O1 W62 O162 84.3(5) . .
O181 W62 O162 74.3(6) . .
O94 W62 O162 85.2(6) . .
O206 W62 O162 70.7(6) . .
O160 W63 O87 104.2(7) . .
O160 W63 O155 100.8(7) . .
O87 W63 O155 93.1(6) . .
O160 W63 O211 101.0(7) . .
O87 W63 O211 87.8(6) . .
O155 W63 O211 157.3(6) . .
O160 W63 O179 99.5(7) . .
O87 W63 O179 155.9(6) . .
O155 W63 O179 86.6(7) . .
O211 W63 O179 83.5(7) . .
O160 W63 O236 170.0(8) . .
O87 W63 O236 83.7(6) . .
O155 W63 O236 72.3(6) . .
O211 W63 O236 85.3(6) . .
O179 W63 O236 73.2(6) . .
O160 W63 K11 94.6(5) . .
O87 W63 K11 39.6(4) . .
O155 W63 K11 56.7(4) . .
O211 W63 K11 127.4(5) . .
O179 W63 K11 142.6(5) . .
O236 W63 K11 87.5(4) . .
O219 W64 O268 103.0(9) . .
O219 W64 O127 98.2(8) . .
O268 W64 O127 98.5(8) . .
O219 W64 O233 98.2(8) . .
O268 W64 O233 94.1(8) . .
O127 W64 O233 156.5(7) . .
O219 W64 O302 165.5(9) . .
O268 W64 O302 91.3(8) . .
O127 W64 O302 82.0(7) . .
O233 W64 O302 77.9(7) . .
O219 W64 O267 87.7(8) . .
O268 W64 O267 167.9(7) . .
O127 W64 O267 85.3(7) . .
O233 W64 O267 78.6(7) . .
O302 W64 O267 77.8(8) . .
O219 W64 K22 128.6(7) . .
O268 W64 K22 46.7(6) . .
O127 W64 K22 123.0(5) . .
O233 W64 K22 55.5(6) . .
O302 W64 K22 60.6(6) . .
O267 W64 K22 121.8(5) . .
O276 W65 O293 102.2(9) . .
O276 W65 O289 100.8(8) . .
O293 W65 O289 96.9(8) . .
O276 W65 O146 94.9(8) . .
O293 W65 O146 94.3(7) . .
O289 W65 O146 158.4(7) . .
O276 W65 O110 163.0(8) . .
O293 W65 O110 93.6(8) . .
O289 W65 O110 83.4(6) . .
O146 W65 O110 77.4(6) . .
O276 W65 O142 88.9(8) . .
O293 W65 O142 168.8(8) . .
O289 W65 O142 79.2(6) . .
O146 W65 O142 86.3(6) . .
O110 W65 O142 75.6(5) . .
O276 W65 K13 126.9(6) . .
O293 W65 K13 119.9(6) . .
O289 W65 K13 47.0(5) . .
O146 W65 K13 111.4(5) . .
O110 W65 K13 46.2(4) . .
O142 W65 K13 50.0(4) . .
O276 W65 K9 122.1(7) . 3_566
O293 W65 K9 40.3(6) . 3_566
O289 W65 K9 60.1(5) . 3_566
O146 W65 K9 122.5(4) . 3_566
O110 W65 K9 74.3(4) . 3_566
O142 W65 K9 131.2(4) . 3_566
K13 W65 K9 81.63(12) . 3_566
O272 W66 O275 103.6(8) . .
O272 W66 O229 104.0(8) . .
O275 W66 O229 87.4(7) . .
O272 W66 O191 101.2(8) . .
O275 W66 O191 90.8(7) . .
O229 W66 O191 154.3(7) . .
O272 W66 O200 99.1(8) . .
O275 W66 O200 157.3(7) . .
O229 W66 O200 85.9(7) . .
O191 W66 O200 86.0(7) . .
O272 W66 O215 169.1(7) . .
O275 W66 O215 85.0(6) . .
O229 W66 O215 82.8(6) . .
O191 W66 O215 71.6(6) . .
O200 W66 O215 72.7(6) . .
O272 W66 K13 95.8(6) . .
O275 W66 K13 38.1(5) . .
O229 W66 K13 125.3(5) . .
O191 W66 K13 55.3(4) . .
O200 W66 K13 140.6(5) . .
O215 W66 K13 86.9(4) . .
O272 W66 K9 30.0(6) . 3_566
O275 W66 K9 74.6(5) . 3_566
O229 W66 K9 95.4(5) . 3_566
O191 W66 K9 108.7(5) . 3_566
O200 W66 K9 127.7(5) . 3_566
O215 W66 K9 159.5(4) . 3_566
K13 W66 K9 77.49(11) . 3_566
O245 W67 O237 101.4(8) . .
O245 W67 O129 101.9(9) . .
O237 W67 O129 91.5(8) . .
O245 W67 O212 102.3(9) . .
O237 W67 O212 156.2(7) . .
O129 W67 O212 85.2(8) . .
O245 W67 O187 103.0(9) . .
O237 W67 O187 87.0(8) . .
O129 W67 O187 154.9(7) . .
O212 W67 O187 86.1(8) . .
O266 W68 O146 104.2(8) . .
O266 W68 O105 100.4(8) . .
O146 W68 O105 92.9(7) . .
O266 W68 O205 101.8(8) . .
O146 W68 O205 88.2(7) . .
O105 W68 O205 156.7(8) . .
O266 W68 O126 99.7(8) . .
O146 W68 O126 155.9(8) . .
O105 W68 O126 85.6(7) . .
O205 W68 O126 84.0(7) . .
O266 W68 O197 169.7(7) . .
O146 W68 O197 83.6(6) . .
O105 W68 O197 72.2(7) . .
O205 W68 O197 84.9(6) . .
O126 W68 O197 73.0(7) . .
O239 W69 O110 103.1(8) . .
O239 W69 O205 102.9(8) . .
O110 W69 O205 88.9(7) . .
O239 W69 O238 101.9(7) . .
O110 W69 O238 90.0(6) . .
O205 W69 O238 154.7(7) . .
O239 W69 O132 99.4(7) . .
O110 W69 O132 157.4(7) . .
O205 W69 O132 87.0(7) . .
O238 W69 O132 84.3(7) . .
O239 W69 O176 168.3(7) . .
O110 W69 O176 86.5(6) . .
O205 W69 O176 83.6(6) . .
O238 W69 O176 71.1(6) . .
O132 W69 O176 71.0(6) . .
O239 W69 K13 96.8(6) . .
O110 W69 K13 37.2(5) . .
O205 W69 K13 125.8(5) . .
O238 W69 K13 55.0(4) . .
O132 W69 K13 138.5(5) . .
O176 W69 K13 86.8(4) . .
O239 W69 K9 31.7(6) . 3_566
O110 W69 K9 72.5(5) . 3_566
O205 W69 K9 94.3(5) . 3_566
O238 W69 K9 109.4(5) . 3_566
O132 W69 K9 129.9(5) . 3_566
O176 W69 K9 158.9(4) . 3_566
K13 W69 K9 77.37(12) . 3_566
O251 W70 O190 102.7(9) . .
O251 W70 O296 102.8(9) . .
O190 W70 O296 154.2(7) . .
O251 W70 O92 102.7(8) . .
O190 W70 O92 89.4(7) . .
O296 W70 O92 88.9(7) . .
O251 W70 O261 98.0(8) . .
O190 W70 O261 86.6(8) . .
O296 W70 O261 86.0(8) . .
O92 W70 O261 159.3(7) . .
O251 W70 O172 168.4(7) . .
O190 W70 O172 84.2(7) . .
O296 W70 O172 70.0(6) . .
O92 W70 O172 86.6(6) . .
O261 W70 O172 72.8(6) . .
O287 W71 O6 103.0(7) . .
O287 W71 O167 101.5(8) . .
O6 W71 O167 89.6(7) . .
O287 W71 O290 101.6(8) . .
O6 W71 O290 155.4(7) . .
O167 W71 O290 85.6(7) . .
O287 W71 O53 104.3(7) . .
O6 W71 O53 90.5(6) . .
O167 W71 O53 153.5(7) . .
O290 W71 O53 83.4(7) . .
O287 W71 O138 169.4(7) . .
O6 W71 O138 83.3(5) . .
O167 W71 O138 69.8(6) . .
O290 W71 O138 72.4(6) . .
O53 W71 O138 83.9(5) . .
O287 W71 K6 54.0(6) . .
O6 W71 K6 54.5(4) . .
O167 W71 K6 79.1(5) . .
O290 W71 K6 146.7(6) . .
O53 W71 K6 121.6(4) . .
O138 W71 K6 127.3(4) . .
O258 W72 O85 102.2(8) . .
O258 W72 O167 101.7(8) . .
O85 W72 O167 90.6(7) . .
O258 W72 O269 99.8(8) . .
O85 W72 O269 157.9(7) . .
O167 W72 O269 87.1(8) . .
O258 W72 O69 102.3(8) . .
O85 W72 O69 88.6(6) . .
O167 W72 O69 155.6(7) . .
O269 W72 O69 84.5(7) . .
O258 W72 O138 171.7(7) . .
O85 W72 O138 83.6(6) . .
O167 W72 O138 71.9(6) . .
O269 W72 O138 74.9(6) . .
O69 W72 O138 83.7(6) . .
O274 W73 O290 104.8(8) . .
O274 W73 O269 103.7(8) . .
O290 W73 O269 90.4(8) . .
O274 W73 O84 103.1(8) . .
O290 W73 O84 152.0(7) . .
O269 W73 O84 85.9(8) . .
O274 W73 O173 103.0(8) . .
O290 W73 O173 85.0(7) . .
O269 W73 O173 153.2(7) . .
O84 W73 O173 86.0(7) . .
O277 W74 O124 103.4(9) . .
O277 W74 O200 102.0(8) . .
O124 W74 O200 90.4(8) . .
O277 W74 O264 103.3(9) . .
O124 W74 O264 87.9(8) . .
O200 W74 O264 154.4(7) . .
O277 W74 O159 101.3(9) . .
O124 W74 O159 155.1(7) . .
O200 W74 O159 87.6(7) . .
O264 W74 O159 83.4(7) . .
O277 W74 O215 171.3(8) . .
O124 W74 O215 71.8(6) . .
O200 W74 O215 71.3(6) . .
O264 W74 O215 84.0(6) . .
O159 W74 O215 84.1(6) . .
O244 W75 O233 102.3(8) . .
O244 W75 O218 103.4(8) . .
O233 W75 O218 88.7(8) . .
O244 W75 O240 103.4(8) . .
O233 W75 O240 89.3(8) . .
O218 W75 O240 153.0(7) . .
O244 W75 O151 98.5(8) . .
O233 W75 O151 159.2(7) . .
O218 W75 O151 87.6(8) . .
O240 W75 O151 84.8(7) . .
O244 W75 O144 168.8(7) . .
O233 W75 O144 86.3(7) . .
O218 W75 O144 83.7(7) . .
O240 W75 O144 69.2(6) . .
O151 W75 O144 72.9(6) . .
O244 W75 K27 79.1(7) . 2_556
O233 W75 K27 132.5(6) . 2_556
O218 W75 K27 46.4(6) . 2_556
O240 W75 K27 137.3(6) . 2_556
O151 W75 K27 53.1(6) . 2_556
O144 W75 K27 100.5(4) . 2_556
O244 W75 K10 44.0(6) . .
O233 W75 K10 132.5(6) . .
O218 W75 K10 125.7(6) . .
O240 W75 K10 73.5(5) . .
O151 W75 K10 64.5(5) . .
O144 W75 K10 124.8(4) . .
K27 W75 K10 81.0(2) 2_556 .
O291 W76 O267 104.1(9) . .
O291 W76 O296 102.5(9) . .
O267 W76 O296 96.0(8) . .
O291 W76 O218 101.3(9) . .
O267 W76 O218 89.6(8) . .
O296 W76 O218 153.4(8) . .
O291 W76 O214 99.2(9) . .
O267 W76 O214 155.7(7) . .
O296 W76 O214 85.5(7) . .
O218 W76 O214 79.0(7) . .
O291 W76 O172 168.0(9) . .
O267 W76 O172 86.6(7) . .
O296 W76 O172 70.3(7) . .
O218 W76 O172 84.1(7) . .
O214 W76 O172 71.1(6) . .
O291 W76 K27 79.9(7) . 2_556
O267 W76 K27 129.9(6) . 2_556
O296 W76 K27 132.5(6) . 2_556
O218 W76 K27 42.0(6) . 2_556
O214 W76 K27 48.0(5) . 2_556
O172 W76 K27 97.7(4) . 2_556
O300 W77 O227 102.6(8) . .
O300 W77 O240 101.3(8) . .
O227 W77 O240 93.6(7) . .
O300 W77 O229 102.6(8) . .
O227 W77 O229 87.6(7) . .
O240 W77 O229 155.2(7) . .
O300 W77 O210 98.9(9) . .
O227 W77 O210 158.2(7) . .
O240 W77 O210 85.3(8) . .
O229 W77 O210 84.5(8) . .
O300 W77 O144 169.6(8) . .
O227 W77 O144 85.5(6) . .
O240 W77 O144 71.4(7) . .
O229 W77 O144 84.0(7) . .
O210 W77 O144 73.6(7) . .
O300 W77 K22 91.9(7) . .
O227 W77 K22 39.7(5) . .
O240 W77 K22 58.0(6) . .
O229 W77 K22 127.3(5) . .
O210 W77 K22 143.2(6) . .
O144 W77 K22 90.3(4) . .
O259 W78 O235 100.7(9) . .
O259 W78 O179 103.1(8) . .
O235 W78 O179 88.5(8) . .
O259 W78 O248 103.4(9) . .
O235 W78 O248 155.6(8) . .
O179 W78 O248 90.2(8) . .
O259 W78 O237 101.6(8) . .
O235 W78 O237 86.6(8) . .
O179 W78 O237 155.4(7) . .
O248 W78 O237 84.6(8) . .
O259 W78 O236 170.1(8) . .
O235 W78 O236 70.6(6) . .
O179 W78 O236 72.6(6) . .
O248 W78 O236 85.7(7) . .
O237 W78 O236 83.0(6) . .
O243 W79 O298 102.0(12) . .
O243 W79 O27 105.3(8) . .
O298 W79 O27 98.0(8) . .
O243 W79 O2 93.3(8) . .
O298 W79 O2 95.5(7) . .
O27 W79 O2 154.2(6) . .
O243 W79 O34 160.3(8) . .
O298 W79 O34 88.4(9) . .
O27 W79 O34 89.5(6) . .
O2 W79 O34 68.9(5) . .
O243 W79 O270 88.3(10) . .
O298 W79 O270 169.0(10) . .
O27 W79 O270 82.9(7) . .
O2 W79 O270 79.9(6) . .
O34 W79 O270 80.6(7) . .
O292 W80 O180 102.0(10) . .
O292 W80 O202 102.4(9) . .
O180 W80 O202 91.4(9) . .
O292 W80 O284 100.6(9) . .
O180 W80 O284 86.9(10) . .
O202 W80 O284 156.8(8) . .
O292 W80 O224 103.7(9) . .
O180 W80 O224 154.2(9) . .
O202 W80 O224 84.9(8) . .
O284 W80 O224 86.6(8) . .
O292 W80 O122 170.3(8) . .
O180 W80 O122 72.3(8) . .
O202 W80 O122 85.8(7) . .
O284 W80 O122 71.6(7) . .
O224 W80 O122 82.0(6) . .
O263 W81 O60 102.4(8) . .
O263 W81 O149 101.4(8) . .
O60 W81 O149 88.8(6) . .
O263 W81 O284 99.1(9) . .
O60 W81 O284 158.3(8) . .
O149 W81 O284 89.9(8) . .
O263 W81 O102 102.7(8) . .
O60 W81 O102 87.0(7) . .
O149 W81 O102 155.9(7) . .
O284 W81 O102 85.4(8) . .
O263 W81 O122 170.8(7) . .
O60 W81 O122 84.4(6) . .
O149 W81 O122 84.8(6) . .
O284 W81 O122 73.9(8) . .
O102 W81 O122 71.2(7) . .
O263 W81 K7 92.2(7) . .
O60 W81 K7 39.1(4) . .
O149 W81 K7 127.8(5) . .
O284 W81 K7 137.6(7) . .
O102 W81 K7 52.2(5) . .
O122 W81 K7 89.3(4) . .
O255 W82 O136 105.0(9) . .
O255 W82 O102 99.5(9) . .
O136 W82 O102 95.9(7) . .
O255 W82 O145 102.4(9) . .
O136 W82 O145 89.2(7) . .
O102 W82 O145 155.4(7) . .
O255 W82 O180 96.9(9) . .
O136 W82 O180 157.7(8) . .
O102 W82 O180 84.2(8) . .
O145 W82 O180 82.2(8) . .
O255 W82 O122 167.5(8) . .
O136 W82 O122 85.7(6) . .
O102 W82 O122 72.8(6) . .
O145 W82 O122 83.7(6) . .
O180 W82 O122 73.0(7) . .
O255 W82 K7 92.2(6) . .
O136 W82 K7 47.3(5) . .
O102 W82 K7 52.8(5) . .
O145 W82 K7 136.5(5) . .
O180 W82 K7 137.0(6) . .
O122 W82 K7 90.7(4) . .
O168 W83 O126 102.6(8) . .
O168 W83 O158 101.1(8) . .
O126 W83 O158 90.0(8) . .
O168 W83 O232 102.7(8) . .
O126 W83 O232 87.3(8) . .
O158 W83 O232 156.0(7) . .
O168 W83 O202 103.1(8) . .
O126 W83 O202 154.3(8) . .
O158 W83 O202 86.2(7) . .
O232 W83 O202 86.0(8) . .
O168 W83 O197 170.7(7) . .
O126 W83 O197 70.5(6) . .
O158 W83 O197 85.4(6) . .
O232 W83 O197 71.2(6) . .
O202 W83 O197 83.9(7) . .
O303 W84 O159 102.3(9) . .
O303 W84 O151 102.0(9) . .
O159 W84 O151 155.6(7) . .
O303 W84 O210 102.4(9) . .
O159 W84 O210 90.0(8) . .
O151 W84 O210 87.1(8) . .
O303 W84 O288 102.6(9) . .
O159 W84 O288 86.5(8) . .
O151 W84 O288 85.9(8) . .
O210 W84 O288 154.9(7) . .
O303 W84 O144 170.2(9) . .
O159 W84 O144 85.0(6) . .
O151 W84 O144 71.2(6) . .
O210 W84 O144 70.7(6) . .
O288 W84 O144 84.2(6) . .
O303 W84 K27 88.7(8) . 2_556
O159 W84 K27 133.8(6) . 2_556
O151 W84 K27 44.7(6) . 2_556
O210 W84 K27 131.7(6) . 2_556
O288 W84 K27 47.3(6) . 2_556
O144 W84 K27 91.0(4) . 2_556
O107 W85 O214 105.0(9) . .
O107 W85 O261 102.3(9) . .
O214 W85 O261 89.8(8) . .
O107 W85 O288 102.1(9) . .
O214 W85 O288 87.0(8) . .
O261 W85 O288 155.4(8) . .
O107 W85 O264 103.7(9) . .
O214 W85 O264 151.3(7) . .
O261 W85 O264 85.3(8) . .
O288 W85 O264 85.9(8) . .
O107 W85 K27 87.5(7) . 2_556
O214 W85 K27 45.8(6) . 2_556
O261 W85 K27 135.3(6) . 2_556
O288 W85 K27 49.3(6) . 2_556
O264 W85 K27 135.2(6) . 2_556
O79 W86 O278 103.1(8) . .
O79 W86 O44 99.7(7) . .
O278 W86 O44 92.4(7) . .
O79 W86 O141 88.7(7) . .
O278 W86 O141 94.9(7) . .
O44 W86 O141 167.4(6) . .
O79 W86 O169 167.8(7) . .
O278 W86 O169 87.0(7) . .
O44 W86 O169 86.5(6) . .
O141 W86 O169 83.6(6) . .
O79 W86 O11 91.2(6) . .
O278 W86 O11 165.6(7) . .
O44 W86 O11 86.7(6) . .
O141 W86 O11 83.7(6) . .
O169 W86 O11 78.6(5) . .
O271 W87 O115 97.6(7) . .
O271 W87 O241 94.4(8) . .
O115 W87 O241 92.5(7) . .
O271 W87 O32 92.1(7) . .
O115 W87 O32 89.8(7) . .
O241 W87 O32 172.8(7) . .
O271 W87 O156 90.1(7) . .
O115 W87 O156 170.4(7) . .
O241 W87 O156 92.7(7) . .
O32 W87 O156 84.0(7) . .
O271 W87 O249 172.5(8) . .
O115 W87 O249 87.7(7) . .
O241 W87 O249 90.7(7) . .
O32 W87 O249 82.5(6) . .
O156 W87 O249 84.2(7) . .
O285 W88 O127 104.7(9) . .
O285 W88 O286 95.3(14) . .
O127 W88 O286 89.3(8) . .
O285 W88 O273 94.3(12) . .
O127 W88 O273 90.1(9) . .
O286 W88 O273 170.3(11) . .
O285 W88 O8 95.8(8) . .
O127 W88 O8 159.4(7) . .
O286 W88 O8 90.4(7) . .
O273 W88 O8 86.8(8) . .
O285 W88 O188 165.7(8) . .
O127 W88 O188 89.6(7) . .
O286 W88 O188 84.4(10) . .
O273 W88 O188 85.9(8) . .
O8 W88 O188 69.9(6) . .
O217 Se1 O242 97.9(8) . .
O217 Se1 O236 98.4(7) . .
O242 Se1 O236 98.4(8) . .
O223 Se2 O162 98.9(7) . .
O223 Se2 O161 98.9(7) . .
O162 Se2 O161 96.7(7) . .
O215 Se3 O172 98.4(8) . .
O215 Se3 O144 98.3(8) . .
O172 Se3 O144 98.0(8) . .
O122 Se4 O176 97.5(8) . .
O122 Se4 O197 98.1(8) . .
O176 Se4 O197 97.3(7) . .
O114 Se5 O29 96.7(7) . .
O114 Se5 O120 98.3(7) . .
O29 Se5 O120 99.7(7) . .
O83 Se6 O138 97.9(7) . .
O83 Se6 O21 99.1(7) . .
O138 Se6 O21 98.8(7) . .
O299 Se7 O23 95.5(8) . .
O299 Se7 O298 118.1(9) . .
O23 Se7 O298 104.4(7) . .
O299 Se7 K2 136.5(7) . .
O23 Se7 K2 49.1(5) . .
O298 Se7 K2 97.5(6) . .
O301 Se8 O228 94.7(9) . .
O301 Se8 O286 121.5(10) . .
O228 Se8 O286 103.8(8) . .
O301 Se8 O306 143.4(11) . .
O228 Se8 O306 102.7(10) . .
O286 Se8 O306 85.5(11) . .
O301 Se8 K2 135.1(7) . .
O228 Se8 K2 50.4(5) . .
O286 Se8 K2 96.7(7) . .
O306 Se8 K2 52.3(8) . .
W62 O1 W25 150.9(8) . .
W2 O2 W6 111.2(6) . .
W2 O2 W79 108.8(6) . .
W6 O2 W79 134.9(7) . .
W11 O3 W7 124.6(7) . .
W11 O3 K15 133.2(6) . .
W7 O3 K15 97.9(5) . .
W11 O3 K1 93.8(5) . .
W7 O3 K1 94.6(4) . .
K15 O3 K1 102.1(4) . .
W26 O4 W22 127.7(7) . .
W2 O5 W27 109.1(5) . .
W2 O5 W4 109.2(6) . .
W27 O5 W4 140.2(6) . .
W71 O6 W44 145.3(9) . .
W71 O6 K6 98.7(5) . .
W44 O6 K6 85.5(4) . .
W3 O7 W22 125.6(7) . .
W3 O7 K14 98.9(5) . .
W22 O7 K14 99.9(5) . .
W9 O8 W29 112.4(6) . .
W9 O8 W88 108.5(6) . .
W29 O8 W88 135.8(7) . .
W17 O9 W5 134.3(7) . .
W17 O10 W15 126.9(7) . .
W2 O11 W86 173.6(8) . .
W10 O12 W5 135.2(7) . .
W10 O12 K1 117.6(6) . .
W5 O12 K1 101.1(5) . .
W3 O13 W1 133.8(7) . .
W3 O13 K14 110.2(6) . .
W1 O13 K14 101.8(5) . .
W35 O14 W44 145.4(8) . .
W31 O15 W33 144.8(8) . .
W33 O16 W18 137.1(7) . .
W33 O16 K7 110.1(6) . .
W18 O16 K7 112.8(6) . .
W19 O17 W33 149.0(8) . .
W19 O17 K4 107.2(6) . .
W33 O17 K4 100.1(5) . .
W22 O18 W44 149.8(8) . .
W22 O18 K14 108.9(6) . .
W44 O18 K14 98.2(5) . .
W3 O19 K19 145.2(8) . 3_556
W27 O20 W8 138.6(8) . .
W27 O20 K6 102.3(5) . .
W8 O20 K6 107.0(5) . .
Se6 O21 W11 120.9(7) . .
Se6 O21 W7 121.0(7) . .
W11 O21 W7 92.3(5) . .
Se6 O21 W24 132.8(7) . .
W11 O21 W24 89.5(4) . .
W7 O21 W24 89.5(4) . .
W15 O22 W19 146.4(8) . .
W15 O22 K29 106.8(7) . .
W19 O22 K29 106.4(7) . .
Se7 O23 W2 119.2(7) . .
Se7 O23 K2 104.2(6) . .
W2 O23 K2 123.5(6) . .
W16 O24 W15 127.8(8) . .
W16 O24 K29 102.9(7) . .
W15 O24 K29 103.9(7) . .
W16 O24 K30 131.1(7) . .
W15 O24 K30 90.9(6) . .
K29 O24 K30 93.2(6) . .
W5 O25 W1 149.5(7) . .
W5 O25 K1 105.0(5) . .
W1 O25 K1 105.1(5) . .
W14 O26 W10 125.5(8) . .
W14 O26 K8 108.2(6) . .
W10 O26 K8 100.6(5) . .
W79 O27 W30 143.0(9) . .
W37 O28 W16 150.9(8) . .
W37 O28 K29 104.1(7) . .
W16 O28 K29 103.6(7) . .
Se5 O29 W15 121.9(7) . .
Se5 O29 W17 119.9(6) . .
W15 O29 W17 92.5(5) . .
W32 O30 W38 158.3(7) . .
W32 O30 K11 108.2(6) . .
W38 O30 K11 93.3(4) . .
W16 O31 W14 150.8(8) . .
W16 O31 K8 104.9(6) . .
W14 O31 K8 101.4(6) . .
W16 O31 K19 100.5(5) . .
W14 O31 K19 93.8(5) . .
K8 O31 K19 86.2(4) . .
W9 O32 W87 172.4(8) . .
W16 O33 W17 126.7(8) . .
W16 O33 K8 106.5(6) . .
W17 O33 K8 100.5(5) . .
W2 O34 W32 110.7(6) . .
W2 O34 W79 108.9(7) . .
W32 O34 W79 137.2(7) . .
W24 O35 W7 126.0(7) . .
W24 O35 K23 102.9(5) . .
W7 O35 K23 101.5(6) . .
W7 O36 K8 130.3(7) . 3_556
W7 O36 K15 104.8(6) . .
K8 O36 K15 107.5(5) 3_556 .
W14 O37 W23 127.9(7) . .
W37 O38 W19 129.4(7) . .
W37 O38 K29 103.1(7) . .
W19 O38 K29 104.0(7) . .
W10 O39 W23 125.3(7) . .
W10 O39 K15 99.4(5) . .
W23 O39 K15 132.2(6) . .
W10 O39 K1 93.8(5) . .
W23 O39 K1 93.7(4) . .
K15 O39 K1 100.1(4) . .
W17 O40 K15 148.5(7) . 3_556
W17 O40 K20 113.7(6) . .
K15 O40 K20 97.5(5) 3_556 .
W34 O41 K23 127.1(8) . 2_456
W34 O42 W25 123.8(8) . .
W27 O43 W35 150.2(8) . .
W27 O43 K5 107.8(6) . .
W35 O43 K5 101.8(5) . .
W44 O44 W86 135.5(8) . .
W46 O45 W28 135.3(7) . .
W46 O45 K11 119.6(6) . .
W28 O45 K11 99.7(5) . .
W2 O46 W4 108.7(6) . .
W2 O46 W32 107.8(6) . .
W4 O46 W32 143.5(7) . .
W1 O47 K3 120.0(7) . .
W1 O47 K14 101.3(6) . .
K3 O47 K14 105.5(5) . .
W14 O48 K19 110.4(7) . .
W18 O50 W31 150.5(8) . .
W18 O50 K3 101.9(6) . .
W31 O50 K3 107.1(5) . .
W44 O51 W27 135.3(7) . .
W44 O51 K6 113.1(6) . .
W27 O51 K6 111.4(5) . .
W44 O52 W6 138.9(7) . .
W44 O52 K14 105.2(6) . .
W6 O52 K14 88.5(5) . .
W22 O53 W71 145.4(8) . .
W32 O54 W13 174.2(8) . .
W32 O54 K11 91.9(5) . .
W13 O54 K11 85.4(5) . .
W35 O55 W1 170.6(7) . .
W35 O55 K1 96.9(5) . .
W1 O55 K1 92.5(4) . .
W4 O56 W50 169.3(8) . .
W4 O56 K11 90.7(5) . .
W50 O56 K11 82.8(4) . .
W27 O57 K2 116.4(6) . .
W27 O57 K32 152.0(7) . .
K2 O57 K32 89.1(5) . .
W18 O58 W9 109.5(6) . .
W18 O58 W29 140.8(7) . .
W9 O58 W29 108.8(6) . .
W40 O59 W8 142.8(8) . .
W40 O59 K31 115.7(8) . .
W8 O59 K31 96.9(7) . .
W81 O60 W36 135.5(8) . .
W81 O60 K7 114.8(6) . .
W36 O60 K7 100.3(6) . .
W19 O61 W49 126.8(8) . .
W19 O61 K4 100.7(6) . .
W49 O61 K4 98.4(6) . .
W52 O62 W20 135.2(8) . .
W52 O62 K13 113.3(7) . .
W20 O62 K13 101.6(5) . .
W17 O63 W10 146.6(8) . .
W17 O63 K8 107.8(6) . .
W10 O63 K8 104.8(6) . .
W49 O64 W12 133.7(8) . .
W49 O64 K4 107.4(6) . .
W12 O64 K4 102.9(6) . .
W26 O65 W3 126.3(7) . .
W26 O65 K23 106.9(6) . .
W3 O65 K23 105.3(5) . .
W29 O66 K4 108.2(6) . .
W12 O68 W21 154.4(8) . .
W12 O68 K1 102.2(6) . .
W21 O68 K1 102.4(6) . .
W72 O69 W11 146.7(8) . .
W27 O70 W2 110.0(6) . .
W27 O70 W6 140.4(7) . .
W2 O70 W6 108.1(6) . .
W27 O70 K2 89.8(4) . .
W2 O70 K2 111.2(5) . .
W6 O70 K2 86.3(4) . .
W10 O71 K8 131.5(7) . 3_556
W10 O71 K15 104.7(6) . .
K8 O71 K15 106.7(5) 3_556 .
W54 O72 W8 135.4(8) . .
W54 O72 K6 106.7(6) . .
W8 O72 K6 109.8(6) . .
W6 O73 W35 157.2(8) . .
W6 O73 K3 99.4(6) . .
W35 O73 K3 103.4(5) . .
W47 O74 W51 126.7(8) . .
W33 O75 W29 140.9(8) . .
W33 O75 K4 106.2(6) . .
W29 O75 K4 89.7(5) . .
W15 O76 W33 147.4(8) . .
W15 O76 K7 101.1(6) . .
W33 O76 K7 83.4(5) . .
W18 O77 W59 138.4(8) . .
W18 O77 K7 101.8(6) . .
W59 O77 K7 107.6(6) . .
W29 O78 K2 119.5(8) . .
W29 O78 K32 145.7(8) . .
K2 O78 K32 89.4(5) . .
W29 O78 K5 86.6(6) . .
K2 O78 K5 107.3(5) . .
K32 O78 K5 102.9(5) . .
W26 O80 W24 151.6(8) . .
W26 O80 K23 96.7(6) . .
W24 O80 K23 110.7(6) . .
W7 O81 W1 133.9(7) . .
W7 O81 K1 118.4(6) . .
W1 O81 K1 101.5(5) . .
W16 O82 K23 136.4(9) . 3_556
W16 O82 K19 104.7(7) . .
K23 O82 K19 118.0(6) 3_556 .
Se6 O83 W3 121.4(7) . .
Se6 O83 W22 121.5(7) . .
W3 O83 W22 91.5(5) . .
W24 O84 W73 153.5(9) . .
W72 O85 W21 133.5(8) . .
W6 O86 K14 106.6(6) . .
W6 O86 K25 155.0(10) . .
K14 O86 K25 98.4(8) . .
W63 O87 W50 132.1(8) . .
W63 O87 K11 115.9(6) . .
W50 O87 K11 101.8(5) . .
W35 O88 W31 152.1(7) . .
W35 O88 K5 93.7(5) . .
W31 O88 K5 91.7(5) . .
W35 O88 K3 91.8(5) . .
W31 O88 K3 95.2(5) . .
K5 O88 K3 154.0(5) . .
W9 O89 W18 108.2(6) . .
W9 O89 W43 110.4(6) . .
W18 O89 W43 139.8(7) . .
W49 O90 W23 146.3(8) . .
W3 O91 W7 147.0(8) . .
W3 O91 K23 97.4(6) . .
W7 O91 K23 114.7(6) . .
W70 O92 W20 137.5(8) . .
W57 O93 W59 142.0(9) . .
W13 O94 W62 134.8(9) . .
W9 O95 W43 109.7(6) . .
W9 O95 W48 107.2(6) . .
W43 O95 W48 143.0(7) . .
W25 O96 W41 125.1(8) . .
W25 O96 K11 95.5(5) . .
W41 O96 K11 95.1(5) . .
W12 O97 K5 114.7(7) . .
W12 O97 K4 104.6(6) . .
K5 O97 K4 107.7(6) . .
W8 O98 K18 141.3(8) . .
W42 O99 K17 143.7(9) . 4_665
W45 O100 W50 134.1(7) . .
W45 O100 K6 113.9(6) . .
W50 O100 K6 100.2(6) . .
W34 O101 W41 127.5(8) . .
W82 O102 W81 124.4(10) . .
W82 O102 K7 97.8(7) . .
W81 O102 K7 98.1(6) . .
W34 O103 W61 153.9(9) . .
W68 O105 W57 125.8(9) . .
W11 O106 W21 135.4(8) . .
W11 O106 K1 117.7(7) . .
W21 O106 K1 101.2(5) . .
W25 O109 W13 134.5(7) . .
W25 O109 K11 113.1(6) . .
W13 O109 K11 102.4(5) . .
W69 O110 W65 135.8(8) . .
W69 O110 K13 119.5(7) . .
W65 O110 K13 99.5(6) . .
W54 O111 K18 137.3(9) . .
W51 O113 W41 147.7(8) . .
Se5 O114 W49 119.7(7) . .
Se5 O114 W19 121.7(7) . .
W49 O114 W19 91.9(5) . .
Se5 O114 W37 134.3(7) . .
W49 O114 W37 88.9(5) . .
W19 O114 W37 88.9(4) . .
W33 O115 W87 133.2(8) . .
W33 O115 K7 85.0(5) . .
W87 O115 K7 102.0(6) . .
W23 O116 W12 135.7(7) . .
W23 O116 K1 119.0(6) . .
W12 O116 K1 100.4(5) . .
W51 O117 W38 133.5(8) . .
W51 O117 K26 114.7(7) . .
W38 O117 K26 97.2(6) . .
W29 O118 W31 154.9(8) . .
W29 O118 K5 100.9(6) . .
W31 O118 K5 104.2(6) . .
W4 O119 W28 158.3(8) . .
W4 O119 K11 109.0(6) . .
W28 O119 K11 92.7(5) . .
Se5 O120 W23 120.9(7) . .
Se5 O120 W10 119.1(7) . .
W23 O120 W10 91.8(5) . .
Se5 O120 W14 133.9(7) . .
W23 O120 W14 90.2(5) . .
W10 O120 W14 90.0(5) . .
W14 O121 W37 151.4(9) . .
Se4 O122 W82 119.5(8) . .
Se4 O122 W81 122.5(8) . .
W82 O122 W81 91.6(6) . .
Se4 O122 W80 134.1(9) . .
W82 O122 W80 89.7(5) . .
W81 O122 W80 87.9(5) . .
W21 O123 K5 117.0(7) . .
W21 O123 K18 113.3(8) . .
K5 O123 K18 129.0(6) . .
W74 O124 W52 126.9(9) . .
W56 O125 W40 126.3(9) . .
W56 O125 K31 97.4(7) . .
W40 O125 K31 104.0(7) . .
W83 O126 W68 127.1(9) . .
W88 O127 W64 149.2(10) . .
W4 O128 W8 159.5(9) . .
W4 O128 K31' 98.2(7) . .
W8 O128 K31' 89.6(6) . .
W4 O128 K31 109.2(8) . .
W8 O128 K31 83.7(6) . .
K31' O128 K31 18.6(5) . .
W67 O129 W56 126.1(9) . .
W23 O130 K10 130.6(8) . 2_546
W4 O131 K31' 110.4(8) . .
W4 O131 K32 129.0(7) . .
K31' O131 K32 44.4(6) . .
W4 O131 K31 96.8(7) . .
K31' O131 K31 14.1(7) . .
K32 O131 K31 55.8(5) . .
W58 O132 W69 126.9(8) . .
W38 O133 K26 107.9(8) . .
W28 O134 K31' 125.2(10) . .
W28 O134 K31 110.8(9) . .
K31' O134 K31 21.8(6) . .
W12 O135 K10 121.6(7) . 2_546
W82 O136 W59 134.6(8) . .
W82 O136 K7 106.1(7) . .
W59 O136 K7 109.1(6) . .
W5 O137 K3 119.7(8) . .
W5 O137 K20 106.6(7) . .
K3 O137 K20 132.8(6) . .
Se6 O138 W72 122.1(7) . .
Se6 O138 W71 121.2(7) . .
W72 O138 W71 91.4(5) . .
W38 O139 K24 141.6(9) . 2_556
W38 O139 K12 118.3(7) . .
K24 O139 K12 98.1(6) 2_556 .
W55 O140 W30 140.4(9) . .
W55 O140 K26 121.6(7) . .
W30 O140 K26 92.3(6) . .
W13 O141 W86 152.1(9) . .
W43 O142 W65 155.1(9) . .
W43 O142 K13 110.1(7) . .
W65 O142 K13 94.7(5) . .
W1 O143 K8 122.6(7) . 3_556
W1 O143 K19 139.4(7) . 3_556
K8 O143 K19 97.8(5) 3_556 3_556
Se3 O144 W77 119.3(8) . .
Se3 O144 W75 122.3(9) . .
W77 O144 W75 92.2(6) . .
Se3 O144 W84 134.1(9) . .
W77 O144 W84 89.1(5) . .
W75 O144 W84 88.5(5) . .
W57 O145 W82 147.9(10) . .
W68 O146 W65 133.1(8) . .
W6 O147 K2 119.6(7) . .
W6 O147 K28 146.9(8) . .
K2 O147 K28 91.5(5) . .
W6 O147 K3 86.5(5) . .
K2 O147 K3 106.8(5) . .
K28 O147 K3 95.4(5) . .
W37 O148 K12 154.4(9) . 2_546
W37 O148 K24 92.2(7) . .
K12 O148 K24 86.2(5) 2_546 .
W81 O149 W42 146.7(9) . .
W84 O151 W75 127.4(8) . .
W84 O151 K27 109.1(8) . 2_556
W75 O151 K27 95.2(7) . 2_556
W84 O151 K10 133.9(7) . .
W75 O151 K10 84.1(6) . .
K27 O151 K10 98.6(5) 2_556 .
W40 O152 K25 122.8(10) . 4_666
W21 O153 K10 123.3(8) . 2_546
W60 O154 W30 137.6(9) . .
W63 O155 W46 124.2(7) . .
W63 O155 K11 93.8(5) . .
W46 O155 K11 94.5(5) . .
W20 O156 W87 149.4(10) . .
W47 O157 W34 152.5(9) . .
W83 O158 W58 151.2(10) . .
W84 O159 W74 153.5(10) . .
W63 O160 K16 137.9(9) . .
Se2 O161 W51 119.1(7) . .
Se2 O161 W55 123.5(8) . .
W51 O161 W55 92.7(5) . .
Se2 O162 W60 120.9(7) . .
Se2 O162 W62 122.2(7) . .
W60 O162 W62 90.8(5) . .
W8 O163 K32 153.2(9) . .
W8 O163 K31' 114.5(9) . .
K32 O163 K31' 49.6(6) . .
W8 O163 K31 103.0(8) . .
K32 O163 K31 67.8(7) . .
K31' O163 K31 21.1(6) . .
W51 O164 W55 125.3(9) . .
W51 O164 K26 96.1(6) . .
W55 O164 K26 99.6(6) . .
W54 O165 W45 125.3(9) . .
W54 O165 K6 98.2(6) . .
W45 O165 K6 99.6(6) . .
W25 O166 K16 139.6(9) . .
W72 O167 W71 126.8(9) . .
W50 O169 W86 143.8(8) . .
W50 O169 K6 100.4(6) . .
W86 O169 K6 115.3(6) . .
W58 O170 W42 127.0(9) . .
W59 O171 K20 143.0(9) . .
Se3 O172 W76 119.9(9) . .
Se3 O172 W70 122.7(8) . .
W76 O172 W70 91.8(6) . .
W26 O173 W73 150.8(9) . .
W43 O174 W36 168.0(8) . .
W43 O174 K7 112.0(6) . .
W36 O174 K7 78.0(5) . .
W24 O175 W11 126.0(8) . .
W24 O175 K27 133.3(7) . .
W11 O175 K27 100.1(6) . .
Se4 O176 W42 119.0(8) . .
Se4 O176 W69 119.4(8) . .
W42 O176 W69 90.9(5) . .
Se4 O176 W58 135.5(8) . .
W42 O176 W58 89.9(5) . .
W69 O176 W58 90.6(5) . .
W56 O177 W28 132.4(8) . .
W56 O177 K31 109.8(8) . .
W28 O177 K31 98.7(8) . .
W42 O178 W36 133.8(9) . .
W42 O178 K13 113.4(7) . .
W36 O178 K13 101.4(6) . .
W78 O179 W63 124.7(9) . .
W80 O180 W82 124.9(12) . .
W62 O181 W61 127.3(9) . .
W5 O183 K8 123.5(7) . 3_556
W5 O183 K20 87.6(6) . .
K8 O183 K20 143.4(6) 3_556 .
W50 O184 K16 139.9(8) . .
W50 O184 K17 124.2(8) . .
K16 O184 K17 94.1(5) . .
W35 O185 W21 168.1(8) . .
W35 O185 K1 97.8(6) . .
W21 O185 K1 94.1(5) . .
W35 O185 K5 91.3(5) . .
W21 O185 K5 84.6(5) . .
K1 O185 K5 113.2(5) . .
W53 O187 W67 150.6(9) . .
W9 O188 W48 111.1(7) . .
W9 O188 W88 108.2(6) . .
W48 O188 W88 139.8(8) . .
W40 O189 W54 147.9(9) . .
W70 O190 W52 148.2(9) . .
W52 O191 W66 124.8(8) . .
W52 O191 K13 95.2(6) . .
W66 O191 K13 94.6(5) . .
W18 O192 K28 149.1(8) . .
W18 O192 K2 117.1(7) . .
K28 O192 K2 89.4(5) . .
W18 O192 K3 89.9(6) . .
K28 O192 K3 98.4(5) . .
K2 O192 K3 105.4(5) . .
W50 O193 W13 135.0(8) . .
W50 O193 K11 112.1(6) . .
W13 O193 K11 112.5(6) . .
W48 O194 W20 172.6(9) . .
W48 O194 K13 92.6(6) . .
W20 O194 K13 84.5(5) . .
W43 O195 W59 159.7(9) . .
W47 O196 W55 126.8(8) . .
W47 O196 K9 128.6(7) . .
W55 O196 K9 97.4(6) . .
Se4 O197 W68 120.1(8) . .
Se4 O197 W57 121.7(8) . .
W68 O197 W57 91.8(5) . .
Se4 O197 W83 134.0(8) . .
W68 O197 W83 89.3(5) . .
W57 O197 W83 88.5(5) . .
W11 O198 K10 131.2(8) . 2_546
W11 O198 K27 102.4(7) . .
K10 O198 K27 116.1(6) 2_546 .
W28 O199 K12 117.6(7) . .
W74 O200 W66 126.7(9) . .
W46 O201 W56 146.2(10) . .
W80 O202 W83 151.9(10) . .
W28 O203 W38 152.7(9) . .
W28 O203 K11 103.0(7) . .
W38 O203 K11 102.1(6) . .
W28 O203 K12 92.1(5) . .
W38 O203 K12 90.0(6) . .
K11 O203 K12 108.4(5) . .
W59 O204 K28 147.9(9) . .
W69 O205 W68 146.4(9) . .
W60 O206 W62 126.0(9) . .
W41 O207 W38 135.4(8) . .
W41 O207 K11 118.7(7) . .
W38 O207 K11 100.5(5) . .
W48 O208 W39 160.5(9) . .
W48 O208 K13 106.8(6) . .
W39 O208 K13 92.6(5) . .
W53 O209 W54 128.3(9) . .
W84 O210 W77 126.6(9) . .
W45 O211 W63 147.8(9) . .
W67 O212 W40 126.6(10) . .
W45 O213 W53 128.5(10) . .
W85 O214 W76 129.5(8) . .
W85 O214 K27 107.9(8) . 2_556
W76 O214 K27 102.0(7) . 2_556
Se3 O215 W66 121.1(8) . .
Se3 O215 W52 119.8(8) . .
W66 O215 W52 91.6(5) . .
Se3 O215 W74 134.4(8) . .
W66 O215 W74 89.3(6) . .
W52 O215 W74 89.2(5) . .
W31 O216 W12 166.6(8) . .
W31 O216 K1 99.2(6) . .
W12 O216 K1 94.1(5) . .
W31 O216 K5 90.1(5) . .
W12 O216 K5 84.8(5) . .
K1 O216 K5 113.2(4) . .
Se1 O217 W54 119.6(7) . .
Se1 O217 W45 122.1(8) . .
W54 O217 W45 90.9(5) . .
Se1 O217 W53 134.9(8) . .
W54 O217 W53 90.0(5) . .
W45 O217 W53 87.3(5) . .
W75 O218 W76 145.9(10) . .
W75 O218 K27 104.1(8) . 2_556
W76 O218 K27 109.8(8) . 2_556
W20 O220 K17 139.7(8) . 4_665
W43 O221 K28 126.5(8) . .
W55 O222 W60 147.5(9) . .
Se2 O223 W25 119.7(7) . .
Se2 O223 W41 121.1(7) . .
W25 O223 W41 91.3(5) . .
Se2 O223 W34 134.6(7) . .
W25 O223 W34 88.9(5) . .
W41 O223 W34 89.7(5) . .
W58 O224 W80 153.9(11) . .
W51 O225 K24 142.5(9) . 2_556
W41 O226 K12 128.3(9) . .
W77 O227 W39 132.6(9) . .
W77 O227 K22 115.8(8) . .
W39 O227 K22 97.7(7) . .
Se8 O228 W9 118.0(8) . .
Se8 O228 K2 101.0(6) . .
W9 O228 K2 127.1(6) . .
W77 O229 W66 148.6(9) . .
W55 O231 K21 161.5(10) . .
W55 O231 K9 104.5(8) . .
K21 O231 K9 93.1(5) . .
W83 O232 W57 127.0(8) . .
W75 O233 W64 143.0(11) . .
W75 O233 K22 119.8(8) . .
W64 O233 K22 91.8(7) . .
W37 O234 W49 126.3(8) . .
W37 O234 K24 97.6(6) . .
W49 O234 K24 117.5(7) . .
W78 O235 W46 127.6(9) . .
Se1 O236 W63 118.4(8) . .
Se1 O236 W46 120.1(8) . .
W63 O236 W46 91.9(5) . .
Se1 O236 W78 135.1(8) . .
W63 O236 W78 89.3(5) . .
W46 O236 W78 91.0(5) . .
W67 O237 W78 152.3(11) . .
W42 O238 W69 125.4(8) . .
W42 O238 K13 94.6(6) . .
W69 O238 K13 95.7(5) . .
W69 O239 K9 129.8(8) . 3_566
W77 O240 W75 127.1(9) . .
Se1 O242 W56 120.2(8) . .
Se1 O242 W40 123.6(8) . .
W56 O242 W40 92.3(6) . .
W79 O243 K25 152.5(12) . .
W75 O244 K10 111.3(9) . .
W61 O246 W60 127.8(8) . .
W36 O247 W20 132.9(9) . .
W36 O247 K13 114.2(6) . .
W20 O247 K13 112.1(7) . .
W78 O248 W53 152.3(11) . .
W36 O249 W87 146.0(9) . .
W36 O249 K7 99.5(6) . .
W87 O249 K7 112.2(7) . .
W31 O250 W5 167.8(8) . .
W31 O250 K1 97.9(6) . .
W5 O250 K1 94.3(5) . .
W46 O252 K12 130.5(8) . .
W52 O253 K17 145.9(10) . 4_665
W56 O254 K19 163.7(10) . 2_556
W82 O255 K20 143.2(11) . .
W13 O256 K16 140.8(8) . .
W39 O257 K21 146.3(9) . 3_566
W39 O257 K9 117.3(8) . 3_566
K21 O257 K9 95.1(6) 3_566 3_566
W61 O260 W47 150.8(9) . .
W85 O261 W70 128.7(9) . .
W81 O263 K16 140.9(8) . 4_665
W74 O264 W85 153.8(11) . .
W76 O267 W64 138.2(9) . .
W64 O268 K22 106.1(8) . .
W73 O269 W72 126.4(10) . .
W66 O272 K9 132.3(9) . 3_566
W66 O275 W39 133.6(9) . .
W66 O275 K13 117.5(7) . .
W39 O275 K13 101.2(6) . .
W15 O279 K30 108.1(8) . .
W15 O279 K7 100.1(7) . .
K30 O279 K7 123.6(6) . .
W30 O280 K26 104.3(8) . .
W32 O281 W30 157.1(10) . .
W32 O281 K26 103.9(8) . .
W30 O281 K26 82.0(6) . .
W45 O282 K17 139.3(9) . .
W80 O284 W81 126.6(12) . .
Se8 O286 W88 122.0(13) . .
Se8 O286 K32 107.7(8) . .
W88 O286 K32 119.8(12) . .
W71 O287 K6 101.0(7) . .
W84 O288 W85 149.7(11) . .
W84 O288 K27 105.5(8) . 2_556
W85 O288 K27 102.2(9) . 2_556
W39 O289 W65 149.7(10) . .
W39 O289 K13 104.1(7) . .
W65 O289 K13 103.5(7) . .
W39 O289 K9 92.6(6) . 3_566
W65 O289 K9 91.0(6) . 3_566
K13 O289 K9 107.1(5) . 3_566
W73 O290 W71 129.2(9) . .
W65 O293 K9 116.4(8) . 3_566
W39 O294 K22 106.7(9) . .
W36 O295 K17 137.1(8) . 4_665
W36 O295 K16 137.3(8) . 4_665
K17 O295 K16 84.3(5) 4_665 4_665
W70 O296 W76 127.9(9) . .
W79 O298 Se7 125.7(13) . .
Se7 O299 W32 124.9(11) . .
Se7 O299 K26 112.1(9) . .
W32 O299 K26 97.4(7) . .
W77 O300 K21 140.4(9) . 3_566
Se8 O301 W48 122.9(11) . .
Se8 O301 K22 110.9(10) . .
W48 O301 K22 99.5(8) . .
W48 O302 W64 157.0(10) . .
W48 O302 K22 103.2(9) . .
W64 O302 K22 83.3(6) . .
O308 O304 K25 171(5) . .
K25 O305 K28 161(2) . .
O304 O308 K25 6(3) . .
Se8 O306 K2 90.4(11) . .
Se8 O306 K32 109.4(12) . .
K2 O306 K32 87.2(9) . .
K7 O309 K20 144.1(7) . .
K6 O310 K18 141.8(8) . .
K30 O314 K23 89.6(8) 3_556 .
K30 O315 K23 87.9(8) 3_556 .
K30 O315 K29 111.0(10) 3_556 3_556
K23 O315 K29 128.5(10) . 3_556
K30 O316 K23 87.2(8) 3_556 .
K16 O322 K17 83.2(6) 4_665 4_665
K16 O331 K17 90.0(7) . .
K29 O333 K12 115.0(11) 2_556 .
K12 O337 K24 89.8(11) . 2_556
K12 O337 K29 97.7(11) . 2_556
K24 O337 K29 124.5(13) 2_556 2_556
K14 O345 K25 88.4(11) . .
K15 O349 K20 106.9(12) . 3_556
K31' O354 K32 44.3(10) . .
O368 O356 K19 151(5) . 2_556
K32 O369 K5 176.3(12) . .
K30 O371 K16 130(2) . 4_665
O380 O376 K19 46(4) . 3_556
O376 O380 K19 116(5) . 3_556
K2 O389 K28 91.5(13) . .
C2 N1 C1 111(2) . .
C3 N2 C6 100(3) . .
C5 N3 C4 114(4) . .
O106 K1 O116 97.5(4) . .
O106 K1 O81 77.0(4) . .
O116 K1 O81 153.9(4) . .
O106 K1 O12 155.5(4) . .
O116 K1 O12 77.2(4) . .
O81 K1 O12 97.2(4) . .
O106 K1 O25 131.0(4) . .
O116 K1 O25 131.1(4) . .
O81 K1 O25 57.0(4) . .
O12 K1 O25 56.4(4) . .
O106 K1 O68 56.8(4) . .
O116 K1 O68 57.1(4) . .
O81 K1 O68 131.3(4) . .
O12 K1 O68 131.2(4) . .
O25 K1 O68 150.7(4) . .
O106 K1 O216 108.0(4) . .
O116 K1 O216 55.4(4) . .
O81 K1 O216 150.6(4) . .
O12 K1 O216 88.8(4) . .
O25 K1 O216 105.2(4) . .
O68 K1 O216 52.8(4) . .
O106 K1 O185 55.8(4) . .
O116 K1 O185 108.3(4) . .
O81 K1 O185 89.8(4) . .
O12 K1 O185 148.6(4) . .
O25 K1 O185 104.7(4) . .
O68 K1 O185 53.1(4) . .
O216 K1 O185 71.3(4) . .
O106 K1 O250 149.8(4) . .
O116 K1 O250 89.7(4) . .
O81 K1 O250 108.0(4) . .
O12 K1 O250 54.6(4) . .
O25 K1 O250 52.6(4) . .
O68 K1 O250 105.3(4) . .
O216 K1 O250 53.4(4) . .
O185 K1 O250 94.1(4) . .
O106 K1 O55 89.4(4) . .
O116 K1 O55 150.4(4) . .
O81 K1 O55 55.6(4) . .
O12 K1 O55 107.1(4) . .
O25 K1 O55 52.5(4) . .
O68 K1 O55 105.4(4) . .
O216 K1 O55 95.1(4) . .
O185 K1 O55 53.1(4) . .
O250 K1 O55 71.2(4) . .
O106 K1 O3 52.4(4) . .
O116 K1 O3 104.4(4) . .
O81 K1 O3 52.0(4) . .
O12 K1 O3 105.3(4) . .
O25 K1 O3 102.0(4) . .
O68 K1 O3 101.9(4) . .
O216 K1 O3 152.8(4) . .
O185 K1 O3 103.1(4) . .
O250 K1 O3 152.8(4) . .
O55 K1 O3 102.5(4) . .
O106 K1 O39 105.9(4) . .
O116 K1 O39 51.9(4) . .
O81 K1 O39 104.5(4) . .
O12 K1 O39 51.9(4) . .
O25 K1 O39 101.2(4) . .
O68 K1 O39 102.4(4) . .
O216 K1 O39 101.8(4) . .
O185 K1 O39 154.1(4) . .
O250 K1 O39 101.5(4) . .
O55 K1 O39 152.1(4) . .
O3 K1 O39 71.3(3) . .
O147 K2 O78 143.0(5) . .
O147 K2 O389 78.3(10) . .
O78 K2 O389 137.2(10) . .
O147 K2 O57 105.8(5) . .
O78 K2 O57 62.9(4) . .
O389 K2 O57 129.6(10) . .
O147 K2 O228 122.6(5) . .
O78 K2 O228 75.8(5) . .
O389 K2 O228 68.5(10) . .
O57 K2 O228 131.5(5) . .
O147 K2 O306 132.0(7) . .
O78 K2 O306 83.9(7) . .
O389 K2 O306 60.7(11) . .
O57 K2 O306 84.8(7) . .
O228 K2 O306 65.9(7) . .
O147 K2 O192 62.8(4) . .
O78 K2 O192 104.4(5) . .
O389 K2 O192 83.4(10) . .
O57 K2 O192 144.1(4) . .
O228 K2 O192 67.9(4) . .
O306 K2 O192 129.1(7) . .
O147 K2 O23 73.8(4) . .
O78 K2 O23 124.8(4) . .
O389 K2 O23 64.8(10) . .
O57 K2 O23 68.5(4) . .
O228 K2 O23 125.1(4) . .
O306 K2 O23 67.0(7) . .
O192 K2 O23 130.5(4) . .
O147 K2 O70 54.7(4) . .
O78 K2 O70 111.0(4) . .
O389 K2 O70 103.6(10) . .
O57 K2 O70 52.4(4) . .
O228 K2 O70 171.9(4) . .
O306 K2 O70 109.7(7) . .
O192 K2 O70 113.3(4) . .
O23 K2 O70 47.7(4) . .
O147 K2 Se8 135.5(4) . .
O78 K2 Se8 76.9(3) . .
O389 K2 Se8 60.4(9) . .
O57 K2 Se8 112.8(3) . .
O228 K2 Se8 28.6(3) . .
O306 K2 Se8 37.3(7) . .
O192 K2 Se8 94.8(3) . .
O23 K2 Se8 100.4(3) . .
O70 K2 Se8 146.6(3) . .
O147 K2 Se7 74.6(3) . .
O78 K2 Se7 137.5(4) . .
O389 K2 Se7 38.2(9) . .
O57 K2 Se7 93.3(3) . .
O228 K2 Se7 101.4(3) . .
O306 K2 Se7 57.9(6) . .
O192 K2 Se7 113.8(3) . .
O23 K2 Se7 26.7(3) . .
O70 K2 Se7 70.7(2) . .
Se8 K2 Se7 81.88(13) . .
O147 K2 W6 22.5(3) . .
O78 K2 W6 129.0(4) . .
O389 K2 W6 93.7(9) . .
O57 K2 W6 83.4(3) . .
O228 K2 W6 144.8(4) . .
O306 K2 W6 132.4(7) . .
O192 K2 W6 80.5(3) . .
O23 K2 W6 65.8(3) . .
O70 K2 W6 33.5(2) . .
Se8 K2 W6 154.15(17) . .
Se7 K2 W6 76.97(11) . .
O362 K3 O47 73.7(9) . .
O362 K3 O137 73.5(9) . .
O47 K3 O137 80.2(5) . .
O362 K3 O50 129.0(9) . .
O47 K3 O50 138.2(5) . .
O137 K3 O50 75.9(4) . .
O362 K3 O73 133.1(9) . .
O47 K3 O73 80.5(4) . .
O137 K3 O73 139.3(5) . .
O50 K3 O73 96.1(4) . .
O362 K3 O192 105.6(9) . .
O47 K3 O192 167.8(4) . .
O137 K3 O192 111.6(5) . .
O50 K3 O192 51.7(4) . .
O73 K3 O192 91.9(4) . .
O362 K3 O88 167.7(9) . .
O47 K3 O88 98.1(4) . .
O137 K3 O88 96.4(4) . .
O50 K3 O88 52.2(4) . .
O73 K3 O88 51.8(4) . .
O192 K3 O88 84.4(4) . .
O362 K3 O147 107.6(9) . .
O47 K3 O147 115.3(4) . .
O137 K3 O147 164.4(5) . .
O50 K3 O147 92.4(4) . .
O73 K3 O147 51.0(4) . .
O192 K3 O147 52.8(4) . .
O88 K3 O147 84.0(4) . .
O362 K3 W6 110.4(8) . .
O47 K3 W6 89.1(3) . .
O137 K3 W6 167.2(4) . .
O50 K3 W6 108.5(3) . .
O73 K3 W6 30.0(3) . .
O192 K3 W6 79.6(3) . .
O88 K3 W6 78.0(3) . .
O147 K3 W6 27.7(3) . .
O362 K3 W18 109.0(8) . .
O47 K3 W18 164.0(4) . .
O137 K3 W18 85.5(4) . .
O50 K3 W18 28.6(3) . .
O73 K3 W18 106.5(3) . .
O192 K3 W18 28.1(3) . .
O88 K3 W18 76.3(3) . .
O147 K3 W18 79.4(3) . .
W6 K3 W18 104.06(14) . .
O362 K3 W35 147.1(8) . .
O47 K3 W35 74.5(3) . .
O137 K3 W35 109.2(4) . .
O50 K3 W35 81.7(3) . .
O73 K3 W35 30.6(3) . .
O192 K3 W35 103.6(3) . .
O88 K3 W35 29.6(2) . .
O147 K3 W35 78.7(3) . .
W6 K3 W35 60.62(9) . .
W18 K3 W35 103.87(15) . .
O362 K3 W5 90.9(8) . .
O47 K3 W5 71.1(3) . .
O137 K3 W5 22.4(3) . .
O50 K3 W5 73.8(3) . .
O73 K3 W5 116.9(4) . .
O192 K3 W5 121.1(3) . .
O88 K3 W5 77.7(3) . .
O147 K3 W5 161.4(3) . .
W6 K3 W5 145.91(19) . .
W18 K3 W5 92.97(13) . .
W35 K3 W5 86.90(14) . .
O66 K4 O319 81.6(6) . .
O66 K4 O64 134.7(5) . .
O319 K4 O64 143.4(6) . .
O66 K4 O336 108.9(8) . .
O319 K4 O336 81.6(9) . .
O64 K4 O336 88.8(8) . .
O66 K4 O17 116.3(5) . .
O319 K4 O17 83.5(6) . .
O64 K4 O17 75.6(4) . .
O336 K4 O17 129.4(8) . .
O66 K4 O75 58.9(4) . .
O319 K4 O75 77.0(6) . .
O64 K4 O75 114.1(4) . .
O336 K4 O75 156.6(8) . .
O17 K4 O75 57.4(4) . .
O66 K4 O97 83.8(5) . .
O319 K4 O97 152.9(6) . .
O64 K4 O97 57.1(4) . .
O336 K4 O97 81.8(8) . .
O17 K4 O97 123.5(4) . .
O75 K4 O97 114.1(5) . .
O66 K4 O61 166.6(5) . .
O319 K4 O61 87.2(6) . .
O64 K4 O61 56.2(4) . .
O336 K4 O61 76.4(8) . .
O17 K4 O61 54.7(4) . .
O75 K4 O61 111.5(5) . .
O97 K4 O61 109.4(5) . .
O66 K4 W29 27.1(3) . .
O319 K4 W29 91.9(5) . .
O64 K4 W29 118.6(3) . .
O336 K4 W29 135.5(7) . .
O17 K4 W29 93.0(3) . .
O75 K4 W29 37.6(3) . .
O97 K4 W29 85.2(3) . .
O61 K4 W29 147.6(4) . .
O66 K4 W12 105.6(3) . .
O319 K4 W12 169.6(5) . .
O64 K4 W12 31.3(3) . .
O336 K4 W12 88.9(7) . .
O17 K4 W12 99.6(3) . .
O75 K4 W12 113.1(3) . .
O97 K4 W12 26.5(3) . .
O61 K4 W12 86.6(3) . .
W29 K4 W12 97.81(13) . .
O66 K4 W49 162.0(4) . .
O319 K4 W49 116.2(5) . .
O64 K4 W49 28.2(3) . .
O336 K4 W49 73.0(7) . .
O17 K4 W49 71.1(3) . .
O75 K4 W49 125.3(3) . .
O97 K4 W49 78.8(3) . .
O61 K4 W49 30.7(3) . .
W29 K4 W49 144.75(16) . .
W12 K4 W49 56.43(8) . .
O66 K4 W33 84.7(3) . .
O319 K4 W33 85.0(5) . .
O64 K4 W33 92.5(3) . .
O336 K4 W33 159.1(7) . .
O17 K4 W33 32.3(3) . .
O75 K4 W33 26.4(3) . .
O97 K4 W33 116.2(3) . .
O61 K4 W33 87.0(3) . .
W29 K4 W33 60.62(9) . .
W12 K4 W33 102.92(13) . .
W49 K4 W33 99.06(13) . .
O357 K5 O123 81.2(10) . .
O357 K5 O43 124.9(10) . .
O123 K5 O43 78.6(5) . .
O357 K5 O118 126.2(10) . .
O123 K5 O118 143.6(5) . .
O43 K5 O118 98.4(4) . .
O357 K5 O97 80.4(9) . .
O123 K5 O97 82.6(5) . .
O43 K5 O97 144.9(5) . .
O118 K5 O97 79.8(5) . .
O357 K5 O369 66.6(10) . .
O123 K5 O369 125.5(6) . .
O43 K5 O369 85.2(5) . .
O118 K5 O369 89.9(6) . .
O97 K5 O369 129.6(6) . .
O357 K5 O88 178.5(10) . .
O123 K5 O88 100.0(5) . .
O43 K5 O88 54.7(4) . .
O118 K5 O88 53.1(4) . .
O97 K5 O88 100.7(4) . .
O369 K5 O88 111.9(5) . .
O357 K5 O78 93.6(9) . .
O123 K5 O78 160.9(5) . .
O43 K5 O78 89.7(4) . .
O118 K5 O78 52.6(4) . .
O97 K5 O78 114.8(5) . .
O369 K5 O78 37.4(5) . .
O88 K5 O78 85.0(4) . .
O357 K5 O185 132.9(9) . .
O123 K5 O185 51.8(4) . .
O43 K5 O185 51.5(4) . .
O118 K5 O185 97.9(4) . .
O97 K5 O185 93.7(5) . .
O369 K5 O185 136.7(5) . .
O88 K5 O185 48.3(4) . .
O78 K5 O185 129.9(4) . .
O357 K5 O216 131.8(9) . .
O123 K5 O216 93.0(5) . .
O43 K5 O216 100.1(4) . .
O118 K5 O216 51.4(4) . .
O97 K5 O216 51.5(4) . .
O369 K5 O216 141.3(5) . .
O88 K5 O216 49.2(4) . .
O78 K5 O216 103.9(4) . .
O185 K5 O216 62.0(4) . .
O357 K5 W29 100.3(9) . .
O123 K5 W29 170.2(4) . .
O43 K5 W29 107.9(3) . .
O118 K5 W29 29.9(3) . .
O97 K5 W29 88.1(4) . .
O369 K5 W29 63.4(4) . .
O88 K5 W29 78.7(3) . .
O78 K5 W29 28.9(3) . .
O185 K5 W29 126.3(3) . .
O216 K5 W29 78.7(3) . .
O357 K5 W27 100.8(9) . .
O123 K5 W27 85.6(4) . .
O43 K5 W27 27.4(3) . .
O118 K5 W27 108.4(3) . .
O97 K5 W27 167.8(4) . .
O369 K5 W27 60.7(4) . .
O88 K5 W27 78.4(3) . .
O78 K5 W27 77.3(3) . .
O185 K5 W27 76.5(3) . .
O216 K5 W27 126.6(3) . .
W29 K5 W27 103.54(16) . .
O51 K6 O310 75.7(5) . .
O51 K6 O100 138.0(5) . .
O310 K6 O100 139.5(6) . .
O51 K6 O169 86.6(5) . .
O310 K6 O169 160.8(6) . .
O100 K6 O169 59.7(5) . .
O51 K6 O72 111.2(5) . .
O310 K6 O72 73.2(5) . .
O100 K6 O72 72.8(4) . .
O169 K6 O72 121.2(5) . .
O51 K6 O165 162.2(5) . .
O310 K6 O165 89.0(5) . .
O100 K6 O165 53.1(4) . .
O169 K6 O165 109.6(5) . .
O72 K6 O165 54.5(4) . .
O51 K6 O20 55.4(4) . .
O310 K6 O20 58.2(5) . .
O100 K6 O20 116.0(4) . .
O169 K6 O20 117.1(4) . .
O72 K6 O20 55.9(4) . .
O165 K6 O20 108.8(4) . .
O51 K6 O6 53.3(4) . .
O310 K6 O6 63.4(5) . .
O100 K6 O6 148.8(5) . .
O169 K6 O6 100.0(4) . .
O72 K6 O6 136.2(4) . .
O165 K6 O6 127.3(4) . .
O20 K6 O6 94.0(4) . .
O51 K6 O287 99.6(5) . .
O310 K6 O287 89.5(5) . .
O100 K6 O287 102.1(5) . .
O169 K6 O287 86.1(5) . .
O72 K6 O287 138.9(5) . .
O165 K6 O287 89.1(5) . .
O20 K6 O287 141.6(4) . .
O6 K6 O287 49.9(4) . .
O51 K6 W50 108.5(3) . .
O310 K6 W50 168.7(5) . .
O100 K6 W50 32.3(3) . .
O169 K6 W50 28.5(3) . .
O72 K6 W50 95.5(3) . .
O165 K6 W50 85.0(3) . .
O20 K6 W50 114.9(3) . .
O6 K6 W50 127.7(3) . .
O287 K6 W50 100.0(3) . .
O51 K6 W44 26.0(3) . .
O310 K6 W44 81.4(4) . .
O100 K6 W44 139.1(4) . .
O169 K6 W44 79.4(3) . .
O72 K6 W44 136.0(4) . .
O165 K6 W44 160.7(4) . .
O20 K6 W44 80.3(3) . .
O6 K6 W44 33.5(2) . .
O287 K6 W44 74.3(3) . .
W50 K6 W44 107.04(15) . .
O51 K6 W54 133.5(4) . .
O310 K6 W54 72.5(4) . .
O100 K6 W54 67.2(3) . .
O169 K6 W54 126.3(4) . .
O72 K6 W54 26.6(3) . .
O165 K6 W54 29.7(3) . .
O20 K6 W54 79.0(3) . .
O6 K6 W54 131.3(3) . .
O287 K6 W54 112.9(4) . .
W50 K6 W54 97.88(13) . .
W44 K6 W54 152.62(17) . .
O16 K7 O60 139.8(5) . .
O16 K7 O309 74.4(5) . .
O60 K7 O309 138.2(5) . .
O16 K7 O249 89.6(5) . .
O60 K7 O249 59.2(5) . .
O309 K7 O249 162.6(6) . .
O16 K7 O136 109.8(5) . .
O60 K7 O136 72.8(5) . .
O309 K7 O136 72.0(5) . .
O249 K7 O136 121.2(5) . .
O16 K7 O102 159.4(5) . .
O60 K7 O102 53.6(4) . .
O309 K7 O102 87.2(5) . .
O249 K7 O102 109.6(5) . .
O136 K7 O102 54.2(5) . .
O16 K7 O77 54.4(4) . .
O60 K7 O77 116.4(5) . .
O309 K7 O77 57.0(4) . .
O249 K7 O77 118.9(5) . .
O136 K7 O77 55.5(4) . .
O102 K7 O77 107.6(5) . .
O16 K7 O76 54.1(4) . .
O60 K7 O76 149.7(5) . .
O309 K7 O76 62.5(5) . .
O249 K7 O76 102.5(5) . .
O136 K7 O76 134.3(4) . .
O102 K7 O76 125.0(5) . .
O77 K7 O76 93.3(4) . .
O16 K7 O115 52.7(4) . .
O60 K7 O115 112.1(5) . .
O309 K7 O115 108.9(5) . .
O249 K7 O115 54.5(4) . .
O136 K7 O115 159.1(5) . .
O102 K7 O115 145.7(5) . .
O77 K7 O115 106.6(4) . .
O76 K7 O115 49.1(4) . .
O16 K7 O174 90.5(4) . .
O60 K7 O174 50.8(4) . .
O309 K7 O174 134.1(5) . .
O249 K7 O174 51.1(4) . .
O136 K7 O174 73.1(4) . .
O102 K7 O174 95.8(4) . .
O77 K7 O174 78.7(4) . .
O76 K7 O174 138.6(4) . .
O115 K7 O174 93.9(4) . .
O16 K7 O279 101.0(4) . .
O60 K7 O279 104.0(5) . .
O309 K7 O279 85.5(5) . .
O249 K7 O279 90.8(5) . .
O136 K7 O279 134.5(5) . .
O102 K7 O279 86.6(5) . .
O77 K7 O279 138.0(4) . .
O76 K7 O279 49.0(4) . .
O115 K7 O279 65.5(4) . .
O174 K7 O279 140.4(5) . .
O16 K7 W36 110.6(3) . .
O60 K7 W36 32.2(3) . .
O309 K7 W36 167.0(4) . .
O249 K7 W36 28.5(3) . .
O136 K7 W36 95.0(3) . .
O102 K7 W36 85.5(3) . .
O77 K7 W36 115.3(3) . .
O76 K7 W36 130.3(3) . .
O115 K7 W36 83.0(3) . .
O174 K7 W36 36.6(3) . .
O279 K7 W36 104.8(3) . .
O71 K8 O143 126.0(5) 3_556 3_556
O71 K8 O36 74.1(4) 3_556 3_556
O143 K8 O36 78.2(5) 3_556 3_556
O71 K8 O183 78.6(5) 3_556 3_556
O143 K8 O183 81.3(5) 3_556 3_556
O36 K8 O183 125.4(5) 3_556 3_556
O71 K8 O63 74.6(4) 3_556 .
O143 K8 O63 158.1(5) 3_556 .
O36 K8 O63 103.6(5) 3_556 .
O183 K8 O63 113.3(4) 3_556 .
O71 K8 O26 111.0(5) 3_556 .
O143 K8 O26 114.4(5) 3_556 .
O36 K8 O26 153.4(5) 3_556 .
O183 K8 O26 80.8(4) 3_556 .
O63 K8 O26 55.8(4) . .
O71 K8 O33 96.9(4) 3_556 .
O143 K8 O33 111.1(4) 3_556 .
O36 K8 O33 64.0(4) 3_556 .
O183 K8 O33 166.7(4) 3_556 .
O63 K8 O33 53.4(4) . .
O26 K8 O33 89.4(4) . .
O71 K8 O31 140.0(4) 3_556 .
O143 K8 O31 91.7(4) 3_556 .
O36 K8 O31 105.5(4) 3_556 .
O183 K8 O31 125.2(5) 3_556 .
O63 K8 O31 66.6(4) . .
O26 K8 O31 53.1(4) . .
O33 K8 O31 52.1(4) . .
O71 K8 W10 82.4(3) 3_556 .
O143 K8 W10 145.9(4) 3_556 .
O36 K8 W10 132.9(3) 3_556 .
O183 K8 W10 87.6(3) 3_556 .
O63 K8 W10 29.7(3) . .
O26 K8 W10 31.6(3) . .
O33 K8 W10 79.4(3) . .
O31 K8 W10 68.8(3) . .
O71 K8 W17 74.2(3) 3_556 .
O143 K8 W17 140.8(4) 3_556 .
O36 K8 W17 76.7(3) 3_556 .
O183 K8 W17 137.9(3) 3_556 .
O63 K8 W17 28.0(3) . .
O26 K8 W17 79.7(3) . .
O33 K8 W17 29.9(3) . .
O31 K8 W17 67.1(3) . .
W10 K8 W17 57.66(7) . .
O71 K8 W14 135.9(3) 3_556 .
O143 K8 W14 95.9(3) 3_556 .
O36 K8 W14 134.7(3) 3_556 .
O183 K8 W14 97.2(3) 3_556 .
O63 K8 W14 67.0(3) . .
O26 K8 W14 27.2(3) . .
O33 K8 W14 77.3(3) . .
O31 K8 W14 29.2(3) . .
W10 K8 W14 53.56(6) . .
W17 K8 W14 81.40(9) . .
O71 K8 W16 124.3(3) 3_556 .
O143 K8 W16 93.4(3) 3_556 .
O36 K8 W16 78.6(3) 3_556 .
O183 K8 W16 153.0(4) 3_556 .
O63 K8 W16 66.1(3) . .
O26 K8 W16 77.4(3) . .
O33 K8 W16 27.6(3) . .
O31 K8 W16 28.0(3) . .
W10 K8 W16 82.16(9) . .
W17 K8 W16 52.47(6) . .
W14 K8 W16 56.79(7) . .
O374 K9 O239 99.5(10) . 3_566
O374 K9 O272 161.6(10) . 3_566
O239 K9 O272 85.7(5) 3_566 3_566
O374 K9 O293 67.7(10) . 3_566
O239 K9 O293 75.8(5) 3_566 3_566
O272 K9 O293 130.7(5) 3_566 3_566
O374 K9 O257 114.2(10) . 3_566
O239 K9 O257 131.8(5) 3_566 3_566
O272 K9 O257 73.1(5) 3_566 3_566
O293 K9 O257 86.0(5) 3_566 3_566
O374 K9 O231 72.0(10) . .
O239 K9 O231 143.1(5) 3_566 .
O272 K9 O231 93.2(5) 3_566 .
O293 K9 O231 128.2(6) 3_566 .
O257 K9 O231 82.2(5) 3_566 .
O374 K9 O196 85.0(10) . .
O239 K9 O196 88.4(5) 3_566 .
O272 K9 O196 77.5(5) 3_566 .
O293 K9 O196 145.1(5) 3_566 .
O257 K9 O196 126.3(5) 3_566 .
O231 K9 O196 55.6(5) . .
O374 K9 O289 114.8(10) . 3_566
O239 K9 O289 85.5(5) 3_566 3_566
O272 K9 O289 83.0(5) 3_566 3_566
O293 K9 O289 50.7(5) 3_566 3_566
O257 K9 O289 50.0(4) 3_566 3_566
O231 K9 O289 131.1(5) . 3_566
O196 K9 O289 160.0(5) . 3_566
O374 K9 W55 69.6(10) . .
O239 K9 W55 116.7(4) 3_566 .
O272 K9 W55 92.2(4) 3_566 .
O293 K9 W55 137.0(4) 3_566 .
O257 K9 W55 107.1(4) 3_566 .
O231 K9 W55 26.4(3) . .
O196 K9 W55 30.8(3) . .
O289 K9 W55 157.0(4) 3_566 .
O374 K9 W65 90.8(10) . 3_566
O239 K9 W65 72.8(4) 3_566 3_566
O272 K9 W65 107.6(4) 3_566 3_566
O293 K9 W65 23.2(4) 3_566 3_566
O257 K9 W65 73.3(4) 3_566 3_566
O231 K9 W65 141.0(4) . 3_566
O196 K9 W65 159.8(4) . 3_566
O289 K9 W65 29.0(3) 3_566 3_566
W55 K9 W65 159.02(19) . 3_566
O374 K9 W39 122.8(10) . 3_566
O239 K9 W39 109.5(4) 3_566 3_566
O272 K9 W39 70.8(4) 3_566 3_566
O293 K9 W39 73.2(4) 3_566 3_566
O257 K9 W39 22.7(3) 3_566 3_566
O231 K9 W39 104.9(4) . 3_566
O196 K9 W39 141.8(4) . 3_566
O289 K9 W39 28.4(3) 3_566 3_566
W55 K9 W39 129.22(17) . 3_566
W65 K9 W39 55.23(8) 3_566 3_566
O374 K9 W69 100.5(10) . 3_566
O239 K9 W69 18.6(3) 3_566 3_566
O272 K9 W69 90.1(4) 3_566 3_566
O293 K9 W69 60.1(4) 3_566 3_566
O257 K9 W69 116.9(4) 3_566 3_566
O231 K9 W69 160.8(4) . 3_566
O196 K9 W69 107.0(3) . 3_566
O289 K9 W69 68.1(3) 3_566 3_566
W55 K9 W69 134.59(18) . 3_566
W65 K9 W69 54.39(8) 3_566 3_566
W39 K9 W69 94.11(12) 3_566 3_566
O198 K10 O153 76.7(5) 2_556 2_556
O198 K10 O135 125.0(5) 2_556 2_556
O153 K10 O135 86.1(5) 2_556 2_556
O198 K10 O335 126.5(10) 2_556 2_556
O153 K10 O335 72.3(9) 2_556 2_556
O135 K10 O335 95.2(9) 2_556 2_556
O198 K10 O244 73.4(5) 2_556 .
O153 K10 O244 142.8(6) 2_556 .
O135 K10 O244 129.5(6) 2_556 .
O335 K10 O244 109.3(10) 2_556 .
O198 K10 O130 74.9(5) 2_556 2_556
O153 K10 O130 125.8(5) 2_556 2_556
O135 K10 O130 74.3(5) 2_556 2_556
O335 K10 O130 157.1(10) 2_556 2_556
O244 K10 O130 66.1(5) . 2_556
O198 K10 O359 138.9(9) 2_556 2_556
O153 K10 O359 140.7(9) 2_556 2_556
O135 K10 O359 61.0(9) 2_556 2_556
O335 K10 O359 89.0(12) 2_556 2_556
O244 K10 O359 75.6(9) . 2_556
O130 K10 O359 68.1(9) 2_556 2_556
O198 K10 O151 69.6(4) 2_556 .
O153 K10 O151 96.9(5) 2_556 .
O135 K10 O151 165.3(5) 2_556 .
O335 K10 O151 72.3(9) 2_556 .
O244 K10 O151 52.0(5) . .
O130 K10 O151 114.4(5) 2_556 .
O359 K10 O151 110.1(9) 2_556 .
O198 K10 W75 80.5(3) 2_556 .
O153 K10 W75 128.3(4) 2_556 .
O135 K10 W75 143.4(4) 2_556 .
O335 K10 W75 85.9(9) 2_556 .
O244 K10 W75 24.7(4) . .
O130 K10 W75 90.7(3) 2_556 .
O359 K10 W75 82.6(8) 2_556 .
O151 K10 W75 31.4(3) . .
O198 K10 W12 104.3(4) 2_556 2_556
O153 K10 W12 72.4(4) 2_556 2_556
O135 K10 W12 21.9(3) 2_556 2_556
O335 K10 W12 106.1(9) 2_556 2_556
O244 K10 W12 136.5(4) . 2_556
O130 K10 W12 71.4(3) 2_556 2_556
O359 K10 W12 80.7(8) 2_556 2_556
O151 K10 W12 168.9(3) . 2_556
W75 K10 W12 159.09(19) . 2_556
O198 K10 W21 72.6(3) 2_556 2_556
O153 K10 W21 21.3(3) 2_556 2_556
O135 K10 W21 73.1(3) 2_556 2_556
O335 K10 W21 90.5(9) 2_556 2_556
O244 K10 W21 146.0(4) . 2_556
O130 K10 W21 105.3(3) 2_556 2_556
O359 K10 W21 133.8(9) 2_556 2_556
O151 K10 W21 113.6(3) . 2_556
W75 K10 W21 143.45(18) . 2_556
W12 K10 W21 55.26(8) 2_556 2_556
O198 K10 W11 18.4(3) 2_556 2_556
O153 K10 W11 59.9(4) 2_556 2_556
O135 K10 W11 112.8(4) 2_556 2_556
O335 K10 W11 120.9(9) 2_556 2_556
O244 K10 W11 91.8(4) . 2_556
O130 K10 W11 82.0(3) 2_556 2_556
O359 K10 W11 150.1(8) 2_556 2_556
O151 K10 W11 80.8(3) . 2_556
W75 K10 W11 97.30(13) . 2_556
W12 K10 W11 91.07(13) 2_556 2_556
W21 K10 W11 54.26(8) 2_556 2_556
O193 K11 O207 129.1(5) . .
O193 K11 O45 128.3(5) . .
O207 K11 O45 102.5(5) . .
O193 K11 O87 57.3(4) . .
O207 K11 O87 160.8(5) . .
O45 K11 O87 75.2(4) . .
O193 K11 O109 56.8(4) . .
O207 K11 O109 76.6(4) . .
O45 K11 O109 161.1(4) . .
O87 K11 O109 99.4(4) . .
O193 K11 O203 144.5(5) . .
O207 K11 O203 58.5(5) . .
O45 K11 O203 57.9(4) . .
O87 K11 O203 129.4(5) . .
O109 K11 O203 131.1(5) . .
O193 K11 O30 98.0(4) . .
O207 K11 O30 56.3(4) . .
O45 K11 O30 109.7(4) . .
O87 K11 O30 142.8(4) . .
O109 K11 O30 85.7(4) . .
O203 K11 O30 54.8(4) . .
O193 K11 O119 97.6(4) . .
O207 K11 O119 109.6(4) . .
O45 K11 O119 56.2(4) . .
O87 K11 O119 85.2(4) . .
O109 K11 O119 142.3(4) . .
O203 K11 O119 54.3(4) . .
O30 K11 O119 69.8(4) . .
O193 K11 O96 103.6(4) . .
O207 K11 O96 53.1(4) . .
O45 K11 O96 111.0(4) . .
O87 K11 O96 109.4(4) . .
O109 K11 O96 53.0(4) . .
O203 K11 O96 104.7(4) . .
O30 K11 O96 103.0(4) . .
O119 K11 O96 158.5(4) . .
O193 K11 O155 103.8(4) . .
O207 K11 O155 110.7(4) . .
O45 K11 O155 52.2(4) . .
O87 K11 O155 52.5(4) . .
O109 K11 O155 110.0(4) . .
O203 K11 O155 103.4(4) . .
O30 K11 O155 157.7(4) . .
O119 K11 O155 102.5(4) . .
O96 K11 O155 76.3(4) . .
O193 K11 O54 49.9(4) . .
O207 K11 O54 86.3(4) . .
O45 K11 O54 147.7(4) . .
O87 K11 O54 105.9(4) . .
O109 K11 O54 51.1(4) . .
O203 K11 O54 104.3(4) . .
O30 K11 O54 50.0(4) . .
O119 K11 O54 91.5(4) . .
O96 K11 O54 99.1(4) . .
O155 K11 O54 152.2(4) . .
O193 K11 O56 50.5(4) . .
O207 K11 O56 148.1(4) . .
O45 K11 O56 85.0(4) . .
O87 K11 O56 51.1(4) . .
O109 K11 O56 106.0(4) . .
O203 K11 O56 103.2(4) . .
O30 K11 O56 91.9(4) . .
O119 K11 O56 49.2(4) . .
O96 K11 O56 152.2(4) . .
O155 K11 O56 98.5(4) . .
O54 K11 O56 72.6(3) . .
O139 K12 O333 153.5(7) . .
O139 K12 O337 81.6(8) . .
O333 K12 O337 76.3(10) . .
O139 K12 O199 89.1(5) . .
O333 K12 O199 100.4(7) . .
O337 K12 O199 144.6(9) . .
O139 K12 O148 79.7(5) . 2_556
O333 K12 O148 79.0(7) . 2_556
O337 K12 O148 69.6(9) . 2_556
O199 K12 O148 75.1(5) . 2_556
O139 K12 O226 76.6(5) . .
O333 K12 O226 114.1(8) . .
O337 K12 O226 82.0(9) . .
O199 K12 O226 129.0(5) . .
O148 K12 O226 145.3(6) 2_556 .
O139 K12 O252 130.8(5) . .
O333 K12 O252 75.6(7) . .
O337 K12 O252 138.0(9) . .
O199 K12 O252 71.5(5) . .
O148 K12 O252 133.0(5) 2_556 .
O226 K12 O252 81.6(5) . .
O139 K12 O203 51.2(4) . .
O333 K12 O203 148.9(7) . .
O337 K12 O203 132.7(8) . .
O199 K12 O203 50.3(4) . .
O148 K12 O203 99.6(5) 2_556 .
O226 K12 O203 85.0(4) . .
O252 K12 O203 83.7(4) . .
O139 K12 W38 23.1(3) . .
O333 K12 W38 172.6(7) . .
O337 K12 W38 103.6(8) . .
O199 K12 W38 75.2(4) . .
O148 K12 W38 94.0(4) 2_556 .
O226 K12 W38 73.1(4) . .
O252 K12 W38 108.1(3) . .
O203 K12 W38 29.5(3) . .
O139 K12 W28 74.4(3) . .
O333 K12 W28 121.0(7) . .
O337 K12 W28 151.0(8) . .
O199 K12 W28 22.9(3) . .
O148 K12 W28 89.9(4) 2_556 .
O226 K12 W28 107.5(4) . .
O252 K12 W28 71.0(3) . .
O203 K12 W28 28.3(3) . .
W38 K12 W28 56.03(8) . .
O139 K12 W41 59.9(4) . .
O333 K12 W41 133.0(7) . .
O337 K12 W41 88.7(8) . .
O199 K12 W41 115.8(4) . .
O148 K12 W41 136.8(4) 2_556 .
O226 K12 W41 19.0(4) . .
O252 K12 W41 88.1(4) . .
O203 K12 W41 67.8(3) . .
W38 K12 W41 54.18(7) . .
W28 K12 W41 93.09(11) . .
O139 K12 K24 40.9(4) . 2_556
O333 K12 K24 112.6(7) . 2_556
O337 K12 K24 48.1(8) . 2_556
O199 K12 K24 105.4(4) . 2_556
O148 K12 K24 51.1(4) 2_556 2_556
O226 K12 K24 95.0(5) . 2_556
O252 K12 K24 171.7(4) . 2_556
O203 K12 K24 88.5(4) . 2_556
W38 K12 K24 63.6(2) . 2_556
W28 K12 K24 103.1(2) . 2_556
W41 K12 K24 86.5(2) . 2_556
O247 K13 O275 128.4(5) . .
O247 K13 O110 127.7(5) . .
O275 K13 O110 103.4(5) . .
O247 K13 O62 58.1(5) . .
O275 K13 O62 75.5(5) . .
O110 K13 O62 162.4(5) . .
O247 K13 O178 57.2(5) . .
O275 K13 O178 163.9(5) . .
O110 K13 O178 75.1(5) . .
O62 K13 O178 101.0(5) . .
O247 K13 O289 143.1(5) . .
O275 K13 O289 57.9(5) . .
O110 K13 O289 58.0(5) . .
O62 K13 O289 129.8(5) . .
O178 K13 O289 129.0(5) . .
O247 K13 O142 96.3(5) . .
O275 K13 O142 108.3(5) . .
O110 K13 O142 56.0(4) . .
O62 K13 O142 141.4(5) . .
O178 K13 O142 84.4(4) . .
O289 K13 O142 54.2(5) . .
O247 K13 O208 97.7(5) . .
O275 K13 O208 54.2(5) . .
O110 K13 O208 108.8(5) . .
O62 K13 O208 85.0(4) . .
O178 K13 O208 141.8(5) . .
O289 K13 O208 54.0(5) . .
O142 K13 O208 69.1(4) . .
O247 K13 O191 105.5(5) . .
O275 K13 O191 53.1(5) . .
O110 K13 O191 111.8(5) . .
O62 K13 O191 53.1(5) . .
O178 K13 O191 112.1(4) . .
O289 K13 O191 103.6(5) . .
O142 K13 O191 157.5(5) . .
O208 K13 O191 101.7(4) . .
O247 K13 O238 104.5(5) . .
O275 K13 O238 113.5(5) . .
O110 K13 O238 51.5(5) . .
O62 K13 O238 112.3(5) . .
O178 K13 O238 52.7(4) . .
O289 K13 O238 103.1(5) . .
O142 K13 O238 101.4(4) . .
O208 K13 O238 156.8(5) . .
O191 K13 O238 78.9(4) . .
O247 K13 O194 50.1(4) . .
O275 K13 O194 84.1(4) . .
O110 K13 O194 147.0(5) . .
O62 K13 O194 50.6(4) . .
O178 K13 O194 106.0(4) . .
O289 K13 O194 103.4(5) . .
O142 K13 O194 91.0(4) . .
O208 K13 O194 49.9(4) . .
O191 K13 O194 98.4(4) . .
O238 K13 O194 153.2(4) . .
O247 K13 W65 131.0(4) . .
O275 K13 W65 86.5(4) . .
O110 K13 W65 34.4(3) . .
O62 K13 W65 158.4(4) . .
O178 K13 W65 99.5(3) . .
O289 K13 W65 29.5(4) . .
O142 K13 W65 35.2(3) . .
O208 K13 W65 74.7(3) . .
O191 K13 W65 123.5(4) . .
O238 K13 W65 85.6(3) . .
O194 K13 W65 116.6(3) . .
O345 K14 O313 85.6(9) . .
O345 K14 O13 95.6(8) . .
O313 K14 O13 139.6(6) . .
O345 K14 O86 90.7(8) . .
O313 K14 O86 78.6(6) . .
O13 K14 O86 141.5(5) . .
O345 K14 O18 142.2(8) . .
O313 K14 O18 77.0(6) . .
O13 K14 O18 77.8(4) . .
O86 K14 O18 117.7(4) . .
O345 K14 O52 144.5(8) . .
O313 K14 O52 70.4(5) . .
O13 K14 O52 119.6(5) . .
O86 K14 O52 59.9(4) . .
O18 K14 O52 58.0(4) . .
O345 K14 O47 73.8(8) . .
O313 K14 O47 154.5(6) . .
O13 K14 O47 59.4(4) . .
O86 K14 O47 86.5(5) . .
O18 K14 O47 128.5(4) . .
O52 K14 O47 119.4(5) . .
O345 K14 O7 89.7(8) . .
O313 K14 O7 83.4(5) . .
O13 K14 O7 56.3(4) . .
O86 K14 O7 161.9(5) . .
O18 K14 O7 55.4(4) . .
O52 K14 O7 112.0(4) . .
O47 K14 O7 110.9(4) . .
O345 K14 W6 117.9(8) . .
O313 K14 W6 87.7(4) . .
O13 K14 W6 125.5(3) . .
O86 K14 W6 27.9(3) . .
O18 K14 W6 94.9(3) . .
O52 K14 W6 38.6(3) . .
O47 K14 W6 88.7(3) . .
O7 K14 W6 150.2(3) . .
O345 K14 W1 88.2(8) . .
O313 K14 W1 169.0(4) . .
O13 K14 W1 32.3(3) . .
O86 K14 W1 110.6(4) . .
O18 K14 W1 102.8(3) . .
O52 K14 W1 119.1(3) . .
O47 K14 W1 28.0(3) . .
O7 K14 W1 87.5(3) . .
W6 K14 W1 103.18(14) . .
O345 K14 W44 165.5(8) . .
O313 K14 W44 80.0(4) . .
O13 K14 W44 95.6(3) . .
O86 K14 W44 86.1(3) . .
O18 K14 W44 33.6(3) . .
O52 K14 W44 27.0(3) . .
O47 K14 W44 120.0(3) . .
O7 K14 W44 88.9(3) . .
W6 K14 W44 61.45(8) . .
W1 K14 W44 106.09(14) . .
O345 K14 W3 85.1(8) . .
O313 K14 W3 112.8(5) . .
O13 K14 W3 28.1(3) . .
O86 K14 W3 167.4(4) . .
O18 K14 W3 71.6(3) . .
O52 K14 W3 127.7(3) . .
O47 K14 W3 80.9(3) . .
O7 K14 W3 30.3(3) . .
W6 K14 W3 151.02(17) . .
W1 K14 W3 57.50(8) . .
W44 K14 W3 100.76(13) . .
O349 K15 O40 68.5(8) . 3_556
O349 K15 O346 85.8(10) . .
O40 K15 O346 139.1(8) 3_556 .
O349 K15 O36 139.1(9) . .
O40 K15 O36 77.9(4) 3_556 .
O346 K15 O36 135.0(8) . .
O349 K15 O3 154.8(9) . .
O40 K15 O3 133.8(5) 3_556 .
O346 K15 O3 80.4(8) . .
O36 K15 O3 56.6(4) . .
O349 K15 O39 77.0(8) . .
O40 K15 O39 117.3(5) 3_556 .
O346 K15 O39 84.9(8) . .
O36 K15 O39 99.6(4) . .
O3 K15 O39 80.9(4) . .
O349 K15 O71 77.9(8) . .
O40 K15 O71 67.2(4) 3_556 .
O346 K15 O71 139.2(8) . .
O36 K15 O71 67.7(4) . .
O3 K15 O71 99.1(4) . .
O39 K15 O71 55.2(4) . .
O349 K15 W7 162.4(8) . .
O40 K15 W7 103.1(3) 3_556 .
O346 K15 W7 109.1(7) . .
O36 K15 W7 26.3(3) . .
O3 K15 W7 30.8(3) . .
O39 K15 W7 94.6(3) . .
O71 K15 W7 84.6(3) . .
O349 K15 W10 72.8(8) . .
O40 K15 W10 89.2(3) 3_556 .
O346 K15 W10 113.6(7) . .
O36 K15 W10 84.4(3) . .
O3 K15 W10 93.6(3) . .
O39 K15 W10 29.8(3) . .
O71 K15 W10 25.7(3) . .
W7 K15 W10 92.21(15) . .
O349 K15 K20 37.3(8) . 3_556
O40 K15 K20 43.5(3) 3_556 3_556
O346 K15 K20 97.3(7) . 3_556
O36 K15 K20 120.7(4) . 3_556
O3 K15 K20 165.6(4) . 3_556
O39 K15 K20 113.2(3) . 3_556
O71 K15 K20 92.0(3) . 3_556
W7 K15 K20 143.3(2) . 3_556
W10 K15 K20 100.3(2) . 3_556
O349 K15 K8 105.4(8) . 3_556
O40 K15 K8 60.5(3) 3_556 3_556
O346 K15 K8 160.3(7) . 3_556
O36 K15 K8 35.1(3) . 3_556
O3 K15 K8 83.0(3) . 3_556
O39 K15 K8 82.0(3) . 3_556
O71 K15 K8 34.5(3) . 3_556
W7 K15 K8 57.73(11) . 3_556
W10 K15 K8 56.85(12) . 3_556
K20 K15 K8 101.37(18) 3_556 3_556
O349 K15 K1 119.2(8) . .
O40 K15 K1 127.3(4) 3_556 .
O346 K15 K1 92.7(7) . .
O36 K15 K1 65.1(3) . .
O3 K15 K1 41.4(3) . .
O39 K15 K1 42.5(3) . .
O71 K15 K1 64.7(3) . .
W7 K15 K1 52.70(10) . .
W10 K15 K1 52.65(10) . .
K20 K15 K1 152.8(2) 3_556 .
K8 K15 K1 67.80(12) 3_556 .
O312 K16 O184 141.8(6) . .
O312 K16 O256 140.8(6) . .
O184 K16 O256 70.2(5) . .
O312 K16 O322 80.4(6) . 4_566
O184 K16 O322 67.0(6) . 4_566
O256 K16 O322 137.0(6) . 4_566
O312 K16 O331 143.2(7) . .
O184 K16 O331 64.7(6) . .
O256 K16 O331 57.8(6) . .
O322 K16 O331 98.5(7) 4_566 .
O312 K16 O160 78.1(6) . .
O184 K16 O160 69.9(5) . .
O256 K16 O160 105.7(5) . .
O322 K16 O160 63.7(6) 4_566 .
O331 K16 O160 134.5(7) . .
O312 K16 O166 79.7(5) . .
O184 K16 O166 105.6(5) . .
O256 K16 O166 67.0(5) . .
O322 K16 O166 129.8(6) 4_566 .
O331 K16 O166 124.0(7) . .
O160 K16 O166 67.3(5) . .
O312 K16 O295 92.2(5) . 4_566
O184 K16 O295 88.9(5) . 4_566
O256 K16 O295 114.7(5) . 4_566
O322 K16 O295 60.4(6) 4_566 4_566
O331 K16 O295 57.4(6) . 4_566
O160 K16 O295 124.1(5) . 4_566
O166 K16 O295 164.6(5) . 4_566
O312 K16 O263 89.8(6) . 4_566
O184 K16 O263 123.7(5) . 4_566
O256 K16 O263 79.6(5) . 4_566
O322 K16 O263 121.1(6) 4_566 4_566
O331 K16 O263 59.0(6) . 4_566
O160 K16 O263 166.3(5) . 4_566
O166 K16 O263 104.5(5) . 4_566
O295 K16 O263 62.1(4) 4_566 4_566
O312 K16 O371 76.8(10) . 4_566
O184 K16 O371 138.3(11) . 4_566
O256 K16 O371 68.1(10) . 4_566
O322 K16 O371 154.4(11) 4_566 4_566
O331 K16 O371 92.9(11) . 4_566
O160 K16 O371 121.6(11) . 4_566
O166 K16 O371 56.9(10) . 4_566
O295 K16 O371 108.7(10) 4_566 4_566
O263 K16 O371 48.0(10) 4_566 4_566
O312 K16 K17 126.9(5) . .
O184 K16 K17 44.2(4) . .
O256 K16 K17 91.4(4) . .
O322 K16 K17 53.8(5) 4_566 .
O331 K16 K17 45.4(5) . .
O160 K16 K17 100.1(4) . .
O166 K16 K17 149.0(4) . .
O295 K16 K17 44.7(3) 4_566 .
O263 K16 K17 92.3(4) 4_566 .
O371 K16 K17 136.7(10) 4_566 .
O282 K17 O99 160.8(6) . 4_566
O282 K17 O253 82.6(5) . 4_566
O99 K17 O253 78.2(5) 4_566 4_566
O282 K17 O184 71.5(5) . .
O99 K17 O184 127.3(5) 4_566 .
O253 K17 O184 152.5(5) 4_566 .
O282 K17 O295 117.9(6) . 4_566
O99 K17 O295 69.3(5) 4_566 4_566
O253 K17 O295 108.0(6) 4_566 4_566
O184 K17 O295 92.6(5) . 4_566
O282 K17 O331 133.6(7) . .
O99 K17 O331 65.6(6) 4_566 .
O253 K17 O331 143.8(7) 4_566 .
O184 K17 O331 62.6(6) . .
O295 K17 O331 60.5(6) 4_566 .
O282 K17 O220 64.6(5) . 4_566
O99 K17 O220 107.6(5) 4_566 4_566
O253 K17 O220 67.4(5) 4_566 4_566
O184 K17 O220 107.8(5) . 4_566
O295 K17 O220 64.6(5) 4_566 4_566
O331 K17 O220 123.2(7) . 4_566
O282 K17 O322 62.9(6) . 4_566
O99 K17 O322 127.3(6) 4_566 4_566
O253 K17 O322 117.2(6) 4_566 4_566
O184 K17 O322 58.7(5) . 4_566
O295 K17 O322 58.0(5) 4_566 4_566
O331 K17 O322 86.9(7) . 4_566
O220 K17 O322 51.0(5) 4_566 4_566
O282 K17 W50 66.2(4) . .
O99 K17 W50 129.6(4) 4_566 .
O253 K17 W50 136.9(4) 4_566 .
O184 K17 W50 20.2(3) . .
O295 K17 W50 112.6(4) 4_566 .
O331 K17 W50 72.6(5) . .
O220 K17 W50 118.5(4) 4_566 .
O322 K17 W50 74.9(4) 4_566 .
O282 K17 K16 95.5(4) . .
O99 K17 K16 102.0(4) 4_566 .
O253 K17 K16 154.9(5) 4_566 .
O184 K17 K16 41.7(4) . .
O295 K17 K16 51.0(4) 4_566 .
O331 K17 K16 44.6(5) . .
O220 K17 K16 89.1(4) 4_566 .
O322 K17 K16 43.0(4) 4_566 .
W50 K17 K16 61.59(14) . .
O282 K17 K6 57.2(4) . .
O99 K17 K6 123.1(5) 4_566 .
O253 K17 K6 92.9(4) 4_566 .
O184 K17 K6 65.4(4) . .
O295 K17 K6 158.1(4) 4_566 .
O331 K17 K6 105.9(6) . .
O220 K17 K6 120.4(4) 4_566 .
O322 K17 K6 106.9(4) 4_566 .
W50 K17 K6 45.57(11) . .
K16 K17 K6 107.12(18) . .
O310 K18 O111 74.0(6) . .
O310 K18 O123 67.6(6) . .
O111 K18 O123 138.1(6) . .
O310 K18 O98 76.5(6) . .
O111 K18 O98 70.8(5) . .
O123 K18 O98 84.2(5) . .
O310 K18 O343 125.3(10) . .
O111 K18 O343 114.6(9) . .
O123 K18 O343 101.2(9) . .
O98 K18 O343 158.1(9) . .
O310 K18 O350 128.0(13) . .
O111 K18 O350 65.3(12) . .
O123 K18 O350 129.8(12) . .
O98 K18 O350 60.8(12) . .
O343 K18 O350 101.0(14) . .
O310 K18 W21 70.7(5) . .
O111 K18 W21 143.6(5) . .
O123 K18 W21 24.4(3) . .
O98 K18 W21 108.3(4) . .
O343 K18 W21 80.3(8) . .
O350 K18 W21 147.8(12) . .
O310 K18 K5 73.0(5) . .
O111 K18 K5 126.0(5) . .
O123 K18 K5 25.2(3) . .
O98 K18 K5 60.7(4) . .
O343 K18 K5 119.3(8) . .
O350 K18 K5 106.2(12) . .
W21 K18 K5 49.40(15) . .
O380 K19 O365 129.9(17) 3_556 .
O380 K19 O19 101.7(16) 3_556 3_556
O365 K19 O19 97.1(10) . 3_556
O380 K19 O376 18.4(17) 3_556 3_556
O365 K19 O376 131.5(14) . 3_556
O19 K19 O376 83.5(11) 3_556 3_556
O380 K19 O254 66.0(15) 3_556 2_546
O365 K19 O254 68.9(9) . 2_546
O19 K19 O254 87.6(6) 3_556 2_546
O376 K19 O254 62.6(11) 3_556 2_546
O380 K19 O143 156.0(15) 3_556 3_556
O365 K19 O143 74.0(9) . 3_556
O19 K19 O143 69.2(5) 3_556 3_556
O376 K19 O143 145.7(11) 3_556 3_556
O254 K19 O143 133.0(6) 2_546 3_556
O380 K19 O48 94.3(16) 3_556 .
O365 K19 O48 78.3(9) . .
O19 K19 O48 162.1(6) 3_556 .
O376 K19 O48 112.7(11) 3_556 .
O254 K19 O48 106.4(6) 2_546 .
O143 K19 O48 92.9(5) 3_556 .
O380 K19 O31 82.3(15) 3_556 .
O365 K19 O31 125.6(9) . .
O19 K19 O31 120.4(5) 3_556 .
O376 K19 O31 93.3(11) 3_556 .
O254 K19 O31 141.9(6) 2_546 .
O143 K19 O31 83.7(4) 3_556 .
O48 K19 O31 53.6(4) . .
O380 K19 O82 70.4(15) 3_556 .
O365 K19 O82 159.6(9) . .
O19 K19 O82 74.2(5) 3_556 .
O376 K19 O82 66.8(10) 3_556 .
O254 K19 O82 127.7(5) 2_546 .
O143 K19 O82 85.7(5) 3_556 .
O48 K19 O82 104.2(5) . .
O31 K19 O82 51.0(4) . .
O380 K19 O356 48.7(17) 3_556 2_546
O365 K19 O356 89.7(12) . 2_546
O19 K19 O356 141.5(9) 3_556 2_546
O376 K19 O356 64.4(13) 3_556 2_546
O254 K19 O356 59.6(9) 2_546 2_546
O143 K19 O356 148.0(9) 3_556 2_546
O48 K19 O356 56.3(9) . 2_546
O31 K19 O356 83.9(8) . 2_546
O82 K19 O356 108.7(9) . 2_546
O380 K19 W14 84.6(16) 3_556 .
O365 K19 W14 101.8(9) . .
O19 K19 W14 149.1(5) 3_556 .
O376 K19 W14 101.5(11) 3_556 .
O254 K19 W14 122.0(5) 2_546 .
O143 K19 W14 92.7(4) 3_556 .
O48 K19 W14 24.5(3) . .
O31 K19 W14 29.7(3) . .
O82 K19 W14 79.8(3) . .
O356 K19 W14 63.4(8) 2_546 .
O380 K19 W16 70.3(15) 3_556 .
O365 K19 W16 151.5(9) . .
O19 K19 W16 97.5(4) 3_556 .
O376 K19 W16 74.6(10) 3_556 .
O254 K19 W16 136.1(4) 2_546 .
O143 K19 W16 88.5(4) 3_556 .
O48 K19 W16 80.3(4) . .
O31 K19 W16 27.7(3) . .
O82 K19 W16 24.0(3) . .
O356 K19 W16 94.0(8) 2_546 .
W14 K19 W16 55.81(13) . .
O255 K20 O349 117.4(9) . 3_556
O255 K20 O309 71.2(5) . .
O349 K20 O309 145.4(9) 3_556 .
O255 K20 O387 68.9(10) . .
O349 K20 O387 85.6(12) 3_556 .
O309 K20 O387 126.6(10) . .
O255 K20 O137 130.4(6) . .
O349 K20 O137 112.0(8) 3_556 .
O309 K20 O137 66.0(5) . .
O387 K20 O137 120.3(10) . .
O255 K20 O171 67.0(6) . .
O349 K20 O171 143.3(9) 3_556 .
O309 K20 O171 71.3(5) . .
O387 K20 O171 61.2(10) . .
O137 K20 O171 76.4(5) . .
O255 K20 O341 143.9(8) . .
O349 K20 O341 67.7(10) 3_556 .
O309 K20 O341 126.9(8) . .
O387 K20 O341 76.3(11) . .
O137 K20 O341 61.6(7) . .
O171 K20 O341 88.3(8) . .
O255 K20 O40 104.6(6) . .
O349 K20 O40 63.6(8) 3_556 .
O309 K20 O40 81.8(5) . .
O387 K20 O40 141.9(10) . .
O137 K20 O40 93.1(5) . .
O171 K20 O40 153.1(5) . .
O341 K20 O40 108.7(7) . .
O255 K20 O183 160.3(6) . .
O349 K20 O183 65.7(8) 3_556 .
O309 K20 O183 95.4(5) . .
O387 K20 O183 130.3(10) . .
O137 K20 O183 49.2(4) . .
O171 K20 O183 123.4(5) . .
O341 K20 O183 55.8(7) . .
O40 K20 O183 58.1(4) . .
O255 K20 W5 142.5(5) . .
O349 K20 W5 93.0(8) 3_556 .
O309 K20 W5 71.4(4) . .
O387 K20 W5 139.2(10) . .
O137 K20 W5 25.9(3) . .
O171 K20 W5 102.1(4) . .
O341 K20 W5 65.7(6) . .
O40 K20 W5 68.4(3) . .
O183 K20 W5 27.3(3) . .
O255 K20 W17 106.0(5) . .
O349 K20 W17 83.6(8) 3_556 .
O309 K20 W17 62.1(3) . .
O387 K20 W17 164.0(10) . .
O137 K20 W17 74.9(3) . .
O171 K20 W17 132.0(4) . .
O341 K20 W17 110.1(7) . .
O40 K20 W17 22.7(3) . .
O183 K20 W17 54.3(3) . .
W5 K20 W17 53.40(11) . .
O255 K20 K15 94.8(5) . 3_556
O349 K20 K15 35.9(8) 3_556 3_556
O309 K20 K15 114.4(4) . 3_556
O387 K20 K15 103.0(10) . 3_556
O137 K20 K15 124.8(4) . 3_556
O171 K20 K15 158.8(4) . 3_556
O341 K20 K15 102.2(7) . 3_556
O40 K20 K15 39.0(3) . 3_556
O183 K20 K15 77.3(3) . 3_556
W5 K20 K15 99.1(2) . 3_556
W17 K20 K15 61.66(16) . 3_556
O257 K21 O231 86.5(6) 3_566 .
O257 K21 O300 67.8(6) 3_566 3_566
O231 K21 O300 122.0(7) . 3_566
O257 K21 O334 113.9(10) 3_566 .
O231 K21 O334 75.0(10) . .
O300 K21 O334 70.5(10) 3_566 .
O257 K21 O384 70.6(15) 3_566 .
O231 K21 O384 134.3(15) . .
O300 K21 O384 85.9(15) 3_566 .
O334 K21 O384 150.3(17) . .
O257 K21 K9 43.4(4) 3_566 .
O231 K21 K9 44.8(4) . .
O300 K21 K9 102.5(4) 3_566 .
O334 K21 K9 104.4(9) . .
O384 K21 K9 97.9(14) . .
O268 K22 O385 133.1(15) . .
O268 K22 O294 141.6(7) . .
O385 K22 O294 84.6(15) . .
O268 K22 O227 122.5(7) . .
O385 K22 O227 85.1(15) . .
O294 K22 O227 57.0(6) . .
O268 K22 O233 56.1(6) . .
O385 K22 O233 111.2(15) . .
O294 K22 O233 125.1(6) . .
O227 K22 O233 71.8(6) . .
O268 K22 O301 73.4(6) . .
O385 K22 O301 147.5(16) . .
O294 K22 O301 68.6(6) . .
O227 K22 O301 94.8(6) . .
O233 K22 O301 99.5(6) . .
O268 K22 O302 55.5(5) . .
O385 K22 O302 154.6(16) . .
O294 K22 O302 94.6(6) . .
O227 K22 O302 73.4(5) . .
O233 K22 O302 49.5(5) . .
O301 K22 O302 50.6(6) . .
O268 K22 W64 27.2(4) . .
O385 K22 W64 137.5(15) . .
O294 K22 W64 130.6(5) . .
O227 K22 W64 95.4(4) . .
O233 K22 W64 32.8(3) . .
O301 K22 W64 75.0(5) . .
O302 K22 W64 36.1(3) . .
O268 K22 W39 133.4(5) . .
O385 K22 W39 90.8(15) . .
O294 K22 W39 26.4(4) . .
O227 K22 W39 32.1(4) . .
O233 K22 W39 98.9(4) . .
O301 K22 W39 73.5(5) . .
O302 K22 W39 78.2(4) . .
W64 K22 W39 111.6(3) . .
O268 K22 W48 73.7(4) . .
O385 K22 W48 151.7(15) . .
O294 K22 W48 71.2(4) . .
O227 K22 W48 69.6(4) . .
O233 K22 W48 73.6(4) . .
O301 K22 W48 31.7(4) . .
O302 K22 W48 25.6(3) . .
W64 K22 W48 60.39(15) . .
W39 K22 W48 60.95(16) . .
O268 K22 W77 120.6(6) . .
O385 K22 W77 68.7(15) . .
O294 K22 W77 75.0(4) . .
O227 K22 W77 24.5(4) . .
O233 K22 W77 64.5(4) . .
O301 K22 W77 118.5(5) . .
O302 K22 W77 86.5(4) . .
W64 K22 W77 95.4(3) . .
W39 K22 W77 53.84(15) . .
W48 K22 W77 90.5(2) . .
O342 K23 O82 67.1(10) . 3_556
O342 K23 O315 79.3(10) . .
O82 K23 O315 79.5(7) 3_556 .
O342 K23 O316 136.3(11) . .
O82 K23 O316 130.9(7) 3_556 .
O315 K23 O316 68.8(8) . .
O342 K23 O65 73.5(10) . .
O82 K23 O65 109.2(5) 3_556 .
O315 K23 O65 144.7(7) . .
O316 K23 O65 118.5(7) . .
O342 K23 O314 138.2(10) . .
O82 K23 O314 72.8(6) 3_556 .
O315 K23 O314 82.3(7) . .
O316 K23 O314 66.8(7) . .
O65 K23 O314 133.0(6) . .
O342 K23 O91 99.5(10) . .
O82 K23 O91 79.0(5) 3_556 .
O315 K23 O91 157.1(7) . .
O316 K23 O91 121.5(7) . .
O65 K23 O91 52.4(4) . .
O314 K23 O91 83.8(6) . .
O342 K23 O41 61.2(10) . 2_446
O82 K23 O41 123.6(5) 3_556 2_446
O315 K23 O41 70.6(6) . 2_446
O316 K23 O41 80.1(7) . 2_446
O65 K23 O41 76.6(4) . 2_446
O314 K23 O41 143.2(6) . 2_446
O91 K23 O41 129.1(5) . 2_446
O342 K23 O80 122.8(10) . .
O82 K23 O80 139.0(5) 3_556 .
O315 K23 O80 139.0(6) . .
O316 K23 O80 72.7(6) . .
O65 K23 O80 51.3(4) . .
O314 K23 O80 95.2(6) . .
O91 K23 O80 60.5(4) . .
O41 K23 O80 89.6(5) 2_446 .
O342 K23 O35 146.9(10) . .
O82 K23 O35 100.9(5) 3_556 .
O315 K23 O35 130.5(6) . .
O316 K23 O35 75.4(6) . .
O65 K23 O35 82.7(4) . .
O314 K23 O35 52.1(5) . .
O91 K23 O35 47.5(4) . .
O41 K23 O35 134.9(5) 2_446 .
O80 K23 O35 47.2(4) . .
O342 K23 K30 122.3(10) . 3_556
O82 K23 K30 85.8(4) 3_556 3_556
O315 K23 K30 45.1(6) . 3_556
O316 K23 K30 45.3(6) . 3_556
O65 K23 K30 162.3(5) . 3_556
O314 K23 K30 41.3(5) . 3_556
O91 K23 K30 125.0(4) . 3_556
O41 K23 K30 103.3(4) 2_446 3_556
O80 K23 K30 111.2(4) . 3_556
O35 K23 K30 85.4(4) . 3_556
O342 K23 W3 74.7(9) . .
O82 K23 W3 83.9(4) 3_556 .
O315 K23 W3 153.0(6) . .
O316 K23 W3 137.1(6) . .
O65 K23 W3 28.9(3) . .
O314 K23 W3 112.8(5) . .
O91 K23 W3 29.4(3) . .
O41 K23 W3 102.2(3) 2_446 .
O80 K23 W3 64.5(3) . .
O35 K23 W3 73.5(3) . .
K30 K23 W3 154.2(3) 3_556 .
O364 K24 O139 72.9(10) . 2_546
O364 K24 O225 96.9(10) . 2_546
O139 K24 O225 67.9(5) 2_546 2_546
O364 K24 O351 113.3(15) . .
O139 K24 O351 150.4(13) 2_546 .
O225 K24 O351 82.5(12) 2_546 .
O364 K24 O234 68.0(10) . .
O139 K24 O234 116.8(6) 2_546 .
O225 K24 O234 160.1(7) 2_546 .
O351 K24 O234 91.5(12) . .
O364 K24 O337 135.5(12) . 2_546
O139 K24 O337 76.4(9) 2_546 2_546
O225 K24 O337 100.5(9) 2_546 2_546
O351 K24 O337 109.4(14) . 2_546
O234 K24 O337 99.4(9) . 2_546
O364 K24 O148 79.7(10) . .
O139 K24 O148 72.8(5) 2_546 .
O225 K24 O148 139.7(6) 2_546 .
O351 K24 O148 136.0(13) . .
O234 K24 O148 53.1(5) . .
O337 K24 O148 60.7(8) 2_546 .
O364 K24 W37 83.8(9) . .
O139 K24 W37 99.8(5) 2_546 .
O225 K24 W37 166.6(6) 2_546 .
O351 K24 W37 109.6(12) . .
O234 K24 W37 30.4(3) . .
O337 K24 W37 70.5(7) 2_546 .
O148 K24 W37 27.2(3) . .
O364 K24 K12 95.1(9) . 2_546
O139 K24 K12 41.0(4) 2_546 2_546
O225 K24 K12 98.6(5) 2_546 2_546
O351 K24 K12 151.4(12) . 2_546
O234 K24 K12 95.8(5) . 2_546
O337 K24 K12 42.1(7) 2_546 2_546
O148 K24 K12 42.7(3) . 2_546
W37 K24 K12 68.1(2) . 2_546
O304 K25 O305 126(2) . .
O304 K25 O308 2.9(16) . .
O305 K25 O308 124.8(18) . .
O304 K25 O86 81.6(16) . .
O305 K25 O86 71.0(13) . .
O308 K25 O86 83.6(13) . .
O304 K25 O152 80.0(16) . 4_565
O305 K25 O152 126.2(16) . 4_565
O308 K25 O152 78.2(12) . 4_565
O86 K25 O152 160.3(13) . 4_565
O304 K25 O243 66.9(16) . .
O305 K25 O243 59.0(13) . .
O308 K25 O243 65.9(12) . .
O86 K25 O243 64.5(8) . .
O152 K25 O243 113.6(10) 4_565 .
O304 K25 O345 88.6(17) . .
O305 K25 O345 129.2(16) . .
O308 K25 O345 91.0(14) . .
O86 K25 O345 80.1(10) . .
O152 K25 O345 92.6(11) 4_565 .
O243 K25 O345 138.8(12) . .
O304 K25 K14 76.3(15) . .
O305 K25 K14 106.2(14) . .
O308 K25 K14 79.2(11) . .
O86 K25 K14 40.6(5) . .
O152 K25 K14 126.9(10) 4_565 .
O243 K25 K14 99.5(8) . .
O345 K25 K14 40.7(7) . .
O304 K25 W40 72.3(15) . 4_565
O305 K25 W40 146.0(15) . 4_565
O308 K25 W40 71.4(11) . 4_565
O86 K25 W40 143.0(10) . 4_565
O152 K25 W40 20.6(4) 4_565 4_565
O243 K25 W40 124.1(9) . 4_565
O345 K25 W40 73.6(9) . 4_565
K14 K25 W40 106.3(7) . 4_565
O304 K25 K3 125.1(17) . .
O305 K25 K3 53.8(12) . .
O308 K25 K3 127.4(12) . .
O86 K25 K3 44.2(6) . .
O152 K25 K3 151.4(10) 4_565 .
O243 K25 K3 91.0(7) . .
O345 K25 K3 76.3(8) . .
K14 K25 K3 58.0(4) . .
W40 K25 K3 144.6(7) 4_565 .
O280 K26 O133 140.8(7) . .
O280 K26 O140 57.1(5) . .
O133 K26 O140 125.2(7) . .
O280 K26 O117 123.7(7) . .
O133 K26 O117 57.2(5) . .
O140 K26 O117 72.1(5) . .
O280 K26 O299 73.6(6) . .
O133 K26 O299 67.4(6) . .
O140 K26 O299 100.1(6) . .
O117 K26 O299 94.8(6) . .
O280 K26 O281 56.1(5) . .
O133 K26 O281 94.1(6) . .
O140 K26 O281 49.8(5) . .
O117 K26 O281 73.7(5) . .
O299 K26 O281 50.9(5) . .
O280 K26 O164 101.9(6) . .
O133 K26 O164 103.0(6) . .
O140 K26 O164 49.2(5) . .
O117 K26 O164 50.9(4) . .
O299 K26 O164 136.6(6) . .
O281 K26 O164 90.0(5) . .
O280 K26 W30 27.8(4) . .
O133 K26 W30 130.2(5) . .
O140 K26 W30 33.3(3) . .
O117 K26 W30 95.9(5) . .
O299 K26 W30 75.2(5) . .
O281 K26 W30 36.1(3) . .
O164 K26 W30 82.3(4) . .
O280 K26 W38 134.0(6) . .
O133 K26 W38 26.5(4) . .
O140 K26 W38 99.1(5) . .
O117 K26 W38 32.0(3) . .
O299 K26 W38 73.2(5) . .
O281 K26 W38 78.2(4) . .
O164 K26 W38 81.8(4) . .
W30 K26 W38 111.8(3) . .
O280 K26 W32 74.3(5) . .
O133 K26 W32 70.4(4) . .
O140 K26 W32 73.9(4) . .
O117 K26 W32 69.6(4) . .
O299 K26 W32 31.9(4) . .
O281 K26 W32 25.8(3) . .
O164 K26 W32 104.7(4) . .
W30 K26 W32 60.6(2) . .
W38 K26 W32 60.7(2) . .
O280 K26 W51 122.0(6) . .
O133 K26 W51 75.6(5) . .
O140 K26 W51 64.8(4) . .
O117 K26 W51 24.9(3) . .
O299 K26 W51 119.1(5) . .
O281 K26 W51 87.3(4) . .
O164 K26 W51 27.8(3) . .
W30 K26 W51 96.3(3) . .
W38 K26 W51 54.17(18) . .
W32 K26 W51 91.0(3) . .
O324 K27 O388 100.3(17) . .
O324 K27 O218 129.2(9) . 2_546
O388 K27 O218 108.9(16) . 2_546
O324 K27 O175 68.6(8) . .
O388 K27 O175 73.7(16) . .
O218 K27 O175 159.2(7) 2_546 .
O324 K27 O198 98.3(8) . .
O388 K27 O198 115.7(16) . .
O218 K27 O198 105.0(7) 2_546 .
O175 K27 O198 57.5(5) . .
O324 K27 O214 94.7(8) . 2_546
O388 K27 O214 81.1(16) . 2_546
O218 K27 O214 51.9(5) 2_546 2_546
O175 K27 O214 146.2(7) . 2_546
O198 K27 O214 156.3(7) . 2_546
O324 K27 O151 91.2(8) . 2_546
O388 K27 O151 163.8(17) . 2_546
O218 K27 O151 55.0(5) 2_546 2_546
O175 K27 O151 121.6(6) . 2_546
O198 K27 O151 73.4(5) . 2_546
O214 K27 O151 86.6(6) 2_546 2_546
O324 K27 O288 64.6(8) . 2_546
O388 K27 O288 125.1(17) . 2_546
O218 K27 O288 64.6(6) 2_546 2_546
O175 K27 O288 131.8(7) . 2_546
O198 K27 O288 118.5(7) . 2_546
O214 K27 O288 50.9(5) 2_546 2_546
O151 K27 O288 50.5(6) 2_546 2_546
O324 K27 W75 122.0(8) . 2_546
O388 K27 W75 133.7(16) . 2_546
O218 K27 W75 29.5(4) 2_546 2_546
O175 K27 W75 136.1(5) . 2_546
O198 K27 W75 78.6(4) . 2_546
O214 K27 W75 77.7(4) 2_546 2_546
O151 K27 W75 31.7(3) 2_546 2_546
O288 K27 W75 66.9(4) 2_546 2_546
O324 K27 W11 79.6(7) . .
O388 K27 W11 100.5(16) . .
O218 K27 W11 131.6(6) 2_546 .
O175 K27 W11 31.8(3) . .
O198 K27 W11 26.7(3) . .
O214 K27 W11 174.3(6) 2_546 .
O151 K27 W11 92.7(5) 2_546 .
O288 K27 W11 124.8(5) 2_546 .
W75 K27 W11 104.6(3) 2_546 .
O324 K27 W76 123.7(8) . 2_546
O388 K27 W76 84.5(16) . 2_546
O218 K27 W76 28.2(4) 2_546 2_546
O175 K27 W76 157.1(5) . 2_546
O198 K27 W76 130.2(5) . 2_546
O214 K27 W76 30.0(4) 2_546 2_546
O151 K27 W76 79.6(4) 2_546 2_546
O288 K27 W76 67.3(4) 2_546 2_546
W75 K27 W76 57.65(19) 2_546 2_546
W11 K27 W76 155.2(4) . 2_546
O324 K27 W85 71.4(7) . 2_546
O388 K27 W85 97.2(16) . 2_546
O218 K27 W85 64.5(5) 2_546 2_546
O175 K27 W85 136.3(5) . 2_546
O198 K27 W85 147.0(5) . 2_546
O214 K27 W85 26.3(4) 2_546 2_546
O151 K27 W85 75.6(4) 2_546 2_546
O288 K27 W85 28.5(4) 2_546 2_546
W75 K27 W85 81.0(3) 2_546 2_546
W11 K27 W85 148.2(4) . 2_546
W76 K27 W85 52.46(17) 2_546 2_546
O305 K28 O204 72.0(12) . .
O305 K28 O328 95.8(13) . .
O204 K28 O328 64.6(7) . .
O305 K28 O389 135.7(15) . .
O204 K28 O389 143.4(12) . .
O328 K28 O389 121.1(12) . .
O305 K28 O192 105.0(12) . .
O204 K28 O192 64.0(6) . .
O328 K28 O192 113.9(8) . .
O389 K28 O192 83.1(10) . .
O305 K28 O147 72.2(12) . .
O204 K28 O147 100.4(7) . .
O328 K28 O147 163.6(8) . .
O389 K28 O147 74.8(10) . .
O192 K28 O147 60.9(5) . .
O305 K28 O386 93.6(15) . .
O204 K28 O386 133.1(12) . .
O328 K28 O386 73.2(11) . .
O389 K28 O386 76.6(14) . .
O192 K28 O386 158.9(12) . .
O147 K28 O386 117.6(11) . .
O305 K28 O221 156.4(13) . .
O204 K28 O221 84.8(6) . .
O328 K28 O221 69.8(7) . .
O389 K28 O221 66.9(10) . .
O192 K28 O221 66.9(5) . .
O147 K28 O221 117.4(6) . .
O386 K28 O221 99.5(11) . .
O305 K28 K2 114.4(12) . .
O204 K28 K2 108.9(6) . .
O328 K28 K2 146.1(7) . .
O389 K28 K2 43.9(9) . .
O192 K28 K2 45.5(4) . .
O147 K28 K2 42.4(3) . .
O386 K28 K2 117.5(11) . .
O221 K28 K2 76.6(4) . .
O305 K28 K3 61.2(11) . .
O204 K28 K3 54.6(4) . .
O328 K28 K3 118.9(6) . .
O389 K28 K3 111.7(10) . .
O192 K28 K3 43.9(4) . .
O147 K28 K3 45.8(4) . .
O386 K28 K3 151.8(11) . .
O221 K28 K3 108.6(5) . .
K2 K28 K3 68.1(3) . .
O317 K29 O333 121.3(11) 4_665 2_546
O317 K29 O315 98.2(10) 4_665 3_556
O333 K29 O315 86.0(10) 2_546 3_556
O317 K29 O28 152.0(10) 4_665 .
O333 K29 O28 81.7(9) 2_546 .
O315 K29 O28 99.2(8) 3_556 .
O317 K29 O22 92.8(8) 4_665 .
O333 K29 O22 141.0(10) 2_546 .
O315 K29 O22 108.8(9) 3_556 .
O28 K29 O22 60.8(5) . .
O317 K29 O24 120.9(9) 4_665 .
O333 K29 O24 113.9(9) 2_546 .
O315 K29 O24 65.5(7) 3_556 .
O28 K29 O24 49.9(5) . .
O22 K29 O24 49.4(5) . .
O317 K29 O38 107.1(9) 4_665 .
O333 K29 O38 99.1(9) 2_546 .
O315 K29 O38 146.2(9) 3_556 .
O28 K29 O38 49.4(5) . .
O22 K29 O38 49.1(5) . .
O24 K29 O38 82.2(6) . .
O317 K29 O337 85.7(10) 4_665 2_546
O333 K29 O337 66.8(10) 2_546 2_546
O315 K29 O337 149.7(11) 3_556 2_546
O28 K29 O337 90.2(9) . 2_546
O22 K29 O337 100.9(9) . 2_546
O24 K29 O337 136.9(10) . 2_546
O38 K29 O337 56.4(8) . 2_546
O317 K29 W16 147.8(9) 4_665 .
O333 K29 W16 89.6(8) 2_546 .
O315 K29 W16 73.4(7) 3_556 .
O28 K29 W16 27.6(3) . .
O22 K29 W16 62.4(4) . .
O24 K29 W16 27.2(3) . .
O38 K29 W16 73.2(5) . .
O337 K29 W16 117.4(8) 2_546 .
O317 K29 W37 133.7(8) 4_665 .
O333 K29 W37 79.8(8) 2_546 .
O315 K29 W37 125.8(8) 3_556 .
O28 K29 W37 27.3(3) . .
O22 K29 W37 62.2(4) . .
O24 K29 W37 73.4(5) . .
O38 K29 W37 26.9(3) . .
O337 K29 W37 64.2(7) 2_546 .
W16 K29 W37 54.7(3) . .
O317 K29 W15 98.1(7) 4_665 .
O333 K29 W15 140.1(9) 2_546 .
O315 K29 W15 82.5(7) 3_556 .
O28 K29 W15 62.9(4) . .
O22 K29 W15 26.3(3) . .
O24 K29 W15 27.9(3) . .
O38 K29 W15 72.2(5) . .
O337 K29 W15 126.9(8) 2_546 .
W16 K29 W15 50.5(2) . .
W37 K29 W15 76.6(4) . .
O317 K29 W19 89.2(7) 4_665 .
O333 K29 W19 126.8(9) 2_546 .
O315 K29 W19 135.5(8) 3_556 .
O28 K29 W19 63.2(4) . .
O22 K29 W19 26.8(3) . .
O24 K29 W19 73.1(5) . .
O38 K29 W19 27.7(3) . .
O337 K29 W19 74.3(7) 2_546 .
W16 K29 W19 77.4(4) . .
W37 K29 W19 50.5(2) . .
W15 K29 W19 53.0(3) . .
O371 K30 O314 152.6(15) . 3_556
O371 K30 O315 99.9(15) . 3_556
O314 K30 O315 91.2(9) 3_556 3_556
O371 K30 O316 86.1(15) . 3_556
O314 K30 O316 73.6(9) 3_556 3_556
O315 K30 O316 71.6(9) 3_556 3_556
O371 K30 O326 101.5(15) . .
O314 K30 O326 72.6(9) 3_556 .
O315 K30 O326 157.6(10) 3_556 .
O316 K30 O326 116.4(10) 3_556 .
O371 K30 O279 91.4(14) . .
O314 K30 O279 111.5(8) 3_556 .
O315 K30 O279 99.7(8) 3_556 .
O316 K30 O279 170.4(9) 3_556 .
O326 K30 O279 73.2(8) . .
O371 K30 O24 138.4(14) . .
O314 K30 O24 69.0(7) 3_556 .
O315 K30 O24 66.7(7) 3_556 .
O316 K30 O24 122.0(8) 3_556 .
O326 K30 O24 92.6(8) . .
O279 K30 O24 55.4(5) . .
O371 K30 W15 117.0(14) . .
O314 K30 W15 87.5(6) 3_556 .
O315 K30 W15 91.1(7) 3_556 .
O316 K30 W15 153.7(8) 3_556 .
O326 K30 W15 73.3(7) . .
O279 K30 W15 25.8(4) . .
O24 K30 W15 31.8(3) . .
O371 K30 K23 126.2(14) . 3_556
O314 K30 K23 49.0(6) 3_556 3_556
O315 K30 K23 47.0(6) 3_556 3_556
O316 K30 K23 47.6(6) 3_556 3_556
O326 K30 K23 121.2(8) . 3_556
O279 K30 K23 129.2(6) . 3_556
O24 K30 K23 74.5(4) . 3_556
W15 K30 K23 106.1(4) . 3_556
O371 K30 K29 102.8(14) . .
O314 K30 K29 100.7(7) 3_556 .
O315 K30 K29 35.3(6) 3_556 .
O316 K30 K29 106.9(7) 3_556 .
O326 K30 K29 131.2(8) . .
O279 K30 K29 64.5(5) . .
O24 K30 K29 43.4(4) . .
W15 K30 K29 58.0(3) . .
K23 K30 K29 73.7(4) 3_556 .
K31 K31' K32 131(2) . .
K31 K31' O131 130(2) . .
K32 K31' O131 83.2(9) . .
K31 K31' O134 84.2(19) . .
K32 K31' O134 144.4(12) . .
O131 K31' O134 72.5(8) . .
K31 K31' O163 85.3(19) . .
K32 K31' O163 58.8(7) . .
O131 K31' O163 86.6(8) . .
O134 K31' O163 141.7(11) . .
K31 K31' O354 119(2) . .
K32 K31' O354 71.2(14) . .
O131 K31' O354 104.9(15) . .
O134 K31' O354 90.0(15) . .
O163 K31' O354 126.9(15) . .
K31 K31' O128 83.2(19) . .
K32 K31' O128 97.2(9) . .
O131 K31' O128 53.4(6) . .
O134 K31' O128 88.9(8) . .
O163 K31' O128 53.3(6) . .
O354 K31' O128 157.3(15) . .
K31 K31' W8 74.2(18) . .
K32 K31' W8 80.5(7) . .
O131 K31' W8 79.0(7) . .
O134 K31' W8 118.6(8) . .
O163 K31' W8 23.7(4) . .
O354 K31' W8 150.5(15) . .
O128 K31' W8 32.9(3) . .
K31 K31' W4 99(2) . .
K32 K31' W4 101.4(8) . .
O131 K31' W4 31.4(4) . .
O134 K31' W4 70.5(6) . .
O163 K31' W4 75.1(6) . .
O354 K31' W4 135.1(14) . .
O128 K31' W4 26.0(3) . .
W8 K31' W4 57.9(3) . .
K31 K31' W28 72.8(18) . .
K32 K31' W28 153.3(10) . .
O131 K31' W28 70.6(6) . .
O134 K31' W28 20.0(4) . .
O163 K31' W28 122.7(8) . .
O354 K31' W28 109.8(14) . .
O128 K31' W28 71.6(5) . .
W8 K31' W28 99.1(5) . .
W4 K31' W28 58.1(3) . .
K31' K31 O134 74.0(19) . .
K31' K31 O177 120(2) . .
O134 K31 O177 55.0(7) . .
K31' K31 O163 73.6(19) . .
O134 K31 O163 131.3(10) . .
O177 K31 O163 116.2(9) . .
K31' K31 O370 116(2) . 2_556
O134 K31 O370 81.1(11) . 2_556
O177 K31 O370 87.4(11) . 2_556
O163 K31 O370 146.6(13) . 2_556
K31' K31 O59 120(2) . .
O134 K31 O59 119.0(9) . .
O177 K31 O59 70.0(7) . .
O163 K31 O59 53.9(6) . .
O370 K31 O59 123.3(13) 2_556 .
K31' K31 K32 33.7(17) . .
O134 K31 K32 107.6(9) . .
O177 K31 K32 146.6(9) . .
O163 K31 K32 50.1(6) . .
O370 K31 K32 120.3(12) 2_556 .
O59 K31 K32 104.0(8) . .
K31' K31 O125 166(2) . .
O134 K31 O125 102.5(9) . .
O177 K31 O125 51.2(6) . .
O163 K31 O125 100.2(8) . .
O370 K31 O125 75.8(11) 2_556 .
O59 K31 O125 49.2(6) . .
K32 K31 O125 147.5(9) . .
K31' K31 O128 78.2(19) . .
O134 K31 O128 86.4(7) . .
O177 K31 O128 69.3(6) . .
O163 K31 O128 52.0(5) . .
O370 K31 O128 156.7(13) 2_556 .
O59 K31 O128 48.2(5) . .
K32 K31 O128 82.2(7) . .
O125 K31 O128 87.9(7) . .
K31' K31 O131 36.1(17) . .
O134 K31 O131 60.4(6) . .
O177 K31 O131 87.3(7) . .
O163 K31 O131 71.9(6) . .
O370 K31 O131 135.8(12) 2_556 .
O59 K31 O131 95.6(7) . .
K32 K31 O131 60.0(6) . .
O125 K31 O131 130.2(8) . .
O128 K31 O131 47.6(5) . .
K31' K31 W8 89.8(19) . .
O134 K31 W8 120.5(8) . .
O177 K31 W8 90.1(7) . .
O163 K31 W8 26.5(4) . .
O370 K31 W8 150.8(12) 2_556 .
O59 K31 W8 30.9(4) . .
K32 K31 W8 74.5(5) . .
O125 K31 W8 80.1(6) . .
O128 K31 W8 34.1(3) . .
O131 K31 W8 73.0(5) . .
K31' K31 W28 91.6(19) . .
O134 K31 W28 24.2(4) . .
O177 K31 W28 31.5(4) . .
O163 K31 W28 125.2(8) . .
O370 K31 W28 87.5(11) 2_556 .
O59 K31 W28 96.0(7) . .
K32 K31 W28 124.2(8) . .
O125 K31 W28 81.6(6) . .
O128 K31 W28 73.6(5) . .
O131 K31 W28 66.6(5) . .
W8 K31 W28 105.1(6) . .
O369 K32 K31' 126.8(11) . .
O369 K32 O163 56.0(8) . .
K31' K32 O163 71.6(8) . .
O369 K32 O358 55.0(10) . .
K31' K32 O358 118.3(10) . .
O163 K32 O358 71.3(8) . .
O369 K32 O57 43.3(8) . .
K31' K32 O57 106.7(8) . .
O163 K32 O57 63.3(5) . .
O358 K32 O57 98.2(8) . .
O369 K32 O306 112.7(11) . .
K31' K32 O306 100.2(10) . .
O163 K32 O306 139.1(9) . .
O358 K32 O306 139.1(10) . .
O57 K32 O306 82.4(8) . .
O369 K32 O78 43.2(8) . .
K31' K32 O78 166.4(9) . .
O163 K32 O78 99.2(6) . .
O358 K32 O78 65.9(8) . .
O57 K32 O78 59.7(5) . .
O306 K32 O78 80.1(8) . .
O369 K32 K31 118.1(10) . .
K31' K32 K31 15.0(7) . .
O163 K32 K31 62.1(6) . .
O358 K32 K31 103.4(9) . .
O57 K32 K31 109.3(7) . .
O306 K32 K31 115.0(9) . .
O78 K32 K31 161.2(7) . .
O369 K32 O354 166.6(15) . .
K31' K32 O354 64.5(14) . .
O163 K32 O354 132.5(13) . .
O358 K32 O354 114.8(14) . .
O57 K32 O354 146.3(13) . .
O306 K32 O354 68.3(13) . .
O78 K32 O354 127.0(13) . .
K31 K32 O354 71.0(13) . .
O369 K32 O286 109.3(10) . .
K31' K32 O286 123.9(9) . .
O163 K32 O286 160.9(8) . .
O358 K32 O286 90.3(9) . .
O57 K32 O286 116.1(6) . .
O306 K32 O286 54.7(8) . .
O78 K32 O286 67.4(5) . .
K31 K32 O286 129.9(7) . .
O354 K32 O286 59.7(12) . .
O369 K32 O131 104.9(9) . .
K31' K32 O131 52.4(7) . .
O163 K32 O131 79.0(6) . .
O358 K32 O131 150.1(9) . .
O57 K32 O131 64.3(5) . .
O306 K32 O131 65.8(7) . .
O78 K32 O131 117.0(6) . .
K31 K32 O131 64.2(6) . .
O354 K32 O131 87.8(12) . .
O286 K32 O131 118.8(6) . .
O369 K32 K2 66.8(8) . .
K31' K32 K2 128.5(8) . .
O163 K32 K2 107.6(5) . .
O358 K32 K2 108.9(8) . .
O57 K32 K2 44.5(3) . .
O306 K32 K2 45.9(7) . .
O78 K32 K2 43.5(4) . .
K31 K32 K2 140.5(6) . .
O354 K32 K2 113.3(12) . .
O286 K32 K2 72.7(5) . .
O131 K32 K2 76.5(4) . .

loop_
_geom_bond_atom_site_label_1
_geom_bond_atom_site_label_2
_geom_bond_distance
_geom_bond_site_symmetry_2
W1 O47 1.740(14) .
W1 O143 1.742(15) .
W1 O25 1.898(13) .
W1 O13 1.983(13) .
W1 O81 2.167(13) .
W1 O55 2.220(14) .
W1 K14 3.636(5) .
W1 K1 3.842(4) .
W1 K3 3.935(6) .
W1 K8 3.966(5) 3_556
W2 O11 1.725(14) .
W2 O5 1.979(12) .
W2 O34 1.985(14) .
W2 O70 2.028(13) .
W2 O46 2.029(13) .
W2 O2 2.032(13) .
W2 O23 2.119(14) .
W3 O19 1.690(15) .
W3 O13 1.886(13) .
W3 O91 1.904(14) .
W3 O7 1.923(14) .
W3 O65 1.925(13) .
W3 O83 2.397(14) .
W3 K14 3.761(5) .
W3 K23 3.842(8) .
W4 O128 1.757(14) .
W4 O119 1.761(13) .
W4 O56 1.780(14) .
W4 O46 2.057(13) .
W4 O5 2.093(12) .
W4 O131 2.207(15) .
W4 K11 3.882(5) .
W4 K31' 3.97(2) .
W5 O137 1.722(15) .
W5 O183 1.734(15) .
W5 O25 1.893(13) .
W5 O9 1.986(13) .
W5 O250 2.157(14) .
W5 O12 2.169(13) .
W5 K20 3.773(8) .
W5 K1 3.837(4) .
W5 K3 3.928(6) .
W5 K8 4.023(5) 3_556
W6 O147 1.702(15) .
W6 O86 1.756(13) .
W6 O73 1.851(14) .
W6 O2 2.053(13) .
W6 O70 2.137(13) .
W6 O52 2.240(14) .
W6 K14 3.593(5) .
W6 K3 3.651(6) .
W6 K2 3.866(5) .
W7 O36 1.721(15) .
W7 O81 1.795(13) .
W7 O91 1.930(15) .
W7 O3 1.941(13) .
W7 O35 1.988(14) .
W7 O21 2.384(14) .
W7 K15 3.754(7) .
W7 K1 3.952(4) .
W7 K8 4.094(5) 3_556
W8 O98 1.734(15) .
W8 O163 1.734(16) .
W8 O59 1.961(15) .
W8 O20 1.974(14) .
W8 O128 2.134(14) .
W8 O72 2.209(15) .
W8 K31 3.79(2) .
W8 K31' 3.93(2) .
W9 O32 1.723(13) .
W9 O188 1.964(15) .
W9 O89 1.984(14) .
W9 O58 2.017(13) .
W9 O95 2.023(13) .
W9 O8 2.031(14) .
W9 O228 2.133(14) .
W10 O71 1.710(15) .
W10 O12 1.819(13) .
W10 O39 1.919(13) .
W10 O63 1.950(15) .
W10 O26 2.027(15) .
W10 O120 2.397(14) .
W10 K8 3.801(5) .
W10 K15 3.812(8) .
W10 K1 3.961(4) .
W10 K8 4.057(5) 3_556
W11 O198 1.709(16) .
W11 O106 1.797(14) .
W11 O69 1.933(14) .
W11 O3 1.938(13) .
W11 O175 1.990(15) .
W11 O21 2.379(13) .
W11 K27 3.720(13) .
W11 K1 3.930(5) .
W11 K10 4.084(6) 2_546
W12 O97 1.733(16) .
W12 O135 1.736(15) .
W12 O68 1.878(15) .
W12 O64 2.006(14) .
W12 O216 2.159(15) .
W12 O116 2.162(14) .
W12 K4 3.763(6) .
W12 K1 3.807(4) .
W12 K5 3.863(7) .
W12 K10 3.973(6) 2_546
W13 O256 1.738(17) .
W13 O141 1.753(15) .
W13 O193 1.921(14) .
W13 O94 1.925(15) .
W13 O109 2.126(14) .
W13 O54 2.163(15) .
W13 K11 3.865(5) .
W14 O48 1.720(14) .
W14 O37 1.851(15) .
W14 O26 1.863(14) .
W14 O121 1.916(15) .
W14 O31 1.930(15) .
W14 O120 2.493(14) .
W14 K8 3.875(5) .
W14 K19 3.887(9) .
W15 O279 1.719(17) .
W15 O76 1.803(14) .
W15 O22 1.902(14) .
W15 O10 1.927(13) .
W15 O24 1.976(15) .
W15 O29 2.383(14) .
W15 K30 3.747(15) .
W15 K7 4.038(7) .
W15 K29 4.10(2) .
W16 O82 1.709(15) .
W16 O24 1.885(15) .
W16 O33 1.910(14) .
W16 O28 1.914(14) .
W16 O31 1.919(15) .
W16 K8 3.955(5) .
W16 K29 4.02(2) .
W16 K19 4.064(9) .
W17 O40 1.729(15) .
W17 O9 1.867(13) .
W17 O63 1.890(15) .
W17 O10 1.925(14) .
W17 O33 1.942(14) .
W17 O29 2.388(13) .
W17 K8 3.827(5) .
W17 K20 4.100(9) .
W18 O192 1.732(14) .
W18 O50 1.798(13) .
W18 O77 1.857(15) .
W18 O58 1.991(13) .
W18 O89 2.057(14) .
W18 O16 2.161(14) .
W18 K3 3.677(6) .
W18 K2 3.985(5) .
W18 K7 4.007(6) .
W19 O182 1.713(16) .
W19 O17 1.819(14) .
W19 O61 1.919(17) .
W19 O22 1.928(14) .
W19 O38 1.968(15) .
W19 O114 2.429(14) .
W19 K4 3.816(6) .
W19 K29 4.11(2) .
W20 O220 1.717(18) .
W20 O156 1.783(15) .
W20 O247 1.944(15) .
W20 O92 1.949(15) .
W20 O62 2.140(15) .
W20 O194 2.144(16) .
W20 K13 3.848(5) .
W21 O123 1.717(16) .
W21 O153 1.735(17) .
W21 O68 1.911(15) .
W21 O85 1.971(14) .
W21 O185 2.170(15) .
W21 O106 2.183(14) .
W21 K18 3.820(11) .
W21 K1 3.835(4) .
W21 K5 3.838(7) .
W21 K10 3.994(6) 2_546
W22 O67 1.690(15) .
W22 O18 1.803(13) .
W22 O53 1.880(14) .
W22 O7 1.950(14) .
W22 O4 1.958(14) .
W22 O83 2.411(15) .
W22 K14 3.803(6) .
W23 O130 1.700(15) .
W23 O116 1.809(14) .
W23 O90 1.933(15) .
W23 O39 1.950(13) .
W23 O37 1.996(13) .
W23 O120 2.388(15) .
W23 K1 3.973(4) .
W24 O104 1.717(14) .
W24 O175 1.884(15) .
W24 O35 1.887(15) .
W24 O84 1.893(14) .
W24 O80 1.933(16) .
W24 O21 2.521(13) .
W25 O166 1.718(16) .
W25 O109 1.799(14) .
W25 O96 1.903(15) .
W25 O42 1.981(14) .
W25 O1 1.983(13) .
W25 O223 2.399(15) .
W25 K11 3.881(5) .
W26 O49 1.708(15) .
W26 O173 1.859(16) .
W26 O80 1.887(16) .
W26 O4 1.892(14) .
W26 O65 1.919(14) .
W26 K23 3.875(8) .
W27 O57 1.731(13) .
W27 O43 1.815(13) .
W27 O20 1.869(14) .
W27 O70 1.989(13) .
W27 O5 2.061(12) .
W27 O51 2.176(14) .
W27 K5 3.753(6) .
W27 K2 3.901(5) .
W27 K6 4.017(6) .
W28 O134 1.677(19) .
W28 O199 1.728(16) .
W28 O203 1.871(16) .
W28 O177 2.023(16) .
W28 O45 2.141(13) .
W28 O119 2.182(13) .
W28 K11 3.738(5) .
W28 K31 3.83(2) .
W28 K12 3.940(6) .
W28 K31' 4.01(2) .
W29 O78 1.752(15) .
W29 O66 1.761(14) .
W29 O118 1.839(15) .
W29 O8 2.036(14) .
W29 O58 2.136(13) .
W29 O75 2.240(15) .
W29 K5 3.620(6) .
W29 K4 3.673(6) .
W29 K2 3.929(5) .
W30 O108 1.701(17) .
W30 O280 1.708(18) .
W30 O27 1.912(15) .
W30 O140 1.947(15) .
W30 O281 2.108(16) .
W30 O154 2.189(17) .
W30 K26 3.543(13) .
W31 O216 1.763(15) .
W31 O250 1.773(14) .
W31 O15 1.856(13) .
W31 O88 2.005(14) .
W31 O118 2.038(15) .
W31 O50 2.104(14) .
W31 K1 3.701(5) .
W31 K5 3.836(7) .
W31 K3 4.015(7) .
W32 O54 1.755(14) .
W32 O30 1.771(13) .
W32 O281 1.782(16) .
W32 O34 2.067(14) .
W32 O46 2.097(13) .
W32 O299 2.12(2) .
W32 K11 3.862(5) .
W32 K26 3.979(13) .
W33 O75 1.769(14) .
W33 O16 1.826(14) .
W33 O115 1.839(15) .
W33 O15 2.006(13) .
W33 O17 2.072(14) .
W33 O76 2.108(14) .
W33 K7 3.691(6) .
W33 K4 3.815(6) .
W34 O41 1.692(15) .
W34 O101 1.894(16) .
W34 O103 1.902(16) .
W34 O42 1.904(14) .
W34 O157 1.922(16) .
W34 O223 2.495(14) .
W35 O55 1.754(14) .
W35 O185 1.761(15) .
W35 O88 1.911(14) .
W35 O14 1.911(14) .
W35 O73 2.025(14) .
W35 O43 2.148(13) .
W35 K1 3.688(4) .
W35 K5 3.843(7) .
W35 K3 3.867(7) .
W36 O295 1.718(18) .
W36 O249 1.750(17) .
W36 O247 1.884(16) .
W36 O60 1.961(15) .
W36 O178 2.126(16) .
W36 O174 2.206(17) .
W36 K7 3.620(6) .
W36 K13 3.847(5) .
W37 O148 1.710(15) .
W37 O38 1.868(15) .
W37 O28 1.898(15) .
W37 O234 1.909(16) .
W37 O121 1.923(16) .
W37 O114 2.523(14) .
W37 K24 3.734(13) .
W37 K29 4.02(2) .
W38 O133 1.738(18) .
W38 O139 1.741(15) .
W38 O203 1.921(16) .
W38 O117 1.980(14) .
W38 O207 2.144(14) .
W38 O30 2.187(13) .
W38 K26 3.704(13) .
W38 K11 3.750(5) .
W38 K12 3.904(6) .
W39 O294 1.726(18) .
W39 O257 1.727(16) .
W39 O289 1.890(18) .
W39 O227 1.990(18) .
W39 O275 2.141(16) .
W39 O208 2.159(15) .
W39 K22 3.716(11) .
W39 K13 3.766(5) .
W39 K9 3.970(6) 3_566
W40 O152 1.704(16) .
W40 O59 1.865(15) .
W40 O189 1.898(17) .
W40 O212 1.938(17) .
W40 O125 1.942(16) .
W40 O242 2.420(16) .
W40 K25 4.07(3) 4_666
W41 O226 1.704(17) .
W41 O207 1.808(14) .
W41 O113 1.913(16) .
W41 O101 1.968(14) .
W41 O96 1.979(14) .
W41 O223 2.418(14) .
W41 K11 3.914(5) .
W41 K12 4.119(6) .
W42 O99 1.690(15) .
W42 O178 1.812(16) .
W42 O238 1.905(16) .
W42 O149 1.955(16) .
W42 O170 1.966(16) .
W42 O176 2.381(16) .
W42 K13 3.904(5) .
W43 O174 1.767(17) .
W43 O195 1.769(16) .
W43 O142 1.782(14) .
W43 O95 2.045(14) .
W43 O89 2.065(14) .
W43 O221 2.205(16) .
W43 K13 3.884(5) .
W44 O52 1.757(15) .
W44 O51 1.790(14) .
W44 O44 1.906(14) .
W44 O14 1.929(14) .
W44 O6 2.080(14) .
W44 O18 2.087(13) .
W44 K14 3.735(5) .
W44 K6 3.755(6) .
W45 O282 1.694(18) .
W45 O100 1.875(15) .
W45 O213 1.876(18) .
W45 O211 1.888(14) .
W45 O165 1.943(16) .
W45 O217 2.416(16) .
W45 K6 3.881(6) .
W46 O252 1.708(17) .
W46 O45 1.809(14) .
W46 O201 1.906(16) .
W46 O155 1.960(15) .
W46 O235 1.988(19) .
W46 O236 2.397(17) .
W46 K11 3.945(5) .
W47 O265 1.712(15) .
W47 O157 1.886(16) .
W47 O74 1.887(16) .
W47 O196 1.906(16) .
W47 O260 1.910(17) .
W48 O302 1.753(17) .
W48 O194 1.759(16) .
W48 O208 1.791(16) .
W48 O188 2.071(14) .
W48 O301 2.11(2) .
W48 O95 2.112(14) .
W48 K13 3.905(6) .
W48 K22 3.953(10) .
W49 O112 1.678(19) .
W49 O64 1.869(14) .
W49 O90 1.906(16) .
W49 O234 1.941(15) .
W49 O61 1.946(17) .
W49 O114 2.380(15) .
W49 K4 3.774(5) .
W50 O184 1.716(16) .
W50 O169 1.761(15) .
W50 O193 1.882(14) .
W50 O100 1.976(14) .
W50 O87 2.132(14) .
W50 O56 2.183(14) .
W50 K6 3.635(6) .
W50 K11 3.826(5) .
W50 K17 4.108(7) .
W51 O225 1.685(17) .
W51 O117 1.880(15) .
W51 O164 1.902(16) .
W51 O113 1.912(17) .
W51 O74 1.945(16) .
W51 O161 2.384(15) .
W51 K26 4.053(13) .
W52 O253 1.672(19) .
W52 O62 1.802(15) .
W52 O191 1.910(18) .
W52 O190 1.982(17) .
W52 O124 2.007(16) .
W52 O215 2.394(16) .
W52 K13 3.881(5) .
W53 O297 1.679(17) .
W53 O209 1.850(18) .
W53 O187 1.86(2) .
W53 O213 1.904(19) .
W53 O248 1.927(19) .
W53 O217 2.518(15) .
W54 O111 1.719(17) .
W54 O72 1.794(15) .
W54 O165 1.920(16) .
W54 O189 1.936(16) .
W54 O209 2.012(18) .
W54 O217 2.397(15) .
W54 K6 3.831(6) .
W55 O231 1.727(17) .
W55 O222 1.861(17) .
W55 O140 1.894(15) .
W55 O196 1.944(15) .
W55 O164 1.985(17) .
W55 O161 2.389(15) .
W55 K9 3.761(6) .
W56 O254 1.701(18) .
W56 O177 1.841(15) .
W56 O125 1.908(17) .
W56 O201 1.927(16) .
W56 O129 1.978(17) .
W56 O242 2.344(16) .
W56 K31 3.98(2) .
W57 O186 1.696(18) .
W57 O93 1.857(15) .
W57 O145 1.895(19) .
W57 O105 1.931(19) .
W57 O232 1.935(17) .
W57 O197 2.428(15) .
W58 O150 1.706(17) .
W58 O170 1.867(15) .
W58 O132 1.886(17) .
W58 O224 1.897(18) .
W58 O158 1.959(17) .
W58 O176 2.473(16) .
W59 O204 1.731(17) .
W59 O171 1.733(17) .
W59 O93 1.959(14) .
W59 O77 1.977(14) .
W59 O195 2.124(16) .
W59 O136 2.197(16) .
W60 O283 1.74(2) .
W60 O154 1.802(17) .
W60 O206 1.908(17) .
W60 O222 1.981(17) .
W60 O246 2.018(17) .
W60 O162 2.388(15) .
W61 O262 1.662(15) .
W61 O246 1.843(18) .
W61 O260 1.902(18) .
W61 O103 1.910(16) .
W61 O181 1.955(17) .
W62 O230 1.706(18) .
W62 O1 1.844(13) .
W62 O181 1.881(17) .
W62 O94 1.938(15) .
W62 O206 1.945(19) .
W62 O162 2.433(15) .
W63 O160 1.691(18) .
W63 O87 1.804(14) .
W63 O155 1.932(15) .
W63 O211 1.966(14) .
W63 O179 1.968(17) .
W63 O236 2.391(16) .
W63 K11 3.910(5) .
W64 O219 1.714(18) .
W64 O268 1.72(2) .
W64 O127 1.934(16) .
W64 O233 1.953(17) .
W64 O302 2.138(17) .
W64 O267 2.202(18) .
W64 K22 3.607(11) .
W65 O276 1.721(19) .
W65 O293 1.732(18) .
W65 O289 1.904(18) .
W65 O146 2.017(17) .
W65 O110 2.153(16) .
W65 O142 2.177(14) .
W65 K13 3.762(5) .
W65 K9 3.929(6) 3_566
W66 O272 1.705(17) .
W66 O275 1.810(17) .
W66 O229 1.927(19) .
W66 O191 1.956(16) .
W66 O200 1.974(17) .
W66 O215 2.384(16) .
W66 K13 3.892(5) .
W66 K9 4.138(6) 3_566
W67 O245 1.705(17) .
W67 O237 1.859(19) .
W67 O129 1.881(18) .
W67 O212 1.929(18) .
W67 O187 1.95(2) .
W68 O266 1.707(19) .
W68 O146 1.843(16) .
W68 O105 1.922(17) .
W68 O205 1.927(17) .
W68 O126 1.969(18) .
W68 O197 2.347(17) .
W69 O239 1.692(18) .
W69 O110 1.801(16) .
W69 O205 1.906(17) .
W69 O238 1.947(17) .
W69 O132 2.001(16) .
W69 O176 2.421(17) .
W69 K13 3.960(5) .
W69 K9 4.084(6) 3_566
W70 O251 1.67(2) .
W70 O190 1.853(18) .
W70 O296 1.903(19) .
W70 O92 1.904(16) .
W70 O261 1.921(18) .
W70 O172 2.403(17) .
W71 O287 1.725(18) .
W71 O6 1.826(14) .
W71 O167 1.929(17) .
W71 O290 1.940(17) .
W71 O53 1.960(14) .
W71 O138 2.439(14) .
W71 K6 3.999(6) .
W72 O258 1.70(2) .
W72 O85 1.906(14) .
W72 O167 1.912(17) .
W72 O269 1.919(18) .
W72 O69 1.925(14) .
W72 O138 2.357(14) .
W73 O274 1.715(17) .
W73 O290 1.884(17) .
W73 O269 1.901(18) .
W73 O84 1.936(15) .
W73 O173 1.939(16) .
W74 O277 1.708(18) .
W74 O124 1.838(17) .
W74 O200 1.872(19) .
W74 O264 1.89(2) .
W74 O159 1.976(19) .
W74 O215 2.506(16) .
W75 O244 1.682(18) .
W75 O233 1.860(16) .
W75 O218 1.884(18) .
W75 O240 1.959(18) .
W75 O151 1.963(17) .
W75 O144 2.402(17) .
W75 K27 3.715(13) 2_556
W75 K10 3.747(6) .
W76 O291 1.69(2) .
W76 O267 1.775(18) .
W76 O296 1.920(18) .
W76 O218 1.963(18) .
W76 O214 1.996(17) .
W76 O172 2.378(17) .
W76 K27 3.905(13) 2_556
W77 O300 1.680(18) .
W77 O227 1.867(17) .
W77 O240 1.873(19) .
W77 O229 1.897(19) .
W77 O210 1.960(18) .
W77 O144 2.361(16) .
W77 K22 4.058(12) .
W78 O259 1.694(19) .
W78 O235 1.88(2) .
W78 O179 1.889(17) .
W78 O248 1.91(2) .
W78 O237 1.94(2) .
W78 O236 2.467(16) .
W79 O243 1.668(17) .
W79 O298 1.739(19) .
W79 O27 1.860(15) .
W79 O2 2.064(14) .
W79 O34 2.106(15) .
W79 O270 2.218(19) .
W80 O292 1.693(19) .
W80 O180 1.85(2) .
W80 O202 1.88(2) .
W80 O284 1.91(2) .
W80 O224 1.915(18) .
W80 O122 2.529(15) .
W81 O263 1.691(19) .
W81 O60 1.898(15) .
W81 O149 1.900(15) .
W81 O284 1.93(2) .
W81 O102 1.957(17) .
W81 O122 2.418(17) .
W81 K7 3.906(6) .
W82 O255 1.711(18) .
W82 O136 1.807(16) .
W82 O102 1.924(19) .
W82 O145 1.943(18) .
W82 O180 2.05(2) .
W82 O122 2.371(16) .
W82 K7 3.877(6) .
W83 O168 1.714(16) .
W83 O126 1.86(2) .
W83 O158 1.861(17) .
W83 O232 1.924(18) .
W83 O202 1.931(19) .
W83 O197 2.522(15) .
W84 O303 1.701(19) .
W84 O159 1.83(2) .
W84 O151 1.876(18) .
W84 O210 1.884(19) .
W84 O288 1.90(2) .
W84 O144 2.530(16) .
W84 K27 4.008(13) 2_556
W85 O107 1.70(2) .
W85 O214 1.836(17) .
W85 O261 1.912(17) .
W85 O288 1.92(2) .
W85 O264 1.93(2) .
W85 K27 3.940(13) 2_556
W86 O79 1.814(15) .
W86 O278 1.927(19) .
W86 O44 1.968(14) .
W86 O141 2.119(16) .
W86 O169 2.224(15) .
W86 O11 2.225(14) .
W87 O271 1.870(19) .
W87 O115 1.978(16) .
W87 O241 1.98(2) .
W87 O32 2.118(16) .
W87 O156 2.136(18) .
W87 O249 2.195(17) .
W88 O285 1.61(2) .
W88 O127 1.848(16) .
W88 O286 1.938(19) .
W88 O273 1.95(2) .
W88 O8 2.042(13) .
W88 O188 2.115(14) .
Se1 O217 1.703(15) .
Se1 O242 1.714(15) .
Se1 O236 1.729(16) .
Se2 O223 1.695(15) .
Se2 O162 1.706(14) .
Se2 O161 1.721(15) .
Se3 O215 1.707(17) .
Se3 O172 1.718(18) .
Se3 O144 1.727(16) .
Se4 O122 1.703(16) .
Se4 O176 1.721(16) .
Se4 O197 1.727(15) .
Se5 O114 1.709(14) .
Se5 O29 1.715(14) .
Se5 O120 1.733(14) .
Se6 O83 1.695(14) .
Se6 O138 1.702(14) .
Se6 O21 1.711(13) .
Se7 O299 1.75(2) .
Se7 O23 1.768(14) .
Se7 O298 1.84(2) .
Se7 K2 3.822(6) .
Se8 O301 1.78(2) .
Se8 O228 1.778(16) .
Se8 O286 1.94(3) .
Se8 O306 2.21(3) .
Se8 K2 3.643(6) .
O3 K15 2.958(15) .
O3 K1 3.291(14) .
O6 K6 3.293(15) .
O7 K14 2.947(15) .
O12 K1 2.774(14) .
O13 K14 2.667(14) .
O16 K7 2.640(14) .
O17 K4 2.860(15) .
O18 K14 2.815(16) .
O19 K19 2.706(17) 3_556
O20 K6 3.180(15) .
O22 K29 3.13(3) .
O23 K2 2.981(14) .
O24 K29 3.15(2) .
O24 K30 3.15(2) .
O25 K1 2.883(13) .
O26 K8 2.864(15) .
O28 K29 3.11(3) .
O30 K11 2.923(14) .
O31 K8 3.001(15) .
O31 K19 3.249(16) .
O33 K8 2.964(16) .
O35 K23 3.417(16) .
O36 K8 2.764(15) 3_556
O36 K15 2.926(16) .
O38 K29 3.16(3) .
O39 K15 2.997(15) .
O39 K1 3.339(13) .
O40 K15 2.821(16) 3_556
O40 K20 3.087(17) .
O41 K23 3.115(18) 2_456
O43 K5 2.777(15) .
O45 K11 2.724(14) .
O47 K3 2.764(16) .
O47 K14 2.869(15) .
O48 K19 2.937(19) .
O50 K3 2.857(15) .
O51 K6 2.673(15) .
O52 K14 2.868(15) .
O54 K11 3.381(15) .
O55 K1 3.041(13) .
O56 K11 3.427(15) .
O57 K2 2.811(14) .
O57 K32 2.901(19) .
O59 K31 3.01(3) .
O60 K7 2.711(16) .
O61 K4 2.960(17) .
O62 K13 2.797(16) .
O63 K8 2.801(14) .
O64 K4 2.768(15) .
O65 K23 2.854(16) .
O66 K4 2.721(15) .
O68 K1 2.939(15) .
O70 K2 3.362(14) .
O71 K8 2.716(15) 3_556
O71 K15 3.000(16) .
O72 K6 2.908(15) .
O73 K3 2.860(15) .
O75 K4 2.922(16) .
O76 K7 3.282(16) .
O77 K7 3.190(16) .
O78 K2 2.759(16) .
O78 K32 2.93(2) .
O78 K5 3.273(16) .
O80 K23 3.170(17) .
O81 K1 2.769(14) .
O82 K23 2.806(17) 3_556
O82 K19 3.280(19) .
O86 K14 2.672(15) .
O86 K25 2.70(3) .
O87 K11 2.770(15) .
O88 K5 3.212(15) .
O88 K3 3.303(15) .
O91 K23 3.100(16) .
O96 K11 3.204(15) .
O97 K5 2.803(17) .
O97 K4 2.933(17) .
O98 K18 2.894(19) .
O99 K17 2.731(17) 4_665
O100 K6 2.721(15) .
O102 K7 3.116(18) .
O106 K1 2.757(15) .
O109 K11 2.805(15) .
O110 K13 2.751(15) .
O111 K18 2.77(2) .
O115 K7 3.363(16) .
O116 K1 2.767(15) .
O117 K26 2.89(2) .
O118 K5 2.790(15) .
O119 K11 2.933(14) .
O123 K5 2.739(17) .
O123 K18 2.801(19) .
O125 K31 3.25(3) .
O128 K31' 3.32(3) .
O128 K31 3.37(3) .
O130 K10 2.880(16) 2_546
O131 K31' 2.62(3) .
O131 K32 3.29(2) .
O131 K31 3.42(3) .
O133 K26 2.78(2) .
O134 K31' 2.80(3) .
O134 K31 2.90(3) .
O135 K10 2.779(17) 2_546
O136 K7 2.967(17) .
O137 K3 2.778(17) .
O137 K20 2.900(18) .
O139 K24 2.76(2) 2_556
O139 K12 2.766(18) .
O140 K26 2.88(2) .
O142 K13 2.894(17) .
O143 K8 2.746(14) 3_556
O143 K19 2.923(18) 3_556
O147 K2 2.730(15) .
O147 K28 2.91(2) .
O147 K3 3.337(16) .
O148 K12 2.839(16) 2_546
O148 K24 3.25(2) .
O151 K27 2.98(2) 2_556
O151 K10 3.400(19) .
O152 K25 2.89(3) 4_666
O153 K10 2.770(19) 2_546
O155 K11 3.275(15) .
O160 K16 2.92(2) .
O163 K32 2.60(2) .
O163 K31' 2.89(3) .
O163 K31 3.00(3) .
O164 K26 3.38(2) .
O165 K6 3.051(18) .
O166 K16 2.962(18) .
O169 K6 2.878(16) .
O171 K20 3.04(2) .
O174 K7 3.363(16) .
O175 K27 2.81(2) .
O177 K31 2.96(3) .
O178 K13 2.812(17) .
O183 K8 2.798(17) 3_556
O183 K20 3.425(18) .
O184 K16 2.761(18) .
O184 K17 2.891(17) .
O185 K1 3.011(15) .
O185 K5 3.377(16) .
O191 K13 3.210(16) .
O192 K28 2.87(2) .
O192 K2 2.885(16) .
O192 K3 3.246(16) .
O193 K11 2.698(15) .
O194 K13 3.409(16) .
O196 K9 2.978(17) .
O198 K10 2.751(18) 2_546
O198 K27 2.96(2) .
O199 K12 2.830(16) .
O203 K11 2.842(16) .
O203 K12 3.400(17) .
O204 K28 2.57(2) .
O207 K11 2.710(15) .
O208 K13 2.990(16) .
O214 K27 2.97(2) 2_556
O216 K1 2.983(15) .
O216 K5 3.404(16) .
O218 K27 2.78(2) 2_556
O220 K17 2.99(2) 4_665
O221 K28 3.13(2) .
O225 K24 2.82(2) 2_556
O226 K12 2.840(18) .
O227 K22 2.88(2) .
O228 K2 2.858(15) .
O231 K21 2.80(2) .
O231 K9 2.937(18) .
O233 K22 2.97(2) .
O234 K24 2.967(19) .
O238 K13 3.259(16) .
O239 K9 2.79(2) 3_566
O243 K25 3.14(3) .
O244 K10 2.792(19) .
O247 K13 2.670(16) .
O249 K7 2.892(16) .
O250 K1 3.015(15) .
O252 K12 2.89(2) .
O253 K17 2.781(19) 4_665
O254 K19 2.900(19) 2_556
O255 K20 2.75(2) .
O256 K16 2.819(19) .
O257 K21 2.774(19) 3_566
O257 K9 2.870(19) 3_566
O263 K16 3.31(2) 4_665
O268 K22 2.73(2) .
O272 K9 2.794(19) 3_566
O275 K13 2.709(17) .
O279 K30 2.84(2) .
O279 K7 3.366(19) .
O280 K26 2.71(2) .
O281 K26 3.16(2) .
O282 K17 2.72(2) .
O286 K32 3.19(3) .
O287 K6 3.294(19) .
O288 K27 3.06(2) 2_556
O289 K13 2.830(17) .
O289 K9 3.406(18) 3_566
O293 K9 2.839(19) 3_566
O294 K22 2.83(2) .
O295 K17 2.93(2) 4_665
O295 K16 3.230(19) 4_665
O299 K26 3.10(2) .
O300 K21 2.83(2) 3_566
O301 K22 3.02(2) .
O302 K22 3.17(2) .
O304 O308 0.85(4) .
O304 K25 1.74(5) .
O305 K25 2.56(6) .
O305 K28 2.57(5) .
O308 K25 2.58(5) .
O306 K2 2.88(3) .
O306 K32 2.93(3) .
O309 K7 2.722(15) .
O309 K20 2.840(18) .
O310 K6 2.70(2) .
O310 K18 2.73(2) .
O312 K16 2.73(2) .
O313 K14 2.66(2) .
O314 K30 2.54(3) 3_556
O314 K23 2.90(2) .
O315 K30 2.72(3) 3_556
O315 K23 2.81(3) .
O315 K29 2.84(3) 3_556
O316 K30 2.73(3) 3_556
O316 K23 2.84(3) .
O317 K29 2.72(3) 4_566
O319 K4 2.73(2) .
O322 K16 2.84(2) 4_665
O322 K17 3.36(2) 4_665
O324 K27 2.71(3) .
O326 K30 2.78(3) .
O328 K28 2.84(3) .
O331 K16 2.90(3) .
O331 K17 2.95(3) .
O333 K29 2.78(4) 2_556
O333 K12 2.78(3) .
O334 K21 2.88(4) .
O335 K10 2.78(4) 2_546
O336 K4 2.77(3) .
O337 K12 2.80(4) .
O337 K24 3.11(4) 2_556
O337 K29 3.41(4) 2_556
O341 K20 3.05(4) .
O342 K23 2.66(4) .
O343 K18 3.00(4) .
O345 K14 2.65(3) .
O345 K25 3.16(5) .
O346 K15 2.83(3) .
O349 K15 2.72(4) .
O349 K20 2.81(4) 3_556
O350 K18 3.10(6) .
O351 K24 2.87(6) .
O354 K31' 2.99(7) .
O354 K32 3.14(7) .
O356 O368 0.89(5) .
O356 K19 3.31(5) 2_556
O357 K5 2.68(4) .
O358 K32 2.70(3) .
O359 K10 2.94(4) 2_546
O362 K3 2.76(4) .
O364 K24 2.69(4) .
O365 K19 2.61(4) .
O369 K32 1.86(3) .
O369 K5 3.00(2) .
O370 K31 3.00(5) 2_546
O371 K30 2.45(6) .
O371 K16 3.33(6) 4_665
O374 K9 2.78(5) .
O376 O380 0.98(6) .
O376 K19 2.80(5) 3_556
O378 O383 1.48(7) .
O380 K19 2.23(6) 3_556
O384 K21 2.92(7) .
O385 K22 2.78(7) .
O386 K28 3.06(5) .
O387 K20 2.90(5) .
O388 K27 2.74(7) .
O389 K2 2.81(4) .
O389 K28 2.84(5) .
C1 N1 1.55(4) .
C2 N1 1.52(4) .
C3 N2 1.48(4) .
C4 N3 1.62(6) .
C5 N3 1.50(7) .
C6 N2 1.58(7) .
C7 N4 1.34(7) .
K8 O71 2.716(15) 3_556
K8 O143 2.746(14) 3_556
K8 O36 2.764(15) 3_556
K8 O183 2.798(17) 3_556
K9 O239 2.79(2) 3_566
K9 O272 2.794(19) 3_566
K9 O293 2.839(19) 3_566
K9 O257 2.870(19) 3_566
K9 O289 3.406(18) 3_566
K9 W65 3.929(6) 3_566
K9 W39 3.970(6) 3_566
K9 W69 4.084(6) 3_566
K10 O198 2.751(18) 2_556
K10 O153 2.770(19) 2_556
K10 O135 2.779(17) 2_556
K10 O335 2.78(4) 2_556
K10 O130 2.880(16) 2_556
K10 O359 2.94(4) 2_556
K10 W12 3.973(6) 2_556
K10 W21 3.994(6) 2_556
K10 W11 4.084(6) 2_556
K12 O148 2.839(16) 2_556
K12 K24 4.173(14) 2_556
K15 O40 2.821(16) 3_556
K15 K20 4.446(12) 3_556
K15 K8 4.589(8) 3_556
K16 O322 2.84(2) 4_566
K16 O295 3.230(19) 4_566
K16 O263 3.31(2) 4_566
K16 O371 3.33(6) 4_566
K16 K17 4.137(11) .
K17 O99 2.731(18) 4_566
K17 O253 2.781(19) 4_566
K17 O295 2.93(2) 4_566
K17 O220 2.99(2) 4_566
K17 O322 3.36(2) 4_566
K19 O380 2.23(6) 3_556
K19 O19 2.706(17) 3_556
K19 O376 2.80(5) 3_556
K19 O254 2.900(19) 2_546
K19 O143 2.923(18) 3_556
K19 O356 3.31(5) 2_546
K20 O349 2.81(4) 3_556
K20 K15 4.446(12) 3_556
K21 O257 2.774(19) 3_566
K21 O300 2.83(2) 3_566
K23 O82 2.806(17) 3_556
K23 O41 3.115(18) 2_446
K23 K30 3.838(17) 3_556
K24 O139 2.76(2) 2_546
K24 O225 2.82(2) 2_546
K24 O337 3.11(4) 2_546
K24 K12 4.173(14) 2_546
K25 O152 2.89(3) 4_565
K25 W40 4.07(3) 4_565
K27 O218 2.78(2) 2_546
K27 O214 2.97(2) 2_546
K27 O151 2.98(2) 2_546
K27 O288 3.06(2) 2_546
K27 W75 3.715(13) 2_546
K27 W76 3.905(13) 2_546
K27 W85 3.940(13) 2_546
K29 O317 2.72(3) 4_665
K29 O333 2.78(4) 2_546
K29 O315 2.84(3) 3_556
K29 O337 3.41(4) 2_546
K30 O314 2.54(3) 3_556
K30 O315 2.72(3) 3_556
K30 O316 2.73(3) 3_556
K30 K23 3.838(17) 3_556
K31' K31 1.08(3) .
K31' K32 2.32(3) .
K31 O370 3.00(5) 2_556
K31 K32 3.14(3) .
